data_7244784
loop_
_publ_author_name
'Ignaszak, Anna'
'Patterson, Nigel'
'O'Brien, Connor'
'True, Allison'
'Elsegood, Mark R. J.'
'Prior, Timothy J.'
'Redshaw, Carl'

_publ_section_title
;
 Heterometallic cobalt(ii) calix[6 and 8]arenes: synthesis, structure and
 electrochemical activity
;
_journal_issue 19
_journal_name_full 'RSC Advances'
_journal_page_first 11672
_journal_page_last 11685
_journal_paper_doi 10.1039/D2RA01009G
_journal_volume 12
_journal_year 2022
_chemical_formula_moiety 'C188 H231 Br Co4 N6 Na O16, 4(C2 H3 N), 9[C2H3N]'
_chemical_formula_sum 'C214 H270 Br Co4 N19 Na O16'
_chemical_formula_weight 3703.09
_space_group_crystal_system monoclinic
_space_group_IT_number 14
_space_group_name_Hall '-P 2yn'
_space_group_name_H-M_alt 'P 1 21/n 1'
_atom_sites_solution_hydrogens mixed
_atom_sites_solution_primary dual
_audit_creation_date 2022-02-14
_audit_creation_method
;
Olex2 1.5
(compiled 2021.12.09 svn.r5202d8cf for OlexSys, GUI svn.r6439)
;
_audit_update_record
;
2022-02-15 deposited with the CCDC.	2022-03-14 downloaded from the CCDC.
;
_cell_angle_alpha 90.0
_cell_angle_beta 94.9104(12)
_cell_angle_gamma 90.0
_cell_formula_units_Z 4
_cell_length_a 21.7315(2)
_cell_length_b 31.5316(5)
_cell_length_c 29.9771(5)
_cell_measurement_reflns_used 20511
_cell_measurement_temperature 100.15
_cell_measurement_theta_max 68.5350
_cell_measurement_theta_min 2.9290
_cell_volume 20465.8(5)
_computing_cell_refinement 'CrysAlisPro 1.171.41.114a (Rigaku OD, 2021)'
_computing_data_collection 'CrysAlisPro 1.171.41.114a (Rigaku OD, 2021)'
_computing_data_reduction 'CrysAlisPro 1.171.41.114a (Rigaku OD, 2021)'
_computing_molecular_graphics 'Olex2 1.5 (Dolomanov et al., 2009)'
_computing_publication_material 'Olex2 1.5 (Dolomanov et al., 2009)'
_computing_structure_refinement 'SHELXL 2018/3 (Sheldrick, 2015)'
_computing_structure_solution 'olex2.solve 1.3 (Bourhis et al., 2015)'
_diffrn_ambient_environment N~2~
_diffrn_ambient_temperature 100.15
_diffrn_detector 'Hybrid Pixel Array Detector'
_diffrn_detector_area_resol_mean 10
_diffrn_detector_dtime 0.000
_diffrn_detector_type 'Rigaku, HyPix 6000HE'
_diffrn_measured_fraction_theta_full 0.999
_diffrn_measured_fraction_theta_max 0.999
_diffrn_measurement_details
;
List of Runs (angles in degrees, time in seconds):

  # Type    Start    End  Width  t~exp~   \w     \q     \k     \f   Frames
#--------------------------------------------------------------------------
  1  \w    -84.00  -9.00   0.50   12.19    --    0.00  30.00-150.00  150
  2  \w     -3.00  54.00   0.50   12.19    --    0.00  30.00-150.00  114
  3  \w   -178.00-118.00   0.50   47.50    --  -90.00  59.00  99.67  120
  4  \w   -145.00 -18.00   0.50   47.50    --  -90.00  58.00 -63.41  254
  5  \w   -179.00  -2.00   0.50   47.50    --  -90.00  59.00-125.54  354
  6  \w   -109.00 -84.00   0.50   47.50    --  -90.00  59.00  99.67   50
  7  \w    -49.00 -23.00   0.50   47.50    --  -90.00  59.00 132.51   52
  8  \w   -178.00 -59.00   0.50   47.50    --  -90.00  30.00  30.00  238
  9  \w   -127.00 -76.00   0.50   47.50    --  -90.00  49.00  90.00  102
 10  \w   -165.00 -46.00   0.50   47.50    --  -90.00  59.00 -33.96  238
 11  \w   -153.00 -82.00   0.50   47.50    --  -90.00  30.00 -60.00  142
 12  \w   -177.00-151.00   0.50   47.50    --  -90.00  59.00 125.83   52
 13  \w   -164.00 -99.00   0.50   47.50    --  -90.00  59.00 132.51  130
;
_diffrn_measurement_device 'four-circle diffractometer'
_diffrn_measurement_device_details 'Rigaku, AFC11 quarter \c goniometer'
_diffrn_measurement_device_type
'Rigaku 007HF equipped with HF Varimax confocal mirrors and an AFC11 goniometer and HyPix 6000HE detector'
_diffrn_measurement_method 'profile data from \w-scans'
_diffrn_measurement_specimen_support 'MiTeGen loops'
_diffrn_orient_matrix_type 'CrysAlisPro convention (1999,Acta A55,543-557)'
_diffrn_orient_matrix_UB_11 0.0009466000
_diffrn_orient_matrix_UB_12 -0.0371934000
_diffrn_orient_matrix_UB_13 0.0333549000
_diffrn_orient_matrix_UB_21 0.0024085000
_diffrn_orient_matrix_UB_22 0.0316801000
_diffrn_orient_matrix_UB_23 0.0392497000
_diffrn_orient_matrix_UB_31 -0.0711057000
_diffrn_orient_matrix_UB_32 0.0006025000
_diffrn_orient_matrix_UB_33 -0.0026151000
_diffrn_radiation_collimation 'HF Varimax focusing mirrors'
_diffrn_radiation_monochromator mirror
_diffrn_radiation_probe x-ray
_diffrn_radiation_type 'Cu K\a'
_diffrn_radiation_wavelength 1.54184
_diffrn_reflns_av_R_equivalents 0.0874
_diffrn_reflns_av_unetI/netI 0.0615
_diffrn_reflns_Laue_measured_fraction_full 0.999
_diffrn_reflns_Laue_measured_fraction_max 0.999
_diffrn_reflns_limit_h_max 21
_diffrn_reflns_limit_h_min -23
_diffrn_reflns_limit_k_max 33
_diffrn_reflns_limit_k_min -33
_diffrn_reflns_limit_l_max 32
_diffrn_reflns_limit_l_min -32
_diffrn_reflns_number 126916
_diffrn_reflns_point_group_measured_fraction_full 0.999
_diffrn_reflns_point_group_measured_fraction_max 0.999
_diffrn_reflns_theta_full 55.991
_diffrn_reflns_theta_max 55.991
_diffrn_reflns_theta_min 2.416
_diffrn_source 'Rotating anode'
_diffrn_source_current 30.0
_diffrn_source_power 1.2
_diffrn_source_target Cu
_diffrn_source_type 'Rigaku (Cu) X-ray Source'
_diffrn_source_voltage 40.0
_exptl_absorpt_coefficient_mu 3.200
_exptl_absorpt_correction_T_max 0.859
_exptl_absorpt_correction_T_min 0.615
_exptl_absorpt_correction_type analytical
_exptl_absorpt_process_details
;
CrysAlisPro 1.171.41.114a (Rigaku Oxford Diffraction, 2021)
Analytical numeric absorption correction using a multifaceted crystal
model based on expressions derived by R.C. Clark & J.S. Reid.
(Clark, R. C. & Reid, J. S. (1995). Acta Cryst. A51, 887-897)
Empirical absorption correction using spherical harmonics,
implemented in SCALE3 ABSPACK scaling algorithm.
;
_exptl_crystal_colour red
_exptl_crystal_colour_primary red
_exptl_crystal_density_diffrn 1.202
_exptl_crystal_description needle
_exptl_crystal_F_000 7876
_exptl_crystal_size_max 0.31
_exptl_crystal_size_mid 0.08
_exptl_crystal_size_min 0.05
_refine_diff_density_max 1.626
_refine_diff_density_min -0.520
_refine_diff_density_rms 0.090
_refine_ls_extinction_method none
_refine_ls_goodness_of_fit_ref 1.034
_refine_ls_hydrogen_treatment mixed
_refine_ls_matrix_type full
_refine_ls_number_parameters 2013
_refine_ls_number_reflns 26621
_refine_ls_number_restraints 57
_refine_ls_restrained_S_all 1.037
_refine_ls_R_factor_all 0.1079
_refine_ls_R_factor_gt 0.0938
_refine_ls_shift/su_max 0.001
_refine_ls_shift/su_mean 0.000
_refine_ls_structure_factor_coef Fsqd
_refine_ls_weighting_details 'w=1/[\s^2^(Fo^2^)+(0.1205P)^2^+109.3300P] where P=(Fo^2^+2Fc^2^)/3'
_refine_ls_weighting_scheme calc
_refine_ls_wR_factor_gt 0.2560
_refine_ls_wR_factor_ref 0.2651
_reflns_Friedel_coverage 0.000
_reflns_number_gt 21440
_reflns_number_total 26621
_reflns_threshold_expression 'I > 2\s(I)'
_cod_data_source_file d2ra01009g2.cif
_cod_data_source_block 2021ncs0514_ljm1b
_cod_database_code 7244784
_shelx_shelxl_version_number 2018/3
_chemical_oxdiff_formula C203H258BrCo4N11NaO16
_chemical_oxdiff_usercomment '[8]NaCo'
_shelx_space_group_comment
;
The symmetry employed for this shelxl refinement is uniquely defined
by the following loop, which should always be used as a source of
symmetry information in preference to the above space-group names.
They are only intended as comments.
;
_cell_oxdiff_angle_alpha 90.025(2)
_cell_oxdiff_angle_beta 94.880(2)
_cell_oxdiff_angle_gamma 89.970(2)
_cell_oxdiff_length_a 21.7301(6)
_cell_oxdiff_length_b 31.5295(9)
_cell_oxdiff_length_c 29.9796(8)
_cell_oxdiff_measurement_reflns_used 20556
_cell_oxdiff_volume 20465.8(10)
_shelx_estimated_absorpt_t_max 0.855
_shelx_estimated_absorpt_t_min 0.433
_olex2_refinement_description
;
1. Fixed Uiso
 At 1.2 times of:
  All C(H) groups, All C(H,H) groups
 At 1.5 times of:
  All C(H,H,H) groups, All C(H,H,H,H) groups, All O(H) groups
2. Restrained distances
 H12-O13
 1.55 with sigma of 0.02
 C29-C30A = C29-C31A = C29-C32A
 1.5262 with sigma of 0.02
 C29-C30 = C29-C31 = C29-C32
 1.5262 with sigma of 0.02
 C30A-C31A = C31A-C32A = C32A-C30A
 2.494992 with sigma of 0.02
 C30-C31 = C31-C32 = C32-C30
 2.487706 with sigma of 0.02
 C17A-C17B = C17A-C17C = C17A-C17D
 1.5262 with sigma of 0.02
 C18A-C18B = C18A-C18C = C18A-C18D
 1.53067 with sigma of 0.02
 C17B-C17C = C17C-C17D = C17D-C17B
 2.487706 with sigma of 0.02
 C18B-C18C = C18C-C18D = C18D-C18B
 2.494992 with sigma of 0.02
 O11-H11 = O12-H12
 0.87 with sigma of 0.01
 C111-H11
 1.879187 with sigma of 0.02
 Co4-H11
 2.573016 with sigma of 0.02
 C168-C17A \\sim C1F-C17A
 with sigma of 0.04
 C29-C31 \\sim C29-C31A
 with sigma of 0.02
 C29-C32 \\sim C29-C32A
 with sigma of 0.02
 C29-C30 \\sim C29-C30A
 with sigma of 0.02
 C170-C17A \\sim C189-C17A
 with sigma of 0.04
 C128-C131 \\sim C128-C174
 with sigma of 0.02
 C169-C17A \\sim C1E-C17A
 with sigma of 0.02
 C128-C130 \\sim C128-C1B
 with sigma of 0.02
 C128-C129 \\sim C128-C1A
 with sigma of 0.02
 C1E-C18A \\sim C17A-C169
 with sigma of 0.02
 C139-C140 \\sim C139-C1D
 with sigma of 0.02
 C142-C139 \\sim C1C-C139
 with sigma of 0.02
 C141-C139 \\sim C175-C139
 with sigma of 0.02
 C73-C75 \\sim C73-C75A
 with sigma of 0.02
 C73-C76 \\sim C73-C76A
 with sigma of 0.02
 C73-C74 \\sim C73-C74A
 with sigma of 0.02
 C168-C170 \\sim C1F-C189
 with sigma of 0.04
 C167-C169 \\sim C167-C1E
 with sigma of 0.04
 C167-C168 \\sim C167-C1F
 with sigma of 0.02
 C168-C169 \\sim C1F-C1E
 with sigma of 0.02
 C169-C171 \\sim C1E-C171
 with sigma of 0.04
 C170-C169 \\sim C189-C1E
 with sigma of 0.02
 C170-C171 \\sim C189-C171
 with sigma of 0.02
3. Restrained planarity
 H1BB, C1E, C1F, C18A, C166, C167, C171, C189
 with sigma of 0.1
 C17A, C167, C168, C169, C170, C171
 with sigma of 0.1
4. Uiso/Uaniso restraints and constraints
Uiso(C17A) = Uiso(C17C)
Uiso(C31A) = Uiso(C31) = Uiso(C32A) = Uiso(C32) = Uiso(C30A) = Uiso(C30)
Uiso(C18A) = Uiso(C17A)
Uiso(C17C) = Uiso(C17D)
Uiso(C129) = Uiso(C1A) = Uiso(C130) = Uiso(C1B) = Uiso(C131) = Uiso(C174)
Uiso(C1D) = Uiso(C140) = Uiso(C141) = Uiso(C175) = Uiso(C1C) = Uiso(C142)
Uiso(C76A) = Uiso(C75) = Uiso(C75A) = Uiso(C74) = Uiso(C74A) = Uiso(C76)
Uiso(C168) = Uiso(C1F)
Uiso(C1E) = Uiso(C169)
5. Others
 Sof(C1A)=Sof(H1AA)=Sof(H1AB)=Sof(H1AC)=Sof(C1B)=Sof(H1BA)=Sof(H1BB)=Sof(H1BC)=
 Sof(C174)=Sof(H17J)=Sof(H17K)=Sof(H17L)=1-FVAR(1)
 Sof(C129)=Sof(H12F)=Sof(H12G)=Sof(H12H)=Sof(C130)=Sof(H13A)=Sof(H13B)=
 Sof(H13C)=Sof(C131)=Sof(H13D)=Sof(H13E)=Sof(H13F)=FVAR(1)
 Sof(C1C)=Sof(H1CA)=Sof(H1CB)=Sof(H1CC)=Sof(C1D)=Sof(H1DA)=Sof(H1DB)=Sof(H1DC)=
 Sof(C175)=Sof(H17M)=Sof(H17N)=Sof(H17O)=1-FVAR(2)
 Sof(C140)=Sof(H14A)=Sof(H14B)=Sof(H14C)=Sof(C141)=Sof(H14D)=Sof(H14E)=
 Sof(H14F)=Sof(C142)=Sof(H14G)=Sof(H14H)=Sof(H14I)=FVAR(2)
 Sof(C74A)=Sof(H74D)=Sof(H74E)=Sof(H74F)=Sof(C75A)=Sof(H75D)=Sof(H75E)=
 Sof(H75F)=Sof(C76A)=Sof(H76D)=Sof(H76E)=Sof(H76F)=1-FVAR(3)
 Sof(C74)=Sof(H74A)=Sof(H74B)=Sof(H74C)=Sof(C75)=Sof(H75A)=Sof(H75B)=Sof(H75C)=
 Sof(C76)=Sof(H76A)=Sof(H76B)=Sof(H76C)=FVAR(3)
 Sof(C30A)=Sof(H30D)=Sof(H30E)=Sof(H30F)=Sof(C31A)=Sof(H31D)=Sof(H31E)=
 Sof(H31F)=Sof(C32A)=Sof(H32D)=Sof(H32E)=Sof(H32F)=1-FVAR(4)
 Sof(C30)=Sof(H30A)=Sof(H30B)=Sof(H30C)=Sof(C31)=Sof(H31A)=Sof(H31B)=Sof(H31C)=
 Sof(C32)=Sof(H32A)=Sof(H32B)=Sof(H32C)=FVAR(4)
 Sof(C1E)=Sof(C1F)=Sof(H1F)=Sof(C18A)=Sof(C18B)=Sof(H18A)=Sof(H18B)=Sof(H18C)=
 Sof(C18C)=Sof(H18D)=Sof(H18E)=Sof(H18F)=Sof(C18D)=Sof(H18G)=Sof(H18H)=
 Sof(H18I)=Sof(C189)=Sof(H189)=1-FVAR(5)
 Sof(C17A)=Sof(C17B)=Sof(H17A)=Sof(H17B)=Sof(H17C)=Sof(C17C)=Sof(H17D)=
 Sof(H17E)=Sof(H17F)=Sof(C17D)=Sof(H17G)=Sof(H17H)=Sof(H17I)=Sof(C168)=
 Sof(H168)=Sof(C169)=Sof(C170)=Sof(H170)=FVAR(5)
 1(DFIX)=1(DFIX)=1(DFIX)=FVAR(6)
 1(DFIX)=1(DFIX)=1.63*FVAR(7)
 Uiso(C17A)=Uiso(C17C)=Uiso(C17D)=Uiso(C18A)=Uiso(C18B)=Uiso(C18C)=Uiso(C18D)=
 FVAR(7)
6.a Secondary CH2 refined with riding coordinates:
 C11(H11A,H11B), C22(H22A,H22B), C33(H33A,H33B), C44(H44A,H44B), C55(H55A,
 H55B), C66(H66A,H66B), C77(H77A,H77B), C88(H88A,H88B), C99(H99A,H99B),
 C110(H11C,H11D), C121(H12D,H12E), C132(H13G,H13H), C143(H14J,H14K), C154(H15J,
 H15K), C165(H16J,H16K), C176(H17P,H17Q)
6.b Me refined with riding coordinates:
 C1A(H1AA,H1AB,H1AC), C1B(H1BA,H1BB,H1BC), C1C(H1CA,H1CB,H1CC), C1D(H1DA,H1DB,
 H1DC), C8(H8A,H8B,H8C), C9(H9A,H9B,H9C), C10(H10A,H10B,H10C), C17B(H17A,H17B,
 H17C), C17C(H17D,H17E,H17F), C17D(H17G,H17H,H17I), C18B(H18A,H18B,H18C),
 C18C(H18D,H18E,H18F), C18D(H18G,H18H,H18I), C19(H19A,H19B,H19C), C20(H20A,H20B,
 H20C), C21(H21A,H21B,H21C), C30(H30A,H30B,H30C), C30A(H30D,H30E,H30F),
 C31(H31A,H31B,H31C), C31A(H31D,H31E,H31F), C32(H32A,H32B,H32C), C32A(H32D,H32E,
 H32F), C41(H41A,H41B,H41C), C42(H42A,H42B,H42C), C43(H43A,H43B,H43C), C52(H52A,
 H52B,H52C), C53(H53A,H53B,H53C), C54(H54A,H54B,H54C), C63(H63A,H63B,H63C),
 C64(H64A,H64B,H64C), C65(H65A,H65B,H65C), C74(H74A,H74B,H74C), C74A(H74D,H74E,
 H74F), C75(H75A,H75B,H75C), C75A(H75D,H75E,H75F), C76(H76A,H76B,H76C),
 C76A(H76D,H76E,H76F), C85(H85A,H85B,H85C), C86(H86A,H86B,H86C), C87(H87A,H87B,
 H87C), C96(H96A,H96B,H96C), C97(H97A,H97B,H97C), C98(H98A,H98B,H98C),
 C107(H10D,H10E,H10F), C108(H10G,H10H,H10I), C109(H10J,H10K,H10L), C118(H11E,
 H11F,H11G), C119(H11H,H11I,H11J), C120(H12A,H12B,H12C), C129(H12F,H12G,H12H),
 C130(H13A,H13B,H13C), C131(H13D,H13E,H13F), C140(H14A,H14B,H14C), C141(H14D,
 H14E,H14F), C142(H14G,H14H,H14I), C151(H15A,H15B,H15C), C152(H15D,H15E,H15F),
 C153(H15G,H15H,H15I), C162(H16A,H16B,H16C), C163(H16D,H16E,H16F), C164(H16G,
 H16H,H16I), C174(H17J,H17K,H17L), C175(H17M,H17N,H17O)
6.c Aromatic/amide H refined with riding coordinates:
 C1F(H1F), C3(H3), C5(H5), C14(H14), C16(H16), C25(H25), C27(H27), C36(H36),
 C38(H38), C47(H47), C49(H49), C58(H58), C60(H60), C69(H69), C71(H71), C80(H80),
  C82(H82), C91(H91), C93(H93), C102(H102), C104(H104), C113(H113), C115(H115),
 C124(H124), C126(H126), C135(H135), C137(H137), C146(H146), C148(H148),
 C157(H157), C159(H159), C168(H168), C170(H170), C189(H189)
6.d Tetrahedral OH refined with riding coordinates:
 O4(H4), O6(H6), O7(H7)
6.e Idealised Me refined as rotating group:
 C178(H17R,H17S,H17T), C180(H18J,H18K,H18L), C182(H18M,H18N,H18O), C184(H18P,
 H18Q,H18R), C186(H18S,H18T,H18U), C188(H18V,H18W,H18X), C204(H20D,H20E,H20F),
 C206(H20G,H20H,H20I), C202(H20J,H20K,H20L), C208(H20M,H20N,H20O)
;
_smtbx_masks_special_details
;
A solvent mask was calculated and 778 electrons were 
found in a volume of 3712\%A^3^ in 1 void per unit cell. 
This is consistent with the presence of 
9[CH3CN] per Asymmetric Unit 
which account for 792 electrons 
per unit cell.
;
_smtbx_masks_void_probe_radius 1.2
_smtbx_masks_void_truncation_radius 1.2
_olex2_submission_special_instructions 'No special instructions were received'
_oxdiff_exptl_absorpt_empirical_details
;
Empirical correction (ABSPACK) includes:
- Absorption correction using spherical harmonics
- Frame scaling
- Detector area scaling
- B-factor correction
;
_oxdiff_exptl_absorpt_empirical_full_max 2.938
_oxdiff_exptl_absorpt_empirical_full_min 0.471

loop_
_space_group_symop_operation_xyz
'x, y, z'
'-x+1/2, y+1/2, -z+1/2'
'-x, -y, -z'
'x-1/2, -y-1/2, z-1/2'

loop_
_atom_site_label
_atom_site_type_symbol
_atom_site_fract_x
_atom_site_fract_y
_atom_site_fract_z
_atom_site_U_iso_or_equiv
_atom_site_adp_type
_atom_site_occupancy
_atom_site_site_symmetry_order
_atom_site_calc_flag
_atom_site_refinement_flags_posn
_atom_site_refinement_flags_adp
_atom_site_refinement_flags_occupancy
_atom_site_disorder_assembly
_atom_site_disorder_group
Br1 Br 0.73417(3) 0.61894(2) 0.35779(3) 0.0400(2) Uani 1 1 d . . . . .
Co1 Co 0.68202(5) 0.54320(3) 0.35227(4) 0.0354(3) Uani 1 1 d . . . . .
Co2 Co 0.83082(5) 0.55610(4) 0.32888(4) 0.0401(3) Uani 1 1 d . . . . .
Co3 Co 0.59819(5) 0.63431(3) 0.35877(4) 0.0400(3) Uani 1 1 d . . . . .
Co4 Co 0.74800(4) 0.59021(3) 0.44465(4) 0.0343(3) Uani 1 1 d D . . . .
Na1 Na 0.7308(2) 0.67162(12) 0.27117(14) 0.0897(12) Uani 1 1 d . . . . .
O1 O 0.76940(19) 0.51625(13) 0.34454(15) 0.0358(10) Uani 1 1 d . . . . .
O2 O 0.69968(18) 0.54265(13) 0.41961(15) 0.0349(10) Uani 1 1 d . . . . .
O3 O 0.59774(19) 0.57318(14) 0.35938(16) 0.0396(11) Uani 1 1 d . . . . .
O4 O 0.4968(3) 0.5007(2) 0.2073(3) 0.087(2) Uani 1 1 d . . . . .
H4 H 0.483348 0.475749 0.207232 0.131 Uiso 1 1 calc R U . . .
O5 O 0.4186(3) 0.43499(19) 0.2061(3) 0.083(2) Uani 1 1 d . . . . .
O6 O 0.4680(3) 0.37357(19) 0.2464(2) 0.0815(19) Uani 1 1 d . . . . .
H6 H 0.449020 0.394029 0.233684 0.122 Uiso 1 1 calc R U . . .
O7 O 0.5675(3) 0.38900(18) 0.2105(2) 0.0749(18) Uani 1 1 d . . . . .
H7 H 0.535041 0.381877 0.221859 0.112 Uiso 1 1 calc R U . . .
O8 O 0.6536(3) 0.44910(17) 0.2246(2) 0.0623(15) Uani 1 1 d . . . . .
O9 O 0.8373(2) 0.58845(17) 0.27441(17) 0.0501(13) Uani 1 1 d . . . . .
O10 O 0.88309(18) 0.58605(14) 0.37592(15) 0.0369(11) Uani 1 1 d . . . . .
O11 O 0.83652(19) 0.60158(14) 0.44440(15) 0.0367(11) Uani 1 1 d D . . . .
H11 H 0.8571(9) 0.599(2) 0.4207(6) 0.055 Uiso 1 1 d D U . . .
O12 O 0.7116(2) 0.64327(14) 0.46440(16) 0.0395(11) Uani 1 1 d D . . . .
O13 O 0.62649(19) 0.66746(14) 0.41305(15) 0.0385(11) Uani 1 1 d D . . . .
O14 O 0.5931(2) 0.67123(15) 0.30631(16) 0.0444(12) Uani 1 1 d . . . . .
O15 O 0.6359(2) 0.66108(19) 0.22809(19) 0.0629(15) Uani 1 1 d . . . . .
O16 O 0.7634(3) 0.62651(19) 0.2145(2) 0.0716(17) Uani 1 1 d . . . . .
N1 N 0.6695(3) 0.5535(2) 0.2818(2) 0.0491(16) Uani 1 1 d . . . . .
N2 N 0.6391(3) 0.48470(19) 0.3448(2) 0.0416(14) Uani 1 1 d . . . . .
N3 N 0.9012(3) 0.5123(2) 0.3145(2) 0.0496(16) Uani 1 1 d . . . . .
N4 N 0.5046(3) 0.6445(2) 0.3687(2) 0.0479(15) Uani 1 1 d . . . . .
N5 N 0.7579(3) 0.56830(18) 0.5110(2) 0.0419(14) Uani 1 1 d . . . . .
N6 N 0.7148(5) 0.7450(3) 0.2829(3) 0.098(3) Uani 1 1 d . . . . .
C1 C 0.7734(3) 0.4722(2) 0.3467(2) 0.0383(17) Uani 1 1 d . . . . .
C1A C 0.6728(13) 0.7566(8) 0.6362(10) 0.082(2) Uiso 0.348(11) 1 d D . P A 2
H1AA H 0.673827 0.770532 0.665524 0.123 Uiso 0.348(11) 1 calc R U P A 2
H1AB H 0.686251 0.776695 0.614069 0.123 Uiso 0.348(11) 1 calc R U P A 2
H1AC H 0.630597 0.747225 0.627148 0.123 Uiso 0.348(11) 1 calc R U P A 2
C1B C 0.7813(11) 0.7375(10) 0.6533(11) 0.082(2) Uiso 0.348(11) 1 d D . P A 2
H1BA H 0.780238 0.749833 0.683268 0.123 Uiso 0.348(11) 1 calc R U P A 2
H1BB H 0.814710 0.716614 0.653640 0.123 Uiso 0.348(11) 1 calc R U P A 2
H1BC H 0.788572 0.760039 0.631838 0.123 Uiso 0.348(11) 1 calc R U P A 2
C1C C 0.4669(15) 0.7833(10) 0.5381(7) 0.100(3) Uiso 0.414(11) 1 d D . P B 2
H1CA H 0.458815 0.752963 0.541722 0.150 Uiso 0.414(11) 1 calc R U P B 2
H1CB H 0.503586 0.791380 0.557594 0.150 Uiso 0.414(11) 1 calc R U P B 2
H1CC H 0.431282 0.799684 0.546297 0.150 Uiso 0.414(11) 1 calc R U P B 2
C1D C 0.4095(11) 0.7852(10) 0.4632(9) 0.100(3) Uiso 0.414(11) 1 d D . P B 2
H1DA H 0.393791 0.756854 0.469360 0.150 Uiso 0.414(11) 1 calc R U P B 2
H1DB H 0.380599 0.806661 0.472353 0.150 Uiso 0.414(11) 1 calc R U P B 2
H1DC H 0.413922 0.787966 0.431016 0.150 Uiso 0.414(11) 1 calc R U P B 2
C1E C 0.7416(6) 0.5936(6) 0.0793(6) 0.069(3) Uiso 0.315(10) 1 d D . P C 2
C1F C 0.7150(7) 0.6318(7) 0.0956(6) 0.077(3) Uiso 0.315(10) 1 d D . P C 2
H1F H 0.693354 0.651220 0.075739 0.093 Uiso 0.315(10) 1 calc R U P C 2
C2 C 0.7688(3) 0.4487(2) 0.3064(2) 0.0429(17) Uani 1 1 d . . . . .
C3 C 0.7632(3) 0.4045(2) 0.3094(3) 0.0496(19) Uani 1 1 d . . . . .
H3 H 0.758635 0.388362 0.282579 0.059 Uiso 1 1 calc R U . . .
C4 C 0.7639(3) 0.3834(2) 0.3501(3) 0.0476(19) Uani 1 1 d . . . . .
C5 C 0.7746(3) 0.4076(2) 0.3883(3) 0.0472(18) Uani 1 1 d . . . . .
H5 H 0.778680 0.393502 0.416363 0.057 Uiso 1 1 calc R U . . .
C6 C 0.7799(3) 0.4516(2) 0.3880(2) 0.0385(17) Uani 1 1 d . . . . .
C7 C 0.7514(4) 0.3355(3) 0.3549(3) 0.068(3) Uani 1 1 d . . . . .
C8 C 0.6943(5) 0.3290(3) 0.3823(4) 0.084(3) Uani 1 1 d . . . . .
H8A H 0.701914 0.342637 0.411596 0.127 Uiso 1 1 calc R U . . .
H8B H 0.657760 0.341741 0.366055 0.127 Uiso 1 1 calc R U . . .
H8C H 0.687212 0.298619 0.386323 0.127 Uiso 1 1 calc R U . . .
C9 C 0.8071(4) 0.3147(3) 0.3817(3) 0.069(3) Uani 1 1 d . . . . .
H9A H 0.814894 0.329021 0.410626 0.104 Uiso 1 1 calc R U . . .
H9B H 0.798247 0.284663 0.386605 0.104 Uiso 1 1 calc R U . . .
H9C H 0.843644 0.317185 0.364831 0.104 Uiso 1 1 calc R U . . .
C10 C 0.7380(5) 0.3142(3) 0.3101(3) 0.075(3) Uani 1 1 d . . . . .
H10A H 0.702467 0.327877 0.293699 0.112 Uiso 1 1 calc R U . . .
H10B H 0.774172 0.316650 0.292831 0.112 Uiso 1 1 calc R U . . .
H10C H 0.728775 0.284129 0.314604 0.112 Uiso 1 1 calc R U . . .
C11 C 0.7863(3) 0.4749(2) 0.4320(2) 0.0356(16) Uani 1 1 d . . . . .
H11A H 0.818338 0.460865 0.452392 0.043 Uiso 1 1 calc R U . . .
H11B H 0.799857 0.504316 0.427025 0.043 Uiso 1 1 calc R U . . .
C12 C 0.6845(3) 0.5085(2) 0.4448(2) 0.0365(16) Uani 1 1 d . . . . .
C13 C 0.7268(3) 0.4756(2) 0.4536(2) 0.0329(15) Uani 1 1 d . . . . .
C14 C 0.7082(3) 0.4414(2) 0.4794(2) 0.0428(17) Uani 1 1 d . . . . .
H14 H 0.736669 0.418842 0.485578 0.051 Uiso 1 1 calc R U . . .
C15 C 0.6516(3) 0.4386(2) 0.4961(3) 0.0448(18) Uani 1 1 d . . . . .
C16 C 0.6104(3) 0.4722(2) 0.4863(2) 0.0439(18) Uani 1 1 d . . . . .
H16 H 0.570698 0.471071 0.497223 0.053 Uiso 1 1 calc R U . . .
C17 C 0.6259(3) 0.5073(2) 0.4609(2) 0.0373(16) Uani 1 1 d . . . . .
C17A C 0.6952(9) 0.5634(6) 0.0395(6) 0.134(4) Uiso 0.685(10) 1 d D U P C 1
C17B C 0.6260(9) 0.5689(8) 0.0270(10) 0.188(12) Uiso 0.685(10) 1 d D . P C 1
H17A H 0.614439 0.598567 0.031582 0.282 Uiso 0.685(10) 1 calc R U P C 1
H17B H 0.616312 0.561291 -0.004507 0.282 Uiso 0.685(10) 1 calc R U P C 1
H17C H 0.602826 0.550530 0.045910 0.282 Uiso 0.685(10) 1 calc R U P C 1
C17C C 0.7288(10) 0.5911(6) 0.0049(7) 0.134(4) Uiso 0.685(10) 1 d D U P C 1
H17D H 0.717897 0.621036 0.008362 0.200 Uiso 0.685(10) 1 calc R U P C 1
H17E H 0.773614 0.587711 0.010500 0.200 Uiso 0.685(10) 1 calc R U P C 1
H17F H 0.715658 0.581834 -0.025645 0.200 Uiso 0.685(10) 1 calc R U P C 1
C17D C 0.7137(10) 0.5180(6) 0.0326(8) 0.134(4) Uiso 0.685(10) 1 d D U P C 1
H17G H 0.699343 0.509044 0.002177 0.200 Uiso 0.685(10) 1 calc R U P C 1
H17H H 0.758720 0.515428 0.036936 0.200 Uiso 0.685(10) 1 calc R U P C 1
H17I H 0.694883 0.499825 0.054298 0.200 Uiso 0.685(10) 1 calc R U P C 1
C18 C 0.6320(3) 0.4008(3) 0.5241(3) 0.061(2) Uani 1 1 d . . . . .
C18A C 0.7383(9) 0.5797(9) 0.0311(9) 0.134(4) Uiso 0.315(10) 1 d D U P C 2
C18B C 0.6790(14) 0.5987(12) 0.0074(16) 0.134(4) Uiso 0.315(10) 1 d D U P C 2
H18A H 0.675464 0.590254 -0.024168 0.200 Uiso 0.315(10) 1 calc R U P C 2
H18B H 0.643107 0.588322 0.021779 0.200 Uiso 0.315(10) 1 calc R U P C 2
H18C H 0.680752 0.629729 0.009496 0.200 Uiso 0.315(10) 1 calc R U P C 2
C18C C 0.7420(19) 0.5329(9) 0.0199(17) 0.134(4) Uiso 0.315(10) 1 d D U P C 2
H18D H 0.739223 0.529339 -0.012733 0.200 Uiso 0.315(10) 1 calc R U P C 2
H18E H 0.781390 0.521366 0.032919 0.200 Uiso 0.315(10) 1 calc R U P C 2
H18F H 0.707844 0.517795 0.032106 0.200 Uiso 0.315(10) 1 calc R U P C 2
C18D C 0.7946(13) 0.6037(12) 0.0192(15) 0.134(4) Uiso 0.315(10) 1 d D U P C 2
H18G H 0.801032 0.598696 -0.012382 0.200 Uiso 0.315(10) 1 calc R U P C 2
H18H H 0.788577 0.634096 0.024027 0.200 Uiso 0.315(10) 1 calc R U P C 2
H18I H 0.830893 0.593918 0.038046 0.200 Uiso 0.315(10) 1 calc R U P C 2
C19 C 0.5674(4) 0.3864(3) 0.5087(4) 0.083(3) Uani 1 1 d . . . . .
H19A H 0.539187 0.410706 0.508290 0.124 Uiso 1 1 calc R U . . .
H19B H 0.566940 0.374410 0.478539 0.124 Uiso 1 1 calc R U . . .
H19C H 0.554025 0.364810 0.529322 0.124 Uiso 1 1 calc R U . . .
C20 C 0.6285(5) 0.4164(3) 0.5737(3) 0.082(3) Uani 1 1 d . . . . .
H20A H 0.598657 0.439612 0.574220 0.123 Uiso 1 1 calc R U . . .
H20B H 0.615441 0.392836 0.592062 0.123 Uiso 1 1 calc R U . . .
H20C H 0.669312 0.426356 0.585766 0.123 Uiso 1 1 calc R U . . .
C21 C 0.6779(4) 0.3657(3) 0.5257(4) 0.068(3) Uani 1 1 d . . . . .
H21A H 0.718877 0.376740 0.535914 0.102 Uiso 1 1 calc R U . . .
H21B H 0.666110 0.343765 0.546583 0.102 Uiso 1 1 calc R U . . .
H21C H 0.679025 0.353366 0.495799 0.102 Uiso 1 1 calc R U . . .
C22 C 0.5795(3) 0.5414(2) 0.4490(2) 0.0362(16) Uani 1 1 d . . . . .
H22A H 0.601340 0.568375 0.444379 0.043 Uiso 1 1 calc R U . . .
H22B H 0.553343 0.545471 0.474110 0.043 Uiso 1 1 calc R U . . .
C23 C 0.5469(3) 0.5474(2) 0.3654(2) 0.0390(17) Uani 1 1 d . . . . .
C24 C 0.5386(3) 0.5307(2) 0.4069(2) 0.0403(17) Uani 1 1 d . . . . .
C25 C 0.4904(3) 0.5009(2) 0.4102(3) 0.0439(18) Uani 1 1 d . . . . .
H25 H 0.484467 0.489194 0.438673 0.053 Uiso 1 1 calc R U . . .
C26 C 0.4511(3) 0.4880(2) 0.3732(3) 0.0493(19) Uani 1 1 d . . . . .
C27 C 0.4598(3) 0.5072(3) 0.3333(3) 0.056(2) Uani 1 1 d . . . . .
H27 H 0.432791 0.500083 0.307824 0.067 Uiso 1 1 calc R U . . .
C28 C 0.5070(3) 0.5370(2) 0.3281(3) 0.051(2) Uani 1 1 d . . . . .
C29 C 0.4013(4) 0.4545(3) 0.3770(3) 0.074(3) Uani 1 1 d D . . . .
C30 C 0.4343(7) 0.4116(4) 0.3630(5) 0.068(2) Uiso 0.593(10) 1 d D . P D 1
H30A H 0.447727 0.414732 0.332735 0.102 Uiso 0.593(10) 1 calc R U P D 1
H30B H 0.470298 0.405932 0.384121 0.102 Uiso 0.593(10) 1 calc R U P D 1
H30C H 0.405146 0.387947 0.363415 0.102 Uiso 0.593(10) 1 calc R U P D 1
C30A C 0.3985(10) 0.4237(6) 0.3393(5) 0.068(2) Uiso 0.407(10) 1 d D . P D 2
H30D H 0.401502 0.438945 0.311090 0.102 Uiso 0.407(10) 1 calc R U P D 2
H30E H 0.432935 0.403596 0.343896 0.102 Uiso 0.407(10) 1 calc R U P D 2
H30F H 0.359343 0.408161 0.338041 0.102 Uiso 0.407(10) 1 calc R U P D 2
C31 C 0.3833(8) 0.4455(6) 0.4234(4) 0.068(2) Uiso 0.593(10) 1 d D . P D 1
H31A H 0.420462 0.444287 0.444321 0.102 Uiso 0.593(10) 1 calc R U P D 1
H31B H 0.356104 0.468124 0.432552 0.102 Uiso 0.593(10) 1 calc R U P D 1
H31C H 0.361560 0.418291 0.423569 0.102 Uiso 0.593(10) 1 calc R U P D 1
C31A C 0.3975(12) 0.4373(8) 0.4232(4) 0.068(2) Uiso 0.407(10) 1 d D . P D 2
H31D H 0.399869 0.460675 0.444794 0.102 Uiso 0.407(10) 1 calc R U P D 2
H31E H 0.358280 0.422191 0.424636 0.102 Uiso 0.407(10) 1 calc R U P D 2
H31F H 0.431871 0.417627 0.430490 0.102 Uiso 0.407(10) 1 calc R U P D 2
C32 C 0.3471(6) 0.4571(5) 0.3416(4) 0.068(2) Uiso 0.593(10) 1 d D . P D 1
H32A H 0.362308 0.462977 0.312403 0.102 Uiso 0.593(10) 1 calc R U P D 1
H32B H 0.324694 0.430078 0.340308 0.102 Uiso 0.593(10) 1 calc R U P D 1
H32C H 0.319238 0.479911 0.349290 0.102 Uiso 0.593(10) 1 calc R U P D 1
C32A C 0.3412(8) 0.4842(6) 0.3689(7) 0.068(2) Uiso 0.407(10) 1 d D . P D 2
H32D H 0.341005 0.505075 0.393070 0.102 Uiso 0.407(10) 1 calc R U P D 2
H32E H 0.341937 0.498862 0.340148 0.102 Uiso 0.407(10) 1 calc R U P D 2
H32F H 0.303889 0.466618 0.368519 0.102 Uiso 0.407(10) 1 calc R U P D 2
C33 C 0.5165(4) 0.5546(3) 0.2823(3) 0.073(3) Uani 1 1 d . . . . .
H33A H 0.547425 0.536988 0.268548 0.087 Uiso 1 1 calc R U . . .
H33B H 0.533557 0.583670 0.285892 0.087 Uiso 1 1 calc R U . . .
C34 C 0.4494(4) 0.5288(3) 0.2150(3) 0.058(2) Uani 1 1 d . . . . .
C35 C 0.4573(3) 0.5563(3) 0.2504(3) 0.051(2) Uani 1 1 d . . . . .
C36 C 0.4104(4) 0.5840(3) 0.2580(3) 0.055(2) Uani 1 1 d . . . . .
H36 H 0.415348 0.602256 0.283279 0.066 Uiso 1 1 calc R U . . .
C37 C 0.3558(3) 0.5864(3) 0.2299(3) 0.060(2) Uani 1 1 d . . . . .
C38 C 0.3503(4) 0.5580(3) 0.1931(3) 0.062(2) Uani 1 1 d . . . . .
H38 H 0.313760 0.558603 0.173247 0.074 Uiso 1 1 calc R U . . .
C39 C 0.3953(4) 0.5301(3) 0.1853(3) 0.058(2) Uani 1 1 d . . . . .
C40 C 0.3042(5) 0.6171(3) 0.2395(4) 0.084(3) Uani 1 1 d . . . . .
C41 C 0.3276(6) 0.6620(4) 0.2406(6) 0.126(5) Uani 1 1 d . . . . .
H41A H 0.364968 0.663928 0.261168 0.190 Uiso 1 1 calc R U . . .
H41B H 0.337168 0.670328 0.210438 0.190 Uiso 1 1 calc R U . . .
H41C H 0.295820 0.680869 0.250710 0.190 Uiso 1 1 calc R U . . .
C42 C 0.2813(7) 0.6056(5) 0.2876(6) 0.147(6) Uani 1 1 d . . . . .
H42A H 0.316450 0.606830 0.310323 0.220 Uiso 1 1 calc R U . . .
H42B H 0.249804 0.626049 0.295047 0.220 Uiso 1 1 calc R U . . .
H42C H 0.263755 0.576992 0.286650 0.220 Uiso 1 1 calc R U . . .
C43 C 0.2471(6) 0.6143(5) 0.2080(7) 0.169(8) Uani 1 1 d . . . . .
H43A H 0.231792 0.585018 0.207328 0.254 Uiso 1 1 calc R U . . .
H43B H 0.215444 0.633201 0.218228 0.254 Uiso 1 1 calc R U . . .
H43C H 0.256793 0.622660 0.177956 0.254 Uiso 1 1 calc R U . . .
C44 C 0.3856(5) 0.5010(3) 0.1445(3) 0.072(3) Uani 1 1 d . . . . .
H44A H 0.368158 0.517616 0.118351 0.087 Uiso 1 1 calc R U . . .
H44B H 0.425965 0.489438 0.137235 0.087 Uiso 1 1 calc R U . . .
C45 C 0.3608(4) 0.4331(3) 0.1846(3) 0.063(2) Uani 1 1 d . . . . .
C46 C 0.3424(5) 0.4647(3) 0.1530(3) 0.073(3) Uani 1 1 d . . . . .
C47 C 0.2834(5) 0.4637(4) 0.1305(4) 0.094(3) Uani 1 1 d . . . . .
H47 H 0.272828 0.484239 0.108030 0.112 Uiso 1 1 calc R U . . .
C48 C 0.2401(5) 0.4337(4) 0.1400(4) 0.091(3) Uani 1 1 d . . . . .
C49 C 0.2580(5) 0.4036(3) 0.1728(4) 0.082(3) Uani 1 1 d . . . . .
H49 H 0.228594 0.383031 0.180211 0.099 Uiso 1 1 calc R U . . .
C50 C 0.3183(5) 0.4022(3) 0.1959(3) 0.074(3) Uani 1 1 d . . . . .
C51 C 0.1720(7) 0.4348(5) 0.1204(6) 0.126(5) Uani 1 1 d . . . . .
C52 C 0.1642(7) 0.4691(6) 0.0836(6) 0.161(8) Uani 1 1 d . . . . .
H52A H 0.175359 0.496870 0.096591 0.242 Uiso 1 1 calc R U . . .
H52B H 0.191119 0.462571 0.059902 0.242 Uiso 1 1 calc R U . . .
H52C H 0.121092 0.469736 0.070886 0.242 Uiso 1 1 calc R U . . .
C53 C 0.1297(7) 0.4459(5) 0.1570(6) 0.145(6) Uani 1 1 d . . . . .
H53A H 0.142494 0.473084 0.170556 0.217 Uiso 1 1 calc R U . . .
H53B H 0.086986 0.447939 0.143810 0.217 Uiso 1 1 calc R U . . .
H53C H 0.132708 0.423683 0.179940 0.217 Uiso 1 1 calc R U . . .
C54 C 0.1539(8) 0.3925(5) 0.0981(6) 0.162(7) Uani 1 1 d . . . . .
H54A H 0.181742 0.386277 0.074900 0.244 Uiso 1 1 calc R U . . .
H54B H 0.157053 0.369875 0.120637 0.244 Uiso 1 1 calc R U . . .
H54C H 0.111330 0.394131 0.084506 0.244 Uiso 1 1 calc R U . . .
C55 C 0.3345(4) 0.3704(3) 0.2338(4) 0.076(3) Uani 1 1 d . . . . .
H55A H 0.353753 0.386319 0.259867 0.091 Uiso 1 1 calc R U . . .
H55B H 0.295557 0.358092 0.242790 0.091 Uiso 1 1 calc R U . . .
C56 C 0.4401(4) 0.3369(3) 0.2333(4) 0.073(3) Uani 1 1 d . . . . .
C57 C 0.3765(5) 0.3349(3) 0.2241(4) 0.074(3) Uani 1 1 d . . . . .
C58 C 0.3492(5) 0.2966(3) 0.2080(4) 0.081(3) Uani 1 1 d . . . . .
H58 H 0.305720 0.295006 0.201680 0.097 Uiso 1 1 calc R U . . .
C59 C 0.3867(4) 0.2600(3) 0.2011(4) 0.073(3) Uani 1 1 d . . . . .
C60 C 0.4488(5) 0.2636(3) 0.2132(4) 0.085(3) Uani 1 1 d . . . . .
H60 H 0.474113 0.239367 0.210366 0.102 Uiso 1 1 calc R U . . .
C61 C 0.4767(4) 0.3012(3) 0.2294(4) 0.080(3) Uani 1 1 d . . . . .
C62 C 0.3597(5) 0.2190(3) 0.1831(5) 0.095(4) Uani 1 1 d . . . . .
C63 C 0.2895(5) 0.2198(4) 0.1715(6) 0.126(5) Uani 1 1 d . . . . .
H63A H 0.275666 0.191966 0.160061 0.190 Uiso 1 1 calc R U . . .
H63B H 0.268853 0.226444 0.198504 0.190 Uiso 1 1 calc R U . . .
H63C H 0.279086 0.241452 0.148680 0.190 Uiso 1 1 calc R U . . .
C64 C 0.3736(5) 0.1836(3) 0.2193(5) 0.100(4) Uani 1 1 d . . . . .
H64A H 0.356277 0.156623 0.207968 0.150 Uiso 1 1 calc R U . . .
H64B H 0.418406 0.180709 0.225767 0.150 Uiso 1 1 calc R U . . .
H64C H 0.354916 0.191426 0.246728 0.150 Uiso 1 1 calc R U . . .
C65 C 0.3899(6) 0.2069(4) 0.1387(5) 0.121(5) Uani 1 1 d . . . . .
H65A H 0.372284 0.180078 0.126954 0.181 Uiso 1 1 calc R U . . .
H65B H 0.381577 0.229298 0.116372 0.181 Uiso 1 1 calc R U . . .
H65C H 0.434651 0.203638 0.145199 0.181 Uiso 1 1 calc R U . . .
C66 C 0.5457(5) 0.3031(3) 0.2393(4) 0.083(3) Uani 1 1 d . . . . .
H66A H 0.560927 0.275227 0.250659 0.100 Uiso 1 1 calc R U . . .
H66B H 0.556163 0.324503 0.262884 0.100 Uiso 1 1 calc R U . . .
C67 C 0.5867(4) 0.3564(3) 0.1848(4) 0.068(3) Uani 1 1 d . . . . .
C68 C 0.5773(4) 0.3145(3) 0.1979(4) 0.074(3) Uani 1 1 d . . . . .
C69 C 0.5958(5) 0.2816(3) 0.1707(4) 0.084(3) Uani 1 1 d . . . . .
H69 H 0.590975 0.252978 0.179744 0.101 Uiso 1 1 calc R U . . .
C70 C 0.6211(5) 0.2901(3) 0.1303(4) 0.080(3) Uani 1 1 d . . . . .
C71 C 0.6311(4) 0.3335(4) 0.1177(4) 0.085(3) Uani 1 1 d . . . . .
H71 H 0.648296 0.340472 0.090517 0.102 Uiso 1 1 calc R U . . .
C72 C 0.6144(4) 0.3649(3) 0.1473(4) 0.067(2) Uani 1 1 d . . . . .
C73 C 0.6392(5) 0.2552(3) 0.0974(4) 0.088(3) Uani 1 1 d D . . . .
C74 C 0.5936(8) 0.2582(6) 0.0571(6) 0.083(2) Uiso 0.613(10) 1 d D . P E 1
H74A H 0.551601 0.259218 0.066743 0.124 Uiso 0.613(10) 1 calc R U P E 1
H74B H 0.601526 0.283969 0.040313 0.124 Uiso 0.613(10) 1 calc R U P E 1
H74C H 0.597692 0.233323 0.037983 0.124 Uiso 0.613(10) 1 calc R U P E 1
C74A C 0.6612(13) 0.2755(9) 0.0529(8) 0.083(2) Uiso 0.387(10) 1 d D . P E 2
H74D H 0.627482 0.292179 0.037904 0.124 Uiso 0.387(10) 1 calc R U P E 2
H74E H 0.696887 0.293933 0.060475 0.124 Uiso 0.387(10) 1 calc R U P E 2
H74F H 0.672922 0.252858 0.032840 0.124 Uiso 0.387(10) 1 calc R U P E 2
C75 C 0.6214(8) 0.2080(5) 0.1176(6) 0.083(2) Uiso 0.613(10) 1 d D . P E 1
H75A H 0.577008 0.206816 0.121100 0.124 Uiso 0.613(10) 1 calc R U P E 1
H75B H 0.632262 0.185703 0.096887 0.124 Uiso 0.613(10) 1 calc R U P E 1
H75C H 0.644491 0.203625 0.146805 0.124 Uiso 0.613(10) 1 calc R U P E 1
C75A C 0.5784(11) 0.2343(9) 0.0726(9) 0.083(2) Uiso 0.387(10) 1 d D . P E 2
H75D H 0.547462 0.256431 0.065360 0.124 Uiso 0.387(10) 1 calc R U P E 2
H75E H 0.588813 0.220463 0.044978 0.124 Uiso 0.387(10) 1 calc R U P E 2
H75F H 0.561595 0.213234 0.092337 0.124 Uiso 0.387(10) 1 calc R U P E 2
C76 C 0.7046(7) 0.2531(6) 0.0938(6) 0.083(2) Uiso 0.613(10) 1 d D . P E 1
H76A H 0.726248 0.251259 0.123787 0.124 Uiso 0.613(10) 1 calc R U P E 1
H76B H 0.714229 0.227999 0.076393 0.124 Uiso 0.613(10) 1 calc R U P E 1
H76C H 0.718063 0.278645 0.078723 0.124 Uiso 0.613(10) 1 calc R U P E 1
C76A C 0.6944(11) 0.2328(9) 0.1132(10) 0.083(2) Uiso 0.387(10) 1 d D . P E 2
H76D H 0.703687 0.211209 0.091247 0.124 Uiso 0.387(10) 1 calc R U P E 2
H76E H 0.728920 0.252892 0.117215 0.124 Uiso 0.387(10) 1 calc R U P E 2
H76F H 0.688417 0.219186 0.141854 0.124 Uiso 0.387(10) 1 calc R U P E 2
C77 C 0.6303(5) 0.4119(3) 0.1357(3) 0.074(3) Uani 1 1 d . . . . .
H77A H 0.628962 0.415384 0.102789 0.089 Uiso 1 1 calc R U . . .
H77B H 0.599423 0.431294 0.147102 0.089 Uiso 1 1 calc R U . . .
C78 C 0.7022(4) 0.4392(2) 0.2008(3) 0.051(2) Uani 1 1 d . . . . .
C79 C 0.6945(4) 0.4228(3) 0.1570(3) 0.054(2) Uani 1 1 d . . . . .
C80 C 0.7454(4) 0.4152(3) 0.1344(3) 0.062(2) Uani 1 1 d . . . . .
H80 H 0.739567 0.403984 0.104935 0.074 Uiso 1 1 calc R U . . .
C81 C 0.8066(4) 0.4232(3) 0.1529(3) 0.063(2) Uani 1 1 d . . . . .
C82 C 0.8114(4) 0.4392(2) 0.1964(3) 0.054(2) Uani 1 1 d . . . . .
H82 H 0.851486 0.443984 0.210811 0.065 Uiso 1 1 calc R U . . .
C83 C 0.7612(3) 0.4483(2) 0.2195(3) 0.0471(18) Uani 1 1 d . . . . .
C84 C 0.8620(5) 0.4147(3) 0.1264(4) 0.077(3) Uani 1 1 d . . . . .
C85 C 0.8574(7) 0.4403(5) 0.0835(5) 0.126(5) Uani 1 1 d . . . . .
H85A H 0.893348 0.434452 0.066921 0.189 Uiso 1 1 calc R U . . .
H85B H 0.819600 0.432406 0.065177 0.189 Uiso 1 1 calc R U . . .
H85C H 0.856108 0.470574 0.090743 0.189 Uiso 1 1 calc R U . . .
C86 C 0.8648(8) 0.3678(4) 0.1139(6) 0.158(7) Uani 1 1 d . . . . .
H86A H 0.867791 0.350518 0.141124 0.237 Uiso 1 1 calc R U . . .
H86B H 0.827269 0.360092 0.095113 0.237 Uiso 1 1 calc R U . . .
H86C H 0.901004 0.362742 0.097259 0.237 Uiso 1 1 calc R U . . .
C87 C 0.9243(5) 0.4282(5) 0.1534(5) 0.116(4) Uani 1 1 d . . . . .
H87A H 0.929352 0.412375 0.181624 0.174 Uiso 1 1 calc R U . . .
H87B H 0.958959 0.421989 0.135603 0.174 Uiso 1 1 calc R U . . .
H87C H 0.923280 0.458665 0.159801 0.174 Uiso 1 1 calc R U . . .
C88 C 0.7695(4) 0.4723(3) 0.2636(3) 0.055(2) Uani 1 1 d . . . . .
H88A H 0.809385 0.487551 0.264280 0.066 Uiso 1 1 calc R U . . .
H88B H 0.736653 0.494022 0.263092 0.066 Uiso 1 1 calc R U . . .
C89 C 0.8862(4) 0.5853(3) 0.2494(3) 0.054(2) Uani 1 1 d . . . . .
C90 C 0.8793(4) 0.5663(3) 0.2067(3) 0.056(2) Uani 1 1 d . . . . .
C91 C 0.9289(4) 0.5658(3) 0.1803(3) 0.070(3) Uani 1 1 d . . . . .
H91 H 0.923513 0.552741 0.151698 0.084 Uiso 1 1 calc R U . . .
C92 C 0.9866(4) 0.5837(4) 0.1941(3) 0.075(3) Uani 1 1 d . . . . .
C93 C 0.9923(4) 0.6011(3) 0.2370(3) 0.067(3) Uani 1 1 d . . . . .
H93 H 1.031351 0.612346 0.247668 0.081 Uiso 1 1 calc R U . . .
C94 C 0.9444(3) 0.6031(3) 0.2655(3) 0.050(2) Uani 1 1 d . . . . .
C95 C 1.0402(5) 0.5825(5) 0.1660(4) 0.110(4) Uani 1 1 d . . . . .
C96 C 1.0274(6) 0.5583(8) 0.1226(5) 0.188(10) Uani 1 1 d . . . . .
H96A H 1.064197 0.558749 0.105884 0.282 Uiso 1 1 calc R U . . .
H96B H 1.016741 0.528866 0.129152 0.282 Uiso 1 1 calc R U . . .
H96C H 0.992819 0.571582 0.104590 0.282 Uiso 1 1 calc R U . . .
C97 C 1.0601(6) 0.6299(7) 0.1564(5) 0.157(7) Uani 1 1 d . . . . .
H97A H 1.095293 0.629690 0.137951 0.235 Uiso 1 1 calc R U . . .
H97B H 1.025434 0.644962 0.140395 0.235 Uiso 1 1 calc R U . . .
H97C H 1.071970 0.644364 0.184753 0.235 Uiso 1 1 calc R U . . .
C98 C 1.0959(5) 0.5604(6) 0.1920(5) 0.143(7) Uani 1 1 d . . . . .
H98A H 1.130802 0.559731 0.173360 0.214 Uiso 1 1 calc R U . . .
H98B H 1.107654 0.576058 0.219626 0.214 Uiso 1 1 calc R U . . .
H98C H 1.084468 0.531301 0.199394 0.214 Uiso 1 1 calc R U . . .
C99 C 0.9528(3) 0.6234(2) 0.3093(3) 0.050(2) Uani 1 1 d . . . . .
H99A H 0.911807 0.633003 0.317403 0.060 Uiso 1 1 calc R U . . .
H99B H 0.978464 0.649026 0.306504 0.060 Uiso 1 1 calc R U . . .
C100 C 0.9464(3) 0.5800(2) 0.3802(2) 0.0358(16) Uani 1 1 d . . . . .
C101 C 0.9827(3) 0.5964(2) 0.3487(2) 0.0389(16) Uani 1 1 d . . . . .
C102 C 1.0457(3) 0.5874(2) 0.3533(2) 0.0432(18) Uani 1 1 d . . . . .
H102 H 1.070859 0.598882 0.331864 0.052 Uiso 1 1 calc R U . . .
C103 C 1.0734(3) 0.5626(2) 0.3872(2) 0.0397(17) Uani 1 1 d . . . . .
C104 C 1.0356(3) 0.5476(2) 0.4190(2) 0.0400(17) Uani 1 1 d . . . . .
H104 H 1.053894 0.531315 0.443267 0.048 Uiso 1 1 calc R U . . .
C105 C 0.9727(3) 0.5554(2) 0.4170(2) 0.0386(16) Uani 1 1 d . . . . .
C106 C 1.1433(3) 0.5522(2) 0.3893(3) 0.0479(19) Uani 1 1 d . . . . .
C107 C 1.1549(3) 0.5259(3) 0.3475(3) 0.055(2) Uani 1 1 d . . . . .
H10D H 1.140195 0.541743 0.320555 0.083 Uiso 1 1 calc R U . . .
H10E H 1.199210 0.520402 0.347220 0.083 Uiso 1 1 calc R U . . .
H10F H 1.132599 0.498970 0.348290 0.083 Uiso 1 1 calc R U . . .
C108 C 1.1801(3) 0.5933(3) 0.3873(3) 0.064(2) Uani 1 1 d . . . . .
H10G H 1.165826 0.608989 0.360118 0.097 Uiso 1 1 calc R U . . .
H10H H 1.173941 0.610610 0.413657 0.097 Uiso 1 1 calc R U . . .
H10I H 1.224028 0.586598 0.386710 0.097 Uiso 1 1 calc R U . . .
C109 C 1.1656(3) 0.5285(3) 0.4310(3) 0.058(2) Uani 1 1 d . . . . .
H10J H 1.142163 0.502024 0.432630 0.086 Uiso 1 1 calc R U . . .
H10K H 1.209564 0.521939 0.430393 0.086 Uiso 1 1 calc R U . . .
H10L H 1.159477 0.545951 0.457340 0.086 Uiso 1 1 calc R U . . .
C110 C 0.9342(3) 0.5392(2) 0.4530(2) 0.0407(17) Uani 1 1 d . . . . .
H11C H 0.893663 0.529852 0.438881 0.049 Uiso 1 1 calc R U . . .
H11D H 0.954955 0.514186 0.467427 0.049 Uiso 1 1 calc R U . . .
C111 C 0.8786(3) 0.6029(2) 0.4824(2) 0.0368(16) Uani 1 1 d D . . . .
C112 C 0.9238(3) 0.5716(2) 0.4885(2) 0.0354(16) Uani 1 1 d . . . . .
C113 C 0.9634(3) 0.5734(2) 0.5279(2) 0.0387(17) Uani 1 1 d . . . . .
H113 H 0.995412 0.552880 0.531942 0.046 Uiso 1 1 calc R U . . .
C114 C 0.9586(3) 0.6028(2) 0.5609(2) 0.0381(16) Uani 1 1 d . . . . .
C115 C 0.9136(3) 0.6342(2) 0.5527(2) 0.0428(17) Uani 1 1 d . . . . .
H115 H 0.910374 0.655928 0.574353 0.051 Uiso 1 1 calc R U . . .
C116 C 0.8728(3) 0.6348(2) 0.5136(2) 0.0379(16) Uani 1 1 d . . . . .
C117 C 1.0003(3) 0.6030(3) 0.6049(3) 0.0494(19) Uani 1 1 d . . . . .
C118 C 1.0289(5) 0.6466(3) 0.6137(3) 0.074(3) Uani 1 1 d . . . . .
H11E H 1.054461 0.653923 0.589417 0.111 Uiso 1 1 calc R U . . .
H11F H 0.996041 0.667762 0.615077 0.111 Uiso 1 1 calc R U . . .
H11G H 1.054570 0.646269 0.642199 0.111 Uiso 1 1 calc R U . . .
C119 C 0.9606(4) 0.5923(3) 0.6433(3) 0.067(2) Uani 1 1 d . . . . .
H11H H 0.941822 0.564289 0.638103 0.100 Uiso 1 1 calc R U . . .
H11I H 0.986521 0.592168 0.671662 0.100 Uiso 1 1 calc R U . . .
H11J H 0.927992 0.613661 0.644541 0.100 Uiso 1 1 calc R U . . .
C120 C 1.0531(4) 0.5703(3) 0.6047(3) 0.061(2) Uani 1 1 d . . . . .
H12A H 1.035713 0.541952 0.599128 0.092 Uiso 1 1 calc R U . . .
H12B H 1.079794 0.577577 0.581075 0.092 Uiso 1 1 calc R U . . .
H12C H 1.077460 0.570666 0.633791 0.092 Uiso 1 1 calc R U . . .
C121 C 0.8288(3) 0.6718(2) 0.5044(3) 0.0435(17) Uani 1 1 d . . . . .
H12D H 0.816813 0.672414 0.471771 0.052 Uiso 1 1 calc R U . . .
H12E H 0.852098 0.698186 0.511874 0.052 Uiso 1 1 calc R U . . .
C122 C 0.7133(3) 0.6597(2) 0.5068(2) 0.0357(16) Uani 1 1 d . . . . .
C123 C 0.7700(3) 0.6732(2) 0.5282(2) 0.0406(17) Uani 1 1 d . . . . .
C124 C 0.7698(3) 0.6906(2) 0.5706(3) 0.0475(19) Uani 1 1 d . . . . .
H124 H 0.807866 0.699933 0.585281 0.057 Uiso 1 1 calc R U . . .
C125 C 0.7156(4) 0.6953(3) 0.5931(3) 0.053(2) Uani 1 1 d . . . . .
C126 C 0.6614(3) 0.6817(2) 0.5705(2) 0.0450(18) Uani 1 1 d . . . . .
H126 H 0.624062 0.684724 0.584554 0.054 Uiso 1 1 calc R U . . .
C127 C 0.6589(3) 0.6636(2) 0.5279(2) 0.0382(16) Uani 1 1 d . . . . .
C128 C 0.7190(4) 0.7157(4) 0.6395(3) 0.077(3) Uani 1 1 d D . . . .
C129 C 0.6521(7) 0.7208(5) 0.6566(5) 0.082(2) Uiso 0.652(11) 1 d D . P A 1
H12F H 0.628154 0.694884 0.650023 0.123 Uiso 0.652(11) 1 calc R U P A 1
H12G H 0.655905 0.725846 0.688995 0.123 Uiso 0.652(11) 1 calc R U P A 1
H12H H 0.630942 0.744903 0.641369 0.123 Uiso 0.652(11) 1 calc R U P A 1
C130 C 0.7638(8) 0.7521(5) 0.6463(6) 0.082(2) Uiso 0.652(11) 1 d D . P A 1
H13A H 0.763012 0.763136 0.676754 0.123 Uiso 0.652(11) 1 calc R U P A 1
H13B H 0.805595 0.742146 0.641759 0.123 Uiso 0.652(11) 1 calc R U P A 1
H13C H 0.752050 0.774593 0.624673 0.123 Uiso 0.652(11) 1 calc R U P A 1
C131 C 0.7460(8) 0.6780(5) 0.6719(5) 0.082(2) Uiso 0.652(11) 1 d D . P A 1
H13D H 0.718247 0.653444 0.668698 0.123 Uiso 0.652(11) 1 calc R U P A 1
H13E H 0.787031 0.669813 0.663728 0.123 Uiso 0.652(11) 1 calc R U P A 1
H13F H 0.748997 0.687759 0.703070 0.123 Uiso 0.652(11) 1 calc R U P A 1
C132 C 0.5966(3) 0.6539(2) 0.5038(2) 0.0403(17) Uani 1 1 d . . . . .
H13G H 0.566679 0.647344 0.525913 0.048 Uiso 1 1 calc R U . . .
H13H H 0.600007 0.628695 0.484453 0.048 Uiso 1 1 calc R U . . .
C133 C 0.5919(3) 0.6972(2) 0.4328(3) 0.0403(17) Uani 1 1 d . . . . .
C134 C 0.5735(3) 0.6914(2) 0.4753(2) 0.0411(17) Uani 1 1 d . . . . .
C135 C 0.5362(3) 0.7211(3) 0.4929(3) 0.054(2) Uani 1 1 d . . . . .
H135 H 0.522182 0.715919 0.521622 0.065 Uiso 1 1 calc R U . . .
C136 C 0.5174(4) 0.7593(3) 0.4702(3) 0.066(2) Uani 1 1 d . . . . .
C137 C 0.5406(4) 0.7655(3) 0.4291(3) 0.063(2) Uani 1 1 d . . . . .
H137 H 0.530997 0.791240 0.413615 0.075 Uiso 1 1 calc R U . . .
C138 C 0.5771(3) 0.7359(2) 0.4093(2) 0.0418(17) Uani 1 1 d . . . . .
C139 C 0.4776(6) 0.7920(4) 0.4914(3) 0.089(3) Uani 1 1 d D . . . .
C140 C 0.4164(9) 0.7667(7) 0.5050(7) 0.100(3) Uiso 0.586(11) 1 d D . P B 1
H14A H 0.428981 0.743339 0.525411 0.150 Uiso 0.586(11) 1 calc R U P B 1
H14B H 0.389642 0.786206 0.519880 0.150 Uiso 0.586(11) 1 calc R U P B 1
H14C H 0.393827 0.755224 0.477964 0.150 Uiso 0.586(11) 1 calc R U P B 1
C141 C 0.4584(11) 0.8255(7) 0.4620(7) 0.100(3) Uiso 0.586(11) 1 d D . P B 1
H14D H 0.439762 0.813723 0.433707 0.150 Uiso 0.586(11) 1 calc R U P B 1
H14E H 0.427864 0.843034 0.475696 0.150 Uiso 0.586(11) 1 calc R U P B 1
H14F H 0.494108 0.842970 0.456127 0.150 Uiso 0.586(11) 1 calc R U P B 1
C142 C 0.5069(10) 0.8048(7) 0.5358(6) 0.100(3) Uiso 0.586(11) 1 d D . P B 1
H14G H 0.518423 0.779479 0.553487 0.150 Uiso 0.586(11) 1 calc R U P B 1
H14H H 0.543868 0.821734 0.531897 0.150 Uiso 0.586(11) 1 calc R U P B 1
H14I H 0.477624 0.821797 0.551466 0.150 Uiso 0.586(11) 1 calc R U P B 1
C143 C 0.6025(3) 0.7450(2) 0.3646(2) 0.0434(18) Uani 1 1 d . . . . .
H14J H 0.637878 0.725856 0.360841 0.052 Uiso 1 1 calc R U . . .
H14K H 0.617878 0.774523 0.364373 0.052 Uiso 1 1 calc R U . . .
C144 C 0.5516(3) 0.7025(2) 0.2986(2) 0.0447(18) Uani 1 1 d . . . . .
C145 C 0.5539(3) 0.7387(2) 0.3254(3) 0.0445(18) Uani 1 1 d . . . . .
C146 C 0.5104(3) 0.7716(2) 0.3156(3) 0.0473(18) Uani 1 1 d . . . . .
H146 H 0.512377 0.796200 0.333919 0.057 Uiso 1 1 calc R U . . .
C147 C 0.4652(3) 0.7692(2) 0.2803(3) 0.0506(19) Uani 1 1 d . . . . .
C148 C 0.4630(4) 0.7327(3) 0.2559(3) 0.055(2) Uani 1 1 d . . . . .
H148 H 0.430509 0.729556 0.232825 0.065 Uiso 1 1 calc R U . . .
C149 C 0.5054(3) 0.7000(2) 0.2627(3) 0.0480(19) Uani 1 1 d . . . . .
C150 C 0.4184(4) 0.8052(3) 0.2699(3) 0.064(2) Uani 1 1 d . . . . .
C151 C 0.4351(5) 0.8457(3) 0.2984(4) 0.100(4) Uani 1 1 d . . . . .
H15A H 0.404264 0.867825 0.290777 0.149 Uiso 1 1 calc R U . . .
H15B H 0.435462 0.838783 0.330249 0.149 Uiso 1 1 calc R U . . .
H15C H 0.475968 0.855923 0.291910 0.149 Uiso 1 1 calc R U . . .
C152 C 0.3542(4) 0.7897(3) 0.2809(4) 0.082(3) Uani 1 1 d . . . . .
H15D H 0.323869 0.812393 0.274391 0.123 Uiso 1 1 calc R U . . .
H15E H 0.342361 0.764826 0.262572 0.123 Uiso 1 1 calc R U . . .
H15F H 0.355526 0.782179 0.312647 0.123 Uiso 1 1 calc R U . . .
C153 C 0.4165(4) 0.8171(3) 0.2200(3) 0.076(3) Uani 1 1 d . . . . .
H15G H 0.386601 0.840006 0.213507 0.115 Uiso 1 1 calc R U . . .
H15H H 0.457519 0.826509 0.212934 0.115 Uiso 1 1 calc R U . . .
H15I H 0.404105 0.792256 0.201650 0.115 Uiso 1 1 calc R U . . .
C154 C 0.5046(4) 0.6635(3) 0.2298(3) 0.058(2) Uani 1 1 d . . . . .
H15J H 0.524872 0.638536 0.244783 0.070 Uiso 1 1 calc R U . . .
H15K H 0.461229 0.655707 0.220505 0.070 Uiso 1 1 calc R U . . .
C155 C 0.6006(4) 0.6746(2) 0.1898(3) 0.057(2) Uani 1 1 d . . . . .
C156 C 0.5371(4) 0.6745(3) 0.1890(3) 0.054(2) Uani 1 1 d . . . . .
C157 C 0.5028(4) 0.6883(3) 0.1498(3) 0.059(2) Uani 1 1 d . . . . .
H157 H 0.459049 0.688864 0.149103 0.070 Uiso 1 1 calc R U . . .
C158 C 0.5308(5) 0.7012(3) 0.1122(3) 0.069(3) Uani 1 1 d . . . . .
C159 C 0.5966(4) 0.6992(3) 0.1147(3) 0.063(2) Uani 1 1 d . . . . .
H159 H 0.617287 0.707640 0.089485 0.076 Uiso 1 1 calc R U . . .
C160 C 0.6304(4) 0.6857(3) 0.1520(3) 0.062(2) Uani 1 1 d . . . . .
C161 C 0.4936(5) 0.7143(3) 0.0687(3) 0.081(3) Uani 1 1 d . . . . .
C162 C 0.4299(7) 0.7285(5) 0.0764(4) 0.143(6) Uani 1 1 d . . . . .
H16A H 0.407822 0.736527 0.047771 0.215 Uiso 1 1 calc R U . . .
H16B H 0.407862 0.705325 0.089879 0.215 Uiso 1 1 calc R U . . .
H16C H 0.432263 0.752975 0.096606 0.215 Uiso 1 1 calc R U . . .
C163 C 0.5261(7) 0.7506(4) 0.0448(4) 0.111(5) Uani 1 1 d . . . . .
H16D H 0.568055 0.741801 0.039479 0.167 Uiso 1 1 calc R U . . .
H16E H 0.502750 0.756991 0.016195 0.167 Uiso 1 1 calc R U . . .
H16F H 0.527941 0.775963 0.063809 0.167 Uiso 1 1 calc R U . . .
C164 C 0.4925(6) 0.6766(4) 0.0357(4) 0.106(4) Uani 1 1 d . . . . .
H16G H 0.534934 0.668111 0.031394 0.159 Uiso 1 1 calc R U . . .
H16H H 0.470491 0.652758 0.047955 0.159 Uiso 1 1 calc R U . . .
H16I H 0.471380 0.685163 0.006928 0.159 Uiso 1 1 calc R U . . .
C165 C 0.7000(4) 0.6831(3) 0.1537(4) 0.075(3) Uani 1 1 d . . . . .
H16J H 0.717757 0.689938 0.184323 0.090 Uiso 1 1 calc R U . . .
H16K H 0.715208 0.704425 0.133027 0.090 Uiso 1 1 calc R U . . .
C166 C 0.7537(3) 0.6138(3) 0.1713(3) 0.060(2) Uani 1 1 d . . . . .
C167 C 0.7221(4) 0.6393(3) 0.1407(3) 0.075(3) Uani 1 1 d D . . . .
C168 C 0.7025(5) 0.6204(4) 0.0997(4) 0.077(3) Uiso 0.685(10) 1 d D . P C 1
H168 H 0.677580 0.637128 0.078942 0.093 Uiso 0.685(10) 1 calc R U P C 1
C169 C 0.7167(6) 0.5780(4) 0.0862(4) 0.069(3) Uiso 0.685(10) 1 d D . P C 1
C170 C 0.7560(7) 0.5557(5) 0.1172(4) 0.067(4) Uiso 0.685(10) 1 d D . P C 1
H170 H 0.766623 0.527155 0.111304 0.080 Uiso 0.685(10) 1 calc R U P C 1
C171 C 0.7797(3) 0.5752(3) 0.1566(3) 0.062(2) Uani 1 1 d D . . . .
C174 C 0.7029(16) 0.6847(9) 0.6763(9) 0.082(2) Uiso 0.348(11) 1 d D . P A 2
H17J H 0.705886 0.699450 0.705197 0.123 Uiso 0.348(11) 1 calc R U P A 2
H17K H 0.660780 0.674169 0.669513 0.123 Uiso 0.348(11) 1 calc R U P A 2
H17L H 0.731921 0.660868 0.677668 0.123 Uiso 0.348(11) 1 calc R U P A 2
C175 C 0.4907(15) 0.8346(7) 0.4771(11) 0.100(3) Uiso 0.414(11) 1 d D . P B 2
H17M H 0.496568 0.834586 0.445074 0.150 Uiso 0.414(11) 1 calc R U P B 2
H17N H 0.456097 0.853267 0.482680 0.150 Uiso 0.414(11) 1 calc R U P B 2
H17O H 0.528401 0.844963 0.493976 0.150 Uiso 0.414(11) 1 calc R U P B 2
C176 C 0.8178(4) 0.5480(3) 0.1896(3) 0.064(2) Uani 1 1 d . . . . .
H17P H 0.825016 0.520336 0.175210 0.077 Uiso 1 1 calc R U . . .
H17Q H 0.793535 0.542404 0.215457 0.077 Uiso 1 1 calc R U . . .
C177 C 0.6552(4) 0.5542(3) 0.2442(3) 0.060(2) Uani 1 1 d . . . . .
C178 C 0.6331(4) 0.5525(3) 0.1961(3) 0.065(2) Uani 1 1 d . . . . .
H17R H 0.666528 0.542555 0.178829 0.097 Uiso 1 1 calc R U . . .
H17S H 0.620217 0.580959 0.185922 0.097 Uiso 1 1 calc R U . . .
H17T H 0.597976 0.533060 0.191857 0.097 Uiso 1 1 calc R U . . .
C179 C 0.6149(4) 0.4540(3) 0.3341(3) 0.059(2) Uani 1 1 d . . . . .
C180 C 0.5844(6) 0.4151(3) 0.3205(5) 0.109(4) Uani 1 1 d . . . . .
H18J H 0.543434 0.421404 0.305682 0.164 Uiso 1 1 calc R U . . .
H18K H 0.579876 0.397333 0.346880 0.164 Uiso 1 1 calc R U . . .
H18L H 0.608942 0.399937 0.299676 0.164 Uiso 1 1 calc R U . . .
C181 C 0.9389(4) 0.4998(3) 0.2958(3) 0.060(2) Uani 1 1 d . . . . .
C182 C 0.9859(6) 0.4823(5) 0.2701(4) 0.117(5) Uani 1 1 d . . . . .
H18M H 0.968118 0.459673 0.250718 0.176 Uiso 1 1 calc R U . . .
H18N H 1.019439 0.470752 0.290510 0.176 Uiso 1 1 calc R U . . .
H18O H 1.002233 0.504684 0.251738 0.176 Uiso 1 1 calc R U . . .
C183 C 0.4641(4) 0.6664(3) 0.3705(3) 0.052(2) Uani 1 1 d . . . . .
C184 C 0.4121(4) 0.6958(3) 0.3715(4) 0.072(3) Uani 1 1 d . . . . .
H18P H 0.417500 0.719415 0.350921 0.108 Uiso 1 1 calc R U . . .
H18Q H 0.410583 0.706849 0.401973 0.108 Uiso 1 1 calc R U . . .
H18R H 0.373556 0.680904 0.362393 0.108 Uiso 1 1 calc R U . . .
C185 C 0.7704(3) 0.5719(2) 0.5487(3) 0.0430(18) Uani 1 1 d . . . . .
C186 C 0.7861(3) 0.5787(3) 0.5962(3) 0.053(2) Uani 1 1 d . . . . .
H18S H 0.828874 0.588518 0.601038 0.080 Uiso 1 1 calc R U . . .
H18T H 0.781467 0.551999 0.612309 0.080 Uiso 1 1 calc R U . . .
H18U H 0.758400 0.600090 0.607190 0.080 Uiso 1 1 calc R U . . .
C187 C 0.7256(4) 0.7793(4) 0.2928(3) 0.070(3) Uani 1 1 d . . . . .
C188 C 0.7414(5) 0.8229(3) 0.3060(4) 0.083(3) Uani 1 1 d . . . . .
H18V H 0.785299 0.827925 0.302663 0.124 Uiso 1 1 calc R U . . .
H18W H 0.733306 0.827226 0.337373 0.124 Uiso 1 1 calc R U . . .
H18X H 0.716363 0.842662 0.286960 0.124 Uiso 1 1 calc R U . . .
C189 C 0.7723(6) 0.5685(7) 0.1115(5) 0.054(8) Uiso 0.315(10) 1 d D . P C 2
H189 H 0.790578 0.543397 0.100993 0.064 Uiso 0.315(10) 1 calc R U P C 2
N8 N 0.9088(4) 0.3590(3) 0.2579(3) 0.092(3) Uani 1 1 d . . . . .
C203 C 0.9100(4) 0.3254(4) 0.2708(4) 0.076(3) Uani 1 1 d . . . . .
C204 C 0.9110(4) 0.2814(3) 0.2871(3) 0.072(3) Uani 1 1 d . . . . .
H20D H 0.919674 0.262171 0.262740 0.108 Uiso 1 1 calc R U . . .
H20E H 0.870732 0.274312 0.297614 0.108 Uiso 1 1 calc R U . . .
H20F H 0.943161 0.278322 0.311880 0.108 Uiso 1 1 calc R U . . .
N9 N 0.4018(12) 0.2930(9) 0.0493(9) 0.267(11) Uiso 1 1 d . . . . .
C206 C 0.4477(9) 0.3385(7) 0.1134(7) 0.179(8) Uiso 1 1 d . . . . .
H20G H 0.491574 0.342857 0.109501 0.268 Uiso 1 1 calc R U . . .
H20H H 0.443650 0.322756 0.141237 0.268 Uiso 1 1 calc R U . . .
H20I H 0.427129 0.366019 0.114979 0.268 Uiso 1 1 calc R U . . .
C205 C 0.4207(11) 0.3156(8) 0.0777(9) 0.188(8) Uiso 1 1 d . . . . .
N7 N 0.8619(5) 0.3683(3) 0.4969(3) 0.097(3) Uani 1 1 d . . . . .
C202 C 0.9665(4) 0.3437(3) 0.5380(3) 0.058(2) Uani 1 1 d . . . . .
H20J H 1.000389 0.349851 0.519430 0.088 Uiso 1 1 calc R U . . .
H20K H 0.965419 0.313188 0.544183 0.088 Uiso 1 1 calc R U . . .
H20L H 0.973086 0.359265 0.566347 0.088 Uiso 1 1 calc R U . . .
C201 C 0.9085(5) 0.3567(3) 0.5147(3) 0.064(2) Uani 1 1 d . . . . .
N10 N 0.1892(6) 0.4226(4) 0.2888(4) 0.121(4) Uani 1 1 d . . . . .
C207 C 0.2140(6) 0.4493(4) 0.2713(4) 0.092(3) Uani 1 1 d . . . . .
C208 C 0.2435(6) 0.4843(4) 0.2495(4) 0.096(3) Uani 1 1 d . . . . .
H20M H 0.256649 0.474706 0.220725 0.143 Uiso 1 1 calc R U . . .
H20N H 0.279492 0.494006 0.268679 0.143 Uiso 1 1 calc R U . . .
H20O H 0.214004 0.507695 0.244484 0.143 Uiso 1 1 calc R U . . .
H12 H 0.684(3) 0.656(2) 0.446(3) 0.143 Uiso 1 1 d D U . . .

loop_
_atom_site_aniso_label
_atom_site_aniso_U_11
_atom_site_aniso_U_22
_atom_site_aniso_U_33
_atom_site_aniso_U_23
_atom_site_aniso_U_13
_atom_site_aniso_U_12
Br1 0.0316(4) 0.0321(4) 0.0561(5) 0.0057(3) 0.0026(3) -0.0026(3)
Co1 0.0262(6) 0.0303(6) 0.0493(7) 0.0030(5) 0.0008(5) -0.0026(4)
Co2 0.0302(6) 0.0401(6) 0.0496(7) 0.0068(5) 0.0017(5) -0.0053(5)
Co3 0.0360(6) 0.0329(6) 0.0504(7) 0.0066(5) 0.0003(5) -0.0008(5)
Co4 0.0228(5) 0.0288(6) 0.0507(7) 0.0014(5) 0.0006(5) -0.0002(4)
Na1 0.111(3) 0.059(2) 0.094(3) 0.013(2) -0.019(2) -0.014(2)
O1 0.032(2) 0.024(2) 0.052(3) 0.000(2) 0.005(2) -0.0019(19)
O2 0.025(2) 0.023(2) 0.056(3) 0.000(2) 0.003(2) -0.0019(18)
O3 0.025(2) 0.031(2) 0.062(3) 0.013(2) -0.001(2) -0.0019(19)
O4 0.048(4) 0.061(4) 0.152(7) -0.006(4) 0.010(4) 0.010(3)
O5 0.064(4) 0.052(4) 0.133(6) -0.005(4) 0.022(4) -0.003(3)
O6 0.076(4) 0.049(4) 0.120(6) -0.019(4) 0.010(4) -0.014(3)
O7 0.067(4) 0.051(4) 0.109(5) -0.014(3) 0.019(4) 0.003(3)
O8 0.054(3) 0.054(3) 0.081(4) -0.014(3) 0.015(3) 0.004(3)
O9 0.035(3) 0.062(3) 0.054(3) 0.016(3) 0.007(2) 0.000(2)
O10 0.023(2) 0.039(3) 0.048(3) 0.007(2) 0.0014(19) 0.0018(19)
O11 0.025(2) 0.040(3) 0.045(3) 0.003(2) -0.002(2) -0.002(2)
O12 0.031(2) 0.037(3) 0.049(3) 0.006(2) -0.003(2) 0.009(2)
O13 0.031(2) 0.032(2) 0.052(3) 0.007(2) 0.003(2) 0.005(2)
O14 0.039(3) 0.038(3) 0.057(3) 0.007(2) 0.006(2) 0.006(2)
O15 0.052(3) 0.069(4) 0.066(4) 0.010(3) -0.009(3) 0.014(3)
O16 0.083(4) 0.061(4) 0.069(4) -0.006(3) -0.004(3) 0.009(3)
N1 0.035(3) 0.061(4) 0.051(4) 0.006(3) -0.002(3) -0.011(3)
N2 0.033(3) 0.035(3) 0.058(4) 0.002(3) 0.006(3) -0.005(3)
N3 0.042(4) 0.047(4) 0.059(4) 0.007(3) 0.001(3) -0.003(3)
N4 0.034(4) 0.047(4) 0.063(4) 0.009(3) 0.005(3) -0.003(3)
N5 0.030(3) 0.035(3) 0.060(4) 0.006(3) 0.001(3) -0.004(3)
N6 0.110(8) 0.088(7) 0.095(7) -0.001(5) 0.011(5) -0.050(6)
C1 0.031(4) 0.026(4) 0.060(5) 0.002(3) 0.013(3) -0.003(3)
C2 0.035(4) 0.039(4) 0.054(5) -0.001(4) 0.004(3) 0.004(3)
C3 0.044(4) 0.040(4) 0.065(5) -0.013(4) 0.006(4) -0.004(3)
C4 0.042(4) 0.034(4) 0.067(5) 0.000(4) 0.003(4) 0.003(3)
C5 0.037(4) 0.041(4) 0.063(5) -0.001(4) 0.003(4) 0.001(3)
C6 0.022(3) 0.034(4) 0.059(5) 0.004(3) 0.001(3) 0.003(3)
C7 0.075(6) 0.042(5) 0.088(7) -0.016(5) 0.013(5) -0.021(4)
C8 0.083(7) 0.060(6) 0.115(9) -0.006(6) 0.034(6) -0.021(5)
C9 0.076(6) 0.039(5) 0.091(7) 0.003(4) -0.004(5) 0.006(4)
C10 0.084(7) 0.053(5) 0.086(7) -0.007(5) -0.002(5) -0.011(5)
C11 0.024(3) 0.030(4) 0.052(4) 0.003(3) 0.001(3) -0.001(3)
C12 0.027(4) 0.036(4) 0.047(4) 0.003(3) 0.006(3) -0.009(3)
C13 0.023(3) 0.028(3) 0.048(4) 0.003(3) 0.000(3) -0.001(3)
C14 0.031(4) 0.041(4) 0.056(5) 0.013(3) 0.000(3) -0.002(3)
C15 0.038(4) 0.038(4) 0.059(5) 0.012(4) 0.009(3) -0.001(3)
C16 0.028(4) 0.044(4) 0.059(5) 0.007(4) 0.005(3) -0.006(3)
C17 0.020(3) 0.039(4) 0.053(4) 0.002(3) 0.000(3) 0.001(3)
C18 0.033(4) 0.055(5) 0.095(7) 0.031(5) 0.005(4) -0.005(4)
C19 0.040(5) 0.070(6) 0.135(9) 0.045(6) -0.010(5) -0.025(4)
C20 0.066(6) 0.089(7) 0.094(8) 0.036(6) 0.028(5) 0.009(5)
C21 0.051(5) 0.048(5) 0.107(7) 0.019(5) 0.015(5) -0.002(4)
C22 0.030(4) 0.033(4) 0.047(4) 0.002(3) 0.010(3) 0.002(3)
C23 0.026(4) 0.036(4) 0.055(5) 0.007(3) 0.001(3) -0.001(3)
C24 0.031(4) 0.033(4) 0.057(5) 0.004(3) 0.008(3) 0.004(3)
C25 0.033(4) 0.044(4) 0.055(5) 0.005(4) 0.005(3) -0.002(3)
C26 0.034(4) 0.049(5) 0.064(5) 0.017(4) -0.001(4) -0.010(3)
C27 0.029(4) 0.072(6) 0.066(5) 0.014(4) -0.009(4) -0.017(4)
C28 0.036(4) 0.049(5) 0.065(5) 0.023(4) -0.008(4) -0.013(3)
C29 0.046(5) 0.110(8) 0.066(6) 0.028(5) 0.002(4) -0.044(5)
C33 0.053(5) 0.092(7) 0.068(6) 0.038(5) -0.019(4) -0.032(5)
C34 0.039(5) 0.049(5) 0.084(6) 0.022(5) 0.000(4) -0.006(4)
C35 0.036(4) 0.059(5) 0.057(5) 0.016(4) -0.009(4) -0.008(4)
C36 0.047(5) 0.056(5) 0.062(5) 0.002(4) 0.005(4) -0.014(4)
C37 0.034(4) 0.050(5) 0.096(7) 0.007(5) 0.001(4) 0.001(4)
C38 0.049(5) 0.060(5) 0.073(6) 0.008(5) -0.012(4) -0.005(4)
C39 0.048(5) 0.054(5) 0.071(6) 0.005(4) 0.004(4) -0.015(4)
C40 0.060(6) 0.056(6) 0.137(10) 0.000(6) 0.021(6) -0.014(5)
C41 0.079(8) 0.072(8) 0.228(17) -0.014(9) 0.012(9) 0.014(6)
C42 0.131(12) 0.095(10) 0.227(19) 0.003(11) 0.089(13) 0.012(9)
C43 0.071(9) 0.145(14) 0.28(2) -0.054(14) -0.039(11) 0.040(9)
C44 0.076(6) 0.073(6) 0.068(6) -0.004(5) 0.008(5) -0.017(5)
C45 0.048(5) 0.053(5) 0.090(7) -0.022(5) 0.011(5) -0.006(4)
C46 0.074(7) 0.075(7) 0.074(6) -0.014(5) 0.026(5) -0.020(5)
C47 0.096(8) 0.099(8) 0.083(7) -0.008(6) -0.003(6) -0.045(7)
C48 0.080(7) 0.101(9) 0.091(8) -0.015(7) 0.003(6) -0.024(7)
C49 0.070(7) 0.068(7) 0.107(8) -0.016(6) 0.001(6) -0.013(5)
C50 0.085(7) 0.054(6) 0.088(7) -0.013(5) 0.035(6) -0.008(5)
C51 0.094(10) 0.128(12) 0.151(13) 0.021(10) -0.023(9) -0.042(9)
C52 0.121(12) 0.174(16) 0.174(15) 0.067(13) -0.069(11) -0.069(11)
C53 0.088(10) 0.148(14) 0.196(17) 0.025(12) 0.000(11) -0.027(9)
C54 0.155(15) 0.144(14) 0.182(16) -0.019(12) -0.022(12) -0.086(12)
C55 0.067(6) 0.060(6) 0.104(8) -0.027(6) 0.033(6) -0.018(5)
C56 0.067(6) 0.050(6) 0.103(8) -0.024(5) 0.011(5) -0.015(5)
C57 0.076(7) 0.046(5) 0.104(8) -0.018(5) 0.030(6) -0.002(5)
C58 0.061(6) 0.061(6) 0.121(9) -0.019(6) 0.016(6) -0.015(5)
C59 0.057(6) 0.036(5) 0.127(9) -0.018(5) 0.011(5) -0.001(4)
C60 0.067(7) 0.047(5) 0.144(10) -0.014(6) 0.017(6) -0.009(5)
C61 0.061(6) 0.056(6) 0.123(9) -0.008(6) 0.009(6) 0.000(5)
C62 0.063(6) 0.056(6) 0.169(12) -0.017(7) 0.031(7) -0.010(5)
C63 0.076(8) 0.074(8) 0.228(17) -0.009(9) 0.011(9) -0.016(6)
C64 0.090(8) 0.059(7) 0.156(11) -0.011(7) 0.039(8) -0.013(6)
C65 0.125(11) 0.064(7) 0.177(14) -0.047(8) 0.036(10) -0.038(7)
C66 0.077(7) 0.052(6) 0.123(9) -0.004(6) 0.012(6) -0.001(5)
C67 0.052(5) 0.059(6) 0.093(7) -0.024(5) 0.003(5) -0.001(4)
C68 0.046(5) 0.055(6) 0.120(9) -0.019(6) 0.001(5) 0.002(4)
C69 0.070(7) 0.063(6) 0.118(9) -0.023(6) -0.002(6) 0.012(5)
C70 0.065(6) 0.050(6) 0.121(9) -0.033(6) -0.017(6) 0.008(5)
C71 0.062(6) 0.095(8) 0.094(8) -0.038(6) -0.013(5) -0.004(6)
C72 0.066(6) 0.044(5) 0.088(7) -0.015(5) -0.009(5) -0.003(4)
C73 0.070(6) 0.086(7) 0.104(8) -0.043(6) -0.020(6) 0.016(6)
C77 0.076(6) 0.080(7) 0.065(6) -0.010(5) -0.008(5) 0.005(5)
C78 0.058(5) 0.030(4) 0.066(5) -0.001(4) 0.004(4) 0.005(4)
C79 0.056(5) 0.047(5) 0.058(5) 0.001(4) -0.002(4) 0.009(4)
C80 0.082(7) 0.041(5) 0.062(5) -0.008(4) 0.003(5) 0.005(4)
C81 0.073(6) 0.052(5) 0.065(6) 0.009(4) 0.016(5) 0.030(5)
C82 0.050(5) 0.044(5) 0.069(6) -0.001(4) 0.005(4) 0.006(4)
C83 0.042(4) 0.045(4) 0.054(5) 0.000(4) 0.001(4) 0.008(3)
C84 0.084(7) 0.067(6) 0.086(7) 0.007(5) 0.038(6) 0.013(5)
C85 0.128(11) 0.142(12) 0.118(11) 0.011(9) 0.064(9) 0.023(9)
C86 0.170(14) 0.060(7) 0.26(2) -0.030(10) 0.127(14) 0.028(8)
C87 0.081(8) 0.138(12) 0.133(11) -0.007(9) 0.032(8) 0.023(8)
C88 0.049(5) 0.049(5) 0.065(5) -0.006(4) 0.001(4) -0.001(4)
C89 0.045(5) 0.060(5) 0.058(5) 0.024(4) 0.003(4) 0.011(4)
C90 0.042(5) 0.076(6) 0.051(5) 0.012(4) 0.002(4) -0.002(4)
C91 0.053(6) 0.100(7) 0.057(5) 0.009(5) 0.004(4) 0.020(5)
C92 0.052(6) 0.122(9) 0.050(5) 0.004(5) 0.011(4) 0.004(5)
C93 0.026(4) 0.100(7) 0.077(6) 0.014(5) 0.009(4) -0.006(4)
C94 0.033(4) 0.059(5) 0.058(5) 0.022(4) -0.001(4) -0.006(4)
C95 0.075(8) 0.185(14) 0.073(7) -0.012(8) 0.022(6) -0.022(9)
C96 0.072(8) 0.41(3) 0.090(10) -0.076(14) 0.035(7) -0.018(13)
C97 0.090(10) 0.27(2) 0.121(12) 0.049(13) 0.057(9) -0.009(12)
C98 0.040(6) 0.25(2) 0.134(11) -0.067(12) 0.012(7) 0.014(8)
C99 0.044(4) 0.047(4) 0.062(5) 0.019(4) 0.023(4) 0.000(4)
C100 0.017(3) 0.046(4) 0.044(4) 0.001(3) 0.003(3) -0.001(3)
C101 0.027(4) 0.040(4) 0.049(4) 0.002(3) 0.002(3) 0.000(3)
C102 0.030(4) 0.047(4) 0.054(5) 0.000(4) 0.011(3) -0.004(3)
C103 0.022(3) 0.044(4) 0.052(4) -0.004(3) -0.002(3) 0.004(3)
C104 0.026(4) 0.039(4) 0.054(4) 0.002(3) -0.002(3) 0.003(3)
C105 0.028(4) 0.034(4) 0.054(4) -0.001(3) 0.007(3) 0.003(3)
C106 0.027(4) 0.052(5) 0.065(5) 0.000(4) 0.005(3) 0.002(3)
C107 0.032(4) 0.063(5) 0.072(6) 0.004(4) 0.010(4) 0.012(4)
C108 0.031(4) 0.070(6) 0.092(7) 0.006(5) 0.004(4) -0.001(4)
C109 0.031(4) 0.075(6) 0.066(5) 0.003(4) 0.003(4) 0.010(4)
C110 0.031(4) 0.043(4) 0.049(4) 0.009(3) 0.002(3) 0.001(3)
C111 0.028(4) 0.037(4) 0.045(4) 0.009(3) 0.004(3) -0.005(3)
C112 0.021(3) 0.042(4) 0.043(4) 0.002(3) 0.005(3) 0.005(3)
C113 0.025(3) 0.042(4) 0.049(4) 0.011(3) 0.004(3) 0.002(3)
C114 0.029(4) 0.033(4) 0.052(4) 0.000(3) -0.001(3) 0.001(3)
C115 0.032(4) 0.046(4) 0.050(4) -0.001(3) 0.004(3) -0.003(3)
C116 0.026(3) 0.037(4) 0.052(4) -0.003(3) 0.004(3) -0.004(3)
C117 0.039(4) 0.059(5) 0.048(4) -0.001(4) -0.006(3) -0.002(4)
C118 0.077(6) 0.048(5) 0.092(7) -0.010(5) -0.028(5) 0.002(5)
C119 0.050(5) 0.094(7) 0.056(5) 0.011(5) -0.003(4) -0.008(5)
C120 0.047(5) 0.071(6) 0.063(5) -0.009(4) -0.016(4) 0.021(4)
C121 0.030(4) 0.036(4) 0.064(5) -0.007(4) 0.000(3) 0.001(3)
C122 0.035(4) 0.027(3) 0.045(4) 0.000(3) -0.003(3) 0.002(3)
C123 0.040(4) 0.036(4) 0.045(4) -0.004(3) -0.001(3) 0.002(3)
C124 0.033(4) 0.049(4) 0.059(5) -0.003(4) -0.006(3) -0.005(3)
C125 0.051(5) 0.056(5) 0.052(5) -0.008(4) -0.001(4) 0.011(4)
C126 0.041(4) 0.049(4) 0.045(4) 0.002(4) 0.004(3) 0.000(3)
C127 0.033(4) 0.032(4) 0.050(4) 0.008(3) 0.003(3) 0.001(3)
C128 0.040(5) 0.115(8) 0.076(6) -0.041(6) 0.000(4) 0.007(5)
C132 0.029(4) 0.043(4) 0.049(4) 0.003(3) 0.002(3) -0.003(3)
C133 0.025(3) 0.035(4) 0.061(5) 0.004(3) 0.005(3) 0.008(3)
C134 0.023(3) 0.047(4) 0.052(5) 0.001(3) -0.002(3) 0.008(3)
C135 0.036(4) 0.068(5) 0.057(5) -0.008(4) -0.003(4) 0.008(4)
C136 0.056(5) 0.065(6) 0.075(6) 0.005(5) 0.002(5) 0.032(5)
C137 0.064(5) 0.059(5) 0.065(6) 0.010(4) 0.002(4) 0.028(4)
C138 0.032(4) 0.033(4) 0.059(5) 0.000(3) -0.004(3) 0.009(3)
C139 0.113(9) 0.086(8) 0.068(6) -0.006(6) 0.008(6) 0.042(7)
C143 0.043(4) 0.031(4) 0.055(5) 0.007(3) -0.006(3) 0.007(3)
C144 0.049(4) 0.041(4) 0.044(4) 0.011(3) 0.007(4) 0.001(4)
C145 0.045(4) 0.032(4) 0.056(5) 0.008(3) 0.000(4) 0.003(3)
C146 0.049(4) 0.039(4) 0.055(5) 0.009(4) 0.004(4) 0.005(3)
C147 0.043(4) 0.048(5) 0.061(5) 0.008(4) 0.002(4) 0.008(4)
C148 0.048(5) 0.053(5) 0.061(5) 0.007(4) -0.004(4) 0.002(4)
C149 0.042(4) 0.049(5) 0.052(5) 0.010(4) 0.001(4) 0.000(4)
C150 0.058(5) 0.054(5) 0.077(6) 0.009(5) -0.012(4) 0.011(4)
C151 0.085(8) 0.062(6) 0.146(11) -0.005(7) -0.023(7) 0.029(6)
C152 0.060(6) 0.083(7) 0.105(8) 0.021(6) 0.020(5) 0.023(5)
C153 0.054(5) 0.080(7) 0.093(7) 0.036(6) -0.006(5) 0.018(5)
C154 0.060(5) 0.045(5) 0.067(6) 0.004(4) -0.003(4) -0.003(4)
C155 0.079(6) 0.029(4) 0.062(5) 0.003(4) 0.003(5) 0.002(4)
C156 0.056(5) 0.053(5) 0.053(5) 0.006(4) -0.002(4) 0.009(4)
C157 0.051(5) 0.055(5) 0.068(6) -0.004(4) -0.007(4) 0.015(4)
C158 0.086(7) 0.052(5) 0.069(6) 0.006(5) -0.003(5) 0.021(5)
C159 0.077(6) 0.052(5) 0.061(6) 0.011(4) 0.010(5) 0.011(5)
C160 0.067(6) 0.046(5) 0.074(6) 0.002(4) 0.017(5) 0.004(4)
C161 0.105(8) 0.072(7) 0.063(6) 0.006(5) -0.013(5) 0.027(6)
C162 0.145(13) 0.193(16) 0.089(9) 0.038(9) -0.007(8) 0.098(12)
C163 0.185(14) 0.071(7) 0.071(7) 0.013(6) -0.027(8) 0.012(8)
C164 0.138(11) 0.081(8) 0.092(8) -0.002(6) -0.035(7) 0.009(7)
C165 0.072(6) 0.065(6) 0.088(7) 0.023(5) 0.011(5) 0.001(5)
C166 0.050(5) 0.065(6) 0.062(6) 0.007(5) -0.004(4) -0.001(4)
C167 0.080(7) 0.083(7) 0.064(6) 0.006(5) 0.011(5) 0.023(6)
C171 0.045(5) 0.076(6) 0.066(6) 0.004(5) 0.010(4) 0.011(4)
C176 0.063(6) 0.067(6) 0.062(5) 0.016(4) 0.005(4) 0.001(5)
C177 0.038(5) 0.068(6) 0.075(7) 0.001(5) 0.005(4) -0.006(4)
C178 0.062(5) 0.079(6) 0.051(5) 0.000(4) -0.008(4) -0.001(5)
C179 0.038(4) 0.059(6) 0.082(6) -0.001(5) 0.013(4) -0.015(4)
C180 0.099(9) 0.067(7) 0.161(12) -0.037(7) 0.003(8) -0.040(6)
C181 0.056(5) 0.069(6) 0.056(5) 0.006(4) 0.007(5) 0.015(5)
C182 0.105(9) 0.172(13) 0.078(7) 0.017(8) 0.029(7) 0.071(9)
C183 0.048(5) 0.046(5) 0.063(5) 0.006(4) 0.007(4) -0.006(4)
C184 0.055(5) 0.060(6) 0.104(7) 0.023(5) 0.025(5) 0.019(4)
C185 0.026(4) 0.043(4) 0.060(6) 0.005(4) 0.003(4) -0.006(3)
C186 0.035(4) 0.071(6) 0.053(5) 0.010(4) 0.003(3) -0.004(4)
C187 0.056(6) 0.074(7) 0.077(7) 0.013(5) -0.001(5) -0.002(5)
C188 0.081(7) 0.072(7) 0.091(7) 0.002(6) -0.016(6) 0.003(5)
N8 0.087(6) 0.074(6) 0.115(8) 0.013(6) 0.005(5) 0.014(5)
C203 0.049(5) 0.093(9) 0.083(7) -0.009(6) -0.002(5) 0.008(5)
C204 0.063(6) 0.059(6) 0.093(7) -0.009(5) 0.001(5) 0.006(5)
N7 0.084(7) 0.120(8) 0.086(6) 0.002(6) -0.001(5) 0.021(6)
C202 0.049(5) 0.048(5) 0.078(6) 0.005(4) 0.005(4) 0.003(4)
C201 0.067(6) 0.063(6) 0.064(6) 0.000(5) 0.009(5) -0.002(5)
N10 0.158(11) 0.119(9) 0.089(7) -0.004(7) 0.023(7) -0.022(8)
C207 0.117(10) 0.073(7) 0.090(8) 0.000(6) 0.027(7) 0.007(7)
C208 0.102(9) 0.083(8) 0.104(8) 0.006(7) 0.019(7) 0.006(7)

loop_
_atom_type_symbol
_atom_type_description
_atom_type_scat_dispersion_real
_atom_type_scat_dispersion_imag
_atom_type_scat_source
Br Br -0.6763 1.2805 'International Tables Vol C Tables 4.2.6.8 and 6.1.1.4'
C C 0.0181 0.0091 'International Tables Vol C Tables 4.2.6.8 and 6.1.1.4'
Co Co -2.3653 3.6143 'International Tables Vol C Tables 4.2.6.8 and 6.1.1.4'
H H 0.0000 0.0000 'International Tables Vol C Tables 4.2.6.8 and 6.1.1.4'
N N 0.0311 0.0180 'International Tables Vol C Tables 4.2.6.8 and 6.1.1.4'
Na Na 0.1353 0.1239 'International Tables Vol C Tables 4.2.6.8 and 6.1.1.4'
O O 0.0492 0.0322 'International Tables Vol C Tables 4.2.6.8 and 6.1.1.4'

loop_
_exptl_crystal_face_index_h
_exptl_crystal_face_index_k
_exptl_crystal_face_index_l
_exptl_crystal_face_perp_dist
-14 -3 -2 0.1350
0 -15 -13 0.0276
0 15 13 0.0253
-2 -13 15 0.0323
-1 14 -14 0.0277
10 -10 10 0.1155
10 10 -11 0.1122
1 -2 -19 0.0276

loop_
_geom_angle_atom_site_label_1
_geom_angle_atom_site_label_2
_geom_angle_atom_site_label_3
_geom_angle
_geom_angle_site_symmetry_1
_geom_angle_site_symmetry_3
_geom_angle_publ_flag
Co1 Br1 Co2 72.47(3) . . ?
Co1 Br1 Co3 74.26(3) . . ?
Co1 Br1 Co4 76.88(4) . . ?
Co1 Br1 Na1 117.11(8) . . ?
Co2 Br1 Na1 94.46(9) . . ?
Co3 Br1 Co2 143.81(4) . . ?
Co3 Br1 Na1 88.20(9) . . ?
Co4 Br1 Co2 91.87(4) . . ?
Co4 Br1 Co3 94.13(4) . . ?
Co4 Br1 Na1 165.85(8) . . ?
O1 Co1 Br1 89.18(12) . . ?
O1 Co1 N1 89.6(2) . . ?
O2 Co1 Br1 84.35(12) . . ?
O2 Co1 O1 90.60(17) . . ?
O2 Co1 O3 89.72(18) . . ?
O2 Co1 N1 171.0(2) . . ?
O2 Co1 N2 98.3(2) . . ?
O3 Co1 Br1 87.70(12) . . ?
O3 Co1 O1 176.81(17) . . ?
O3 Co1 N1 89.6(2) . . ?
N1 Co1 Br1 86.70(17) . . ?
N2 Co1 Br1 177.16(17) . . ?
N2 Co1 O1 91.74(19) . . ?
N2 Co1 O3 91.4(2) . . ?
N2 Co1 N1 90.6(2) . . ?
O1 Co2 Br1 81.17(13) . . ?
O1 Co2 O9 130.7(2) . . ?
O1 Co2 O10 120.52(19) . . ?
O1 Co2 N3 98.7(2) . . ?
O9 Co2 Br1 89.96(16) . . ?
O9 Co2 O10 105.7(2) . . ?
O9 Co2 N3 93.8(2) . . ?
O10 Co2 Br1 81.67(13) . . ?
O10 Co2 N3 94.3(2) . . ?
N3 Co2 Br1 175.15(18) . . ?
O3 Co3 Br1 81.04(13) . . ?
O3 Co3 O13 121.31(19) . . ?
O3 Co3 O14 127.2(2) . . ?
O3 Co3 N4 98.4(2) . . ?
O13 Co3 Br1 81.76(13) . . ?
O13 Co3 N4 92.2(2) . . ?
O14 Co3 Br1 94.35(14) . . ?
O14 Co3 O13 109.8(2) . . ?
O14 Co3 N4 92.0(2) . . ?
N4 Co3 Br1 172.45(18) . . ?
O2 Co4 Br1 82.93(14) . . ?
O2 Co4 O11 129.66(19) . . ?
O2 Co4 O12 123.75(18) . . ?
O2 Co4 N5 96.9(2) . . ?
O11 Co4 Br1 87.92(13) . . ?
O11 Co4 O12 105.45(19) . . ?
O11 Co4 N5 92.5(2) . . ?
O12 Co4 Br1 89.45(14) . . ?
O12 Co4 N5 90.3(2) . . ?
N5 Co4 Br1 179.57(16) . . ?
O15 Na1 Br1 110.0(2) . . ?
O15 Na1 O16 79.9(2) . . ?
O15 Na1 N6 94.9(3) . . ?
O16 Na1 Br1 107.1(2) . . ?
N6 Na1 Br1 113.3(3) . . ?
N6 Na1 O16 138.5(3) . . ?
Co2 O1 Co1 114.5(2) . . ?
C1 O1 Co1 116.7(4) . . ?
C1 O1 Co2 128.4(4) . . ?
Co4 O2 Co1 115.4(2) . . ?
C12 O2 Co1 121.5(4) . . ?
C12 O2 Co4 122.7(4) . . ?
Co3 O3 Co1 116.5(2) . . ?
C23 O3 Co1 117.4(4) . . ?
C23 O3 Co3 126.1(4) . . ?
C34 O4 H4 109.5 . . ?
C56 O6 H6 109.5 . . ?
C67 O7 H7 109.5 . . ?
C89 O9 Co2 122.9(4) . . ?
C100 O10 Co2 120.5(4) . . ?
Co4 O11 H11 123.9(16) . . ?
C111 O11 Co4 125.2(4) . . ?
C111 O11 H11 108.7(16) . . ?
Co4 O12 H12 118(8) . . ?
C122 O12 Co4 128.5(4) . . ?
C122 O12 H12 112(8) . . ?
C133 O13 Co3 124.9(4) . . ?
C144 O14 Co3 124.5(4) . . ?
C155 O15 Na1 143.3(5) . . ?
C166 O16 Na1 146.2(5) . . ?
C177 N1 Co1 168.7(6) . . ?
C179 N2 Co1 169.7(7) . . ?
C181 N3 Co2 155.5(7) . . ?
C183 N4 Co3 150.6(6) . . ?
C185 N5 Co4 154.0(6) . . ?
C187 N6 Na1 159.2(9) . . ?
O1 C1 C2 118.8(6) . . ?
O1 C1 C6 120.4(6) . . ?
C6 C1 C2 120.7(6) . . ?
H1AA C1A H1AB 109.5 . . ?
H1AA C1A H1AC 109.5 . . ?
H1AB C1A H1AC 109.5 . . ?
C128 C1A H1AA 109.5 . . ?
C128 C1A H1AB 109.5 . . ?
C128 C1A H1AC 109.5 . . ?
H1BA C1B H1BB 109.5 . . ?
H1BA C1B H1BC 109.5 . . ?
H1BB C1B H1BC 109.5 . . ?
C128 C1B H1BA 109.5 . . ?
C128 C1B H1BB 109.5 . . ?
C128 C1B H1BC 109.5 . . ?
H1CA C1C H1CB 109.5 . . ?
H1CA C1C H1CC 109.5 . . ?
H1CB C1C H1CC 109.5 . . ?
C139 C1C H1CA 109.5 . . ?
C139 C1C H1CB 109.5 . . ?
C139 C1C H1CC 109.5 . . ?
H1DA C1D H1DB 109.5 . . ?
H1DA C1D H1DC 109.5 . . ?
H1DB C1D H1DC 109.5 . . ?
C139 C1D H1DA 109.5 . . ?
C139 C1D H1DB 109.5 . . ?
C139 C1D H1DC 109.5 . . ?
C1F C1E C18A 126(2) . . ?
C189 C1E C1F 115.4(18) . . ?
C189 C1E C18A 119(2) . . ?
C1E C1F H1F 121.1 . . ?
C167 C1F C1E 117.8(18) . . ?
C167 C1F H1F 121.1 . . ?
C1 C2 C88 118.2(6) . . ?
C3 C2 C1 117.6(7) . . ?
C3 C2 C88 124.1(7) . . ?
C2 C3 H3 118.7 . . ?
C4 C3 C2 122.6(7) . . ?
C4 C3 H3 118.7 . . ?
C3 C4 C7 124.1(7) . . ?
C5 C4 C3 116.9(7) . . ?
C5 C4 C7 119.0(7) . . ?
C4 C5 H5 118.1 . . ?
C4 C5 C6 123.8(8) . . ?
C6 C5 H5 118.1 . . ?
C1 C6 C11 123.1(6) . . ?
C5 C6 C1 117.8(7) . . ?
C5 C6 C11 118.8(7) . . ?
C4 C7 C8 109.4(7) . . ?
C9 C7 C4 109.1(7) . . ?
C9 C7 C8 107.3(8) . . ?
C10 C7 C4 112.0(8) . . ?
C10 C7 C8 108.0(8) . . ?
C10 C7 C9 110.9(8) . . ?
C7 C8 H8A 109.5 . . ?
C7 C8 H8B 109.5 . . ?
C7 C8 H8C 109.5 . . ?
H8A C8 H8B 109.5 . . ?
H8A C8 H8C 109.5 . . ?
H8B C8 H8C 109.5 . . ?
C7 C9 H9A 109.5 . . ?
C7 C9 H9B 109.5 . . ?
C7 C9 H9C 109.5 . . ?
H9A C9 H9B 109.5 . . ?
H9A C9 H9C 109.5 . . ?
H9B C9 H9C 109.5 . . ?
C7 C10 H10A 109.5 . . ?
C7 C10 H10B 109.5 . . ?
C7 C10 H10C 109.5 . . ?
H10A C10 H10B 109.5 . . ?
H10A C10 H10C 109.5 . . ?
H10B C10 H10C 109.5 . . ?
C6 C11 H11A 109.3 . . ?
C6 C11 H11B 109.3 . . ?
H11A C11 H11B 108.0 . . ?
C13 C11 C6 111.6(5) . . ?
C13 C11 H11A 109.3 . . ?
C13 C11 H11B 109.3 . . ?
O2 C12 C13 120.1(6) . . ?
O2 C12 C17 118.7(6) . . ?
C13 C12 C17 121.1(6) . . ?
C12 C13 C11 120.7(6) . . ?
C12 C13 C14 117.3(6) . . ?
C14 C13 C11 121.6(6) . . ?
C13 C14 H14 118.0 . . ?
C15 C14 C13 123.9(7) . . ?
C15 C14 H14 118.0 . . ?
C14 C15 C16 116.9(6) . . ?
C14 C15 C18 123.2(6) . . ?
C16 C15 C18 119.9(6) . . ?
C15 C16 H16 118.9 . . ?
C17 C16 C15 122.2(6) . . ?
C17 C16 H16 118.9 . . ?
C12 C17 C22 120.7(6) . . ?
C16 C17 C12 118.5(6) . . ?
C16 C17 C22 120.7(6) . . ?
C17B C17A C17C 105.9(13) . . ?
C17D C17A C17B 110.1(14) . . ?
C17D C17A C17C 107.1(13) . . ?
C17D C17A C169 110.7(16) . . ?
C169 C17A C17B 114.3(17) . . ?
C169 C17A C17C 108.4(15) . . ?
C17A C17B H17A 109.5 . . ?
C17A C17B H17B 109.5 . . ?
C17A C17B H17C 109.5 . . ?
H17A C17B H17B 109.5 . . ?
H17A C17B H17C 109.5 . . ?
H17B C17B H17C 109.5 . . ?
C17A C17C H17D 109.5 . . ?
C17A C17C H17E 109.5 . . ?
C17A C17C H17F 109.5 . . ?
H17D C17C H17E 109.5 . . ?
H17D C17C H17F 109.5 . . ?
H17E C17C H17F 109.5 . . ?
C17A C17D H17G 109.5 . . ?
C17A C17D H17H 109.5 . . ?
C17A C17D H17I 109.5 . . ?
H17G C17D H17H 109.5 . . ?
H17G C17D H17I 109.5 . . ?
H17H C17D H17I 109.5 . . ?
C15 C18 C20 108.1(7) . . ?
C19 C18 C15 111.1(7) . . ?
C19 C18 C20 105.3(8) . . ?
C21 C18 C15 112.2(7) . . ?
C21 C18 C19 113.0(8) . . ?
C21 C18 C20 106.7(7) . . ?
C1E C18A C18B 107(3) . . ?
C1E C18A C18C 120(3) . . ?
C1E C18A C18D 96.3(19) . . ?
C18C C18A C18B 109.6(17) . . ?
C18D C18A C18B 111.0(17) . . ?
C18D C18A C18C 112.1(17) . . ?
C18A C18B H18A 109.5 . . ?
C18A C18B H18B 109.5 . . ?
C18A C18B H18C 109.5 . . ?
H18A C18B H18B 109.5 . . ?
H18A C18B H18C 109.5 . . ?
H18B C18B H18C 109.5 . . ?
C18A C18C H18D 109.5 . . ?
C18A C18C H18E 109.5 . . ?
C18A C18C H18F 109.5 . . ?
H18D C18C H18E 109.5 . . ?
H18D C18C H18F 109.5 . . ?
H18E C18C H18F 109.5 . . ?
C18A C18D H18G 109.5 . . ?
C18A C18D H18H 109.5 . . ?
C18A C18D H18I 109.5 . . ?
H18G C18D H18H 109.5 . . ?
H18G C18D H18I 109.5 . . ?
H18H C18D H18I 109.5 . . ?
C18 C19 H19A 109.5 . . ?
C18 C19 H19B 109.5 . . ?
C18 C19 H19C 109.5 . . ?
H19A C19 H19B 109.5 . . ?
H19A C19 H19C 109.5 . . ?
H19B C19 H19C 109.5 . . ?
C18 C20 H20A 109.5 . . ?
C18 C20 H20B 109.5 . . ?
C18 C20 H20C 109.5 . . ?
H20A C20 H20B 109.5 . . ?
H20A C20 H20C 109.5 . . ?
H20B C20 H20C 109.5 . . ?
C18 C21 H21A 109.5 . . ?
C18 C21 H21B 109.5 . . ?
C18 C21 H21C 109.5 . . ?
H21A C21 H21B 109.5 . . ?
H21A C21 H21C 109.5 . . ?
H21B C21 H21C 109.5 . . ?
C17 C22 H22A 109.2 . . ?
C17 C22 H22B 109.2 . . ?
C17 C22 C24 112.0(6) . . ?
H22A C22 H22B 107.9 . . ?
C24 C22 H22A 109.2 . . ?
C24 C22 H22B 109.2 . . ?
C24 C23 O3 120.4(6) . . ?
C24 C23 C28 120.8(6) . . ?
C28 C23 O3 118.7(6) . . ?
C23 C24 C22 123.6(6) . . ?
C23 C24 C25 118.1(7) . . ?
C25 C24 C22 118.2(6) . . ?
C24 C25 H25 118.6 . . ?
C26 C25 C24 122.8(7) . . ?
C26 C25 H25 118.6 . . ?
C25 C26 C29 122.1(7) . . ?
C27 C26 C25 116.2(7) . . ?
C27 C26 C29 121.7(7) . . ?
C26 C27 H27 118.4 . . ?
C26 C27 C28 123.2(7) . . ?
C28 C27 H27 118.4 . . ?
C23 C28 C27 118.6(7) . . ?
C23 C28 C33 121.1(6) . . ?
C27 C28 C33 120.2(7) . . ?
C26 C29 C30 103.3(8) . . ?
C26 C29 C32A 99.0(10) . . ?
C30A C29 C26 112.3(11) . . ?
C30A C29 C31A 117.7(12) . . ?
C30A C29 C32A 106.5(10) . . ?
C31 C29 C26 116.3(10) . . ?
C31 C29 C30 104.1(9) . . ?
C31 C29 C32 114.1(9) . . ?
C31A C29 C26 114.7(12) . . ?
C31A C29 C32A 104.0(10) . . ?
C32 C29 C26 115.0(8) . . ?
C32 C29 C30 101.5(8) . . ?
C29 C30 H30A 109.5 . . ?
C29 C30 H30B 109.5 . . ?
C29 C30 H30C 109.5 . . ?
H30A C30 H30B 109.5 . . ?
H30A C30 H30C 109.5 . . ?
H30B C30 H30C 109.5 . . ?
C29 C30A H30D 109.5 . . ?
C29 C30A H30E 109.5 . . ?
C29 C30A H30F 109.5 . . ?
H30D C30A H30E 109.5 . . ?
H30D C30A H30F 109.5 . . ?
H30E C30A H30F 109.5 . . ?
C29 C31 H31A 109.5 . . ?
C29 C31 H31B 109.5 . . ?
C29 C31 H31C 109.5 . . ?
H31A C31 H31B 109.5 . . ?
H31A C31 H31C 109.5 . . ?
H31B C31 H31C 109.5 . . ?
C29 C31A H31D 109.5 . . ?
C29 C31A H31E 109.5 . . ?
C29 C31A H31F 109.5 . . ?
H31D C31A H31E 109.5 . . ?
H31D C31A H31F 109.5 . . ?
H31E C31A H31F 109.5 . . ?
C29 C32 H32A 109.5 . . ?
C29 C32 H32B 109.5 . . ?
C29 C32 H32C 109.5 . . ?
H32A C32 H32B 109.5 . . ?
H32A C32 H32C 109.5 . . ?
H32B C32 H32C 109.5 . . ?
C29 C32A H32D 109.5 . . ?
C29 C32A H32E 109.5 . . ?
C29 C32A H32F 109.5 . . ?
H32D C32A H32E 109.5 . . ?
H32D C32A H32F 109.5 . . ?
H32E C32A H32F 109.5 . . ?
C28 C33 H33A 108.8 . . ?
C28 C33 H33B 108.8 . . ?
C28 C33 C35 114.0(7) . . ?
H33A C33 H33B 107.7 . . ?
C35 C33 H33A 108.8 . . ?
C35 C33 H33B 108.8 . . ?
O4 C34 C39 120.2(8) . . ?
C35 C34 O4 119.1(7) . . ?
C35 C34 C39 120.7(8) . . ?
C34 C35 C33 120.1(8) . . ?
C34 C35 C36 119.1(7) . . ?
C36 C35 C33 120.7(8) . . ?
C35 C36 H36 118.8 . . ?
C35 C36 C37 122.4(8) . . ?
C37 C36 H36 118.8 . . ?
C36 C37 C38 116.5(8) . . ?
C36 C37 C40 121.2(9) . . ?
C38 C37 C40 122.3(8) . . ?
C37 C38 H38 119.0 . . ?
C39 C38 C37 122.1(8) . . ?
C39 C38 H38 119.0 . . ?
C34 C39 C44 122.4(8) . . ?
C38 C39 C34 119.2(8) . . ?
C38 C39 C44 118.4(8) . . ?
C37 C40 C42 108.4(9) . . ?
C41 C40 C37 110.4(8) . . ?
C41 C40 C42 109.0(11) . . ?
C43 C40 C37 115.1(10) . . ?
C43 C40 C41 109.3(11) . . ?
C43 C40 C42 104.4(12) . . ?
C40 C41 H41A 109.5 . . ?
C40 C41 H41B 109.5 . . ?
C40 C41 H41C 109.5 . . ?
H41A C41 H41B 109.5 . . ?
H41A C41 H41C 109.5 . . ?
H41B C41 H41C 109.5 . . ?
C40 C42 H42A 109.5 . . ?
C40 C42 H42B 109.5 . . ?
C40 C42 H42C 109.5 . . ?
H42A C42 H42B 109.5 . . ?
H42A C42 H42C 109.5 . . ?
H42B C42 H42C 109.5 . . ?
C40 C43 H43A 109.5 . . ?
C40 C43 H43B 109.5 . . ?
C40 C43 H43C 109.5 . . ?
H43A C43 H43B 109.5 . . ?
H43A C43 H43C 109.5 . . ?
H43B C43 H43C 109.5 . . ?
C39 C44 H44A 109.4 . . ?
C39 C44 H44B 109.4 . . ?
H44A C44 H44B 108.0 . . ?
C46 C44 C39 111.2(7) . . ?
C46 C44 H44A 109.4 . . ?
C46 C44 H44B 109.4 . . ?
O5 C45 C46 118.9(8) . . ?
O5 C45 C50 121.1(9) . . ?
C50 C45 C46 119.9(9) . . ?
C45 C46 C44 120.3(9) . . ?
C47 C46 C44 119.5(10) . . ?
C47 C46 C45 120.2(9) . . ?
C46 C47 H47 118.9 . . ?
C48 C47 C46 122.2(12) . . ?
C48 C47 H47 118.9 . . ?
C47 C48 C49 117.0(11) . . ?
C47 C48 C51 123.8(12) . . ?
C49 C48 C51 118.8(11) . . ?
C48 C49 H49 118.3 . . ?
C48 C49 C50 123.4(10) . . ?
C50 C49 H49 118.3 . . ?
C45 C50 C49 117.2(10) . . ?
C45 C50 C55 121.1(10) . . ?
C49 C50 C55 121.5(9) . . ?
C48 C51 C52 109.2(11) . . ?
C53 C51 C48 110.3(13) . . ?
C53 C51 C52 108.4(15) . . ?
C54 C51 C48 110.5(14) . . ?
C54 C51 C52 107.0(14) . . ?
C54 C51 C53 111.5(13) . . ?
C51 C52 H52A 109.5 . . ?
C51 C52 H52B 109.5 . . ?
C51 C52 H52C 109.5 . . ?
H52A C52 H52B 109.5 . . ?
H52A C52 H52C 109.5 . . ?
H52B C52 H52C 109.5 . . ?
C51 C53 H53A 109.5 . . ?
C51 C53 H53B 109.5 . . ?
C51 C53 H53C 109.5 . . ?
H53A C53 H53B 109.5 . . ?
H53A C53 H53C 109.5 . . ?
H53B C53 H53C 109.5 . . ?
C51 C54 H54A 109.5 . . ?
C51 C54 H54B 109.5 . . ?
C51 C54 H54C 109.5 . . ?
H54A C54 H54B 109.5 . . ?
H54A C54 H54C 109.5 . . ?
H54B C54 H54C 109.5 . . ?
C50 C55 H55A 108.1 . . ?
C50 C55 H55B 108.1 . . ?
H55A C55 H55B 107.3 . . ?
C57 C55 C50 116.8(8) . . ?
C57 C55 H55A 108.1 . . ?
C57 C55 H55B 108.1 . . ?
O6 C56 C57 120.9(8) . . ?
O6 C56 C61 118.2(9) . . ?
C57 C56 C61 120.9(8) . . ?
C56 C57 C55 122.9(8) . . ?
C56 C57 C58 119.3(8) . . ?
C58 C57 C55 117.6(9) . . ?
C57 C58 H58 119.7 . . ?
C57 C58 C59 120.6(9) . . ?
C59 C58 H58 119.7 . . ?
C58 C59 C62 122.3(8) . . ?
C60 C59 C58 116.9(8) . . ?
C60 C59 C62 120.7(8) . . ?
C59 C60 H60 118.4 . . ?
C59 C60 C61 123.3(9) . . ?
C61 C60 H60 118.4 . . ?
C56 C61 C60 118.8(9) . . ?
C56 C61 C66 121.3(9) . . ?
C60 C61 C66 119.7(9) . . ?
C59 C62 C63 114.7(9) . . ?
C59 C62 C64 108.5(10) . . ?
C59 C62 C65 109.6(9) . . ?
C63 C62 C64 107.2(9) . . ?
C63 C62 C65 106.9(12) . . ?
C64 C62 C65 109.9(9) . . ?
C62 C63 H63A 109.5 . . ?
C62 C63 H63B 109.5 . . ?
C62 C63 H63C 109.5 . . ?
H63A C63 H63B 109.5 . . ?
H63A C63 H63C 109.5 . . ?
H63B C63 H63C 109.5 . . ?
C62 C64 H64A 109.5 . . ?
C62 C64 H64B 109.5 . . ?
C62 C64 H64C 109.5 . . ?
H64A C64 H64B 109.5 . . ?
H64A C64 H64C 109.5 . . ?
H64B C64 H64C 109.5 . . ?
C62 C65 H65A 109.5 . . ?
C62 C65 H65B 109.5 . . ?
C62 C65 H65C 109.5 . . ?
H65A C65 H65B 109.5 . . ?
H65A C65 H65C 109.5 . . ?
H65B C65 H65C 109.5 . . ?
C61 C66 H66A 109.4 . . ?
C61 C66 H66B 109.4 . . ?
C61 C66 C68 111.3(9) . . ?
H66A C66 H66B 108.0 . . ?
C68 C66 H66A 109.4 . . ?
C68 C66 H66B 109.4 . . ?
O7 C67 C68 119.4(10) . . ?
C72 C67 O7 119.9(9) . . ?
C72 C67 C68 120.7(9) . . ?
C67 C68 C66 122.9(9) . . ?
C67 C68 C69 118.7(11) . . ?
C69 C68 C66 118.3(10) . . ?
C68 C69 H69 119.5 . . ?
C70 C69 C68 121.0(11) . . ?
C70 C69 H69 119.5 . . ?
C69 C70 C71 119.3(9) . . ?
C69 C70 C73 123.5(10) . . ?
C71 C70 C73 117.2(11) . . ?
C70 C71 H71 121.5 . . ?
C72 C71 C70 116.9(11) . . ?
C72 C71 H71 121.5 . . ?
C67 C72 C71 123.1(9) . . ?
C67 C72 C77 119.8(8) . . ?
C71 C72 C77 117.0(10) . . ?
C70 C73 C74A 110.9(13) . . ?
C70 C73 C75 109.0(11) . . ?
C70 C73 C75A 110.0(12) . . ?
C74 C73 C70 106.3(10) . . ?
C74 C73 C75 101.1(11) . . ?
C74A C73 C75A 94.1(16) . . ?
C76 C73 C70 112.7(10) . . ?
C76 C73 C74 122.2(13) . . ?
C76 C73 C75 104.4(12) . . ?
C76A C73 C70 112.9(13) . . ?
C76A C73 C74A 99.8(18) . . ?
C76A C73 C75A 125.8(18) . . ?
C73 C74 H74A 109.5 . . ?
C73 C74 H74B 109.5 . . ?
C73 C74 H74C 109.5 . . ?
H74A C74 H74B 109.5 . . ?
H74A C74 H74C 109.5 . . ?
H74B C74 H74C 109.5 . . ?
C73 C74A H74D 109.5 . . ?
C73 C74A H74E 109.5 . . ?
C73 C74A H74F 109.5 . . ?
H74D C74A H74E 109.5 . . ?
H74D C74A H74F 109.5 . . ?
H74E C74A H74F 109.5 . . ?
C73 C75 H75A 109.5 . . ?
C73 C75 H75B 109.5 . . ?
C73 C75 H75C 109.5 . . ?
H75A C75 H75B 109.5 . . ?
H75A C75 H75C 109.5 . . ?
H75B C75 H75C 109.5 . . ?
C73 C75A H75D 109.5 . . ?
C73 C75A H75E 109.5 . . ?
C73 C75A H75F 109.5 . . ?
H75D C75A H75E 109.5 . . ?
H75D C75A H75F 109.5 . . ?
H75E C75A H75F 109.5 . . ?
C73 C76 H76A 109.5 . . ?
C73 C76 H76B 109.5 . . ?
C73 C76 H76C 109.5 . . ?
H76A C76 H76B 109.5 . . ?
H76A C76 H76C 109.5 . . ?
H76B C76 H76C 109.5 . . ?
C73 C76A H76D 109.5 . . ?
C73 C76A H76E 109.5 . . ?
C73 C76A H76F 109.5 . . ?
H76D C76A H76E 109.5 . . ?
H76D C76A H76F 109.5 . . ?
H76E C76A H76F 109.5 . . ?
C72 C77 H77A 109.8 . . ?
C72 C77 H77B 109.8 . . ?
H77A C77 H77B 108.3 . . ?
C79 C77 C72 109.3(7) . . ?
C79 C77 H77A 109.8 . . ?
C79 C77 H77B 109.8 . . ?
O8 C78 C79 122.6(7) . . ?
O8 C78 C83 118.3(7) . . ?
C83 C78 C79 119.0(8) . . ?
C78 C79 C77 120.3(8) . . ?
C80 C79 C77 120.3(8) . . ?
C80 C79 C78 119.3(8) . . ?
C79 C80 H80 118.4 . . ?
C79 C80 C81 123.2(8) . . ?
C81 C80 H80 118.4 . . ?
C80 C81 C84 121.5(9) . . ?
C82 C81 C80 115.0(8) . . ?
C82 C81 C84 123.5(9) . . ?
C81 C82 H82 118.4 . . ?
C83 C82 C81 123.2(8) . . ?
C83 C82 H82 118.4 . . ?
C78 C83 C88 119.5(7) . . ?
C82 C83 C78 120.1(7) . . ?
C82 C83 C88 120.1(7) . . ?
C81 C84 C86 110.4(9) . . ?
C81 C84 C87 111.6(9) . . ?
C85 C84 C81 110.6(9) . . ?
C85 C84 C86 107.9(11) . . ?
C85 C84 C87 106.5(10) . . ?
C86 C84 C87 109.8(11) . . ?
C84 C85 H85A 109.5 . . ?
C84 C85 H85B 109.5 . . ?
C84 C85 H85C 109.5 . . ?
H85A C85 H85B 109.5 . . ?
H85A C85 H85C 109.5 . . ?
H85B C85 H85C 109.5 . . ?
C84 C86 H86A 109.5 . . ?
C84 C86 H86B 109.5 . . ?
C84 C86 H86C 109.5 . . ?
H86A C86 H86B 109.5 . . ?
H86A C86 H86C 109.5 . . ?
H86B C86 H86C 109.5 . . ?
C84 C87 H87A 109.5 . . ?
C84 C87 H87B 109.5 . . ?
C84 C87 H87C 109.5 . . ?
H87A C87 H87B 109.5 . . ?
H87A C87 H87C 109.5 . . ?
H87B C87 H87C 109.5 . . ?
C2 C88 C83 119.7(7) . . ?
C2 C88 H88A 107.4 . . ?
C2 C88 H88B 107.4 . . ?
C83 C88 H88A 107.4 . . ?
C83 C88 H88B 107.4 . . ?
H88A C88 H88B 106.9 . . ?
O9 C89 C90 120.4(7) . . ?
O9 C89 C94 119.9(8) . . ?
C90 C89 C94 119.6(7) . . ?
C89 C90 C176 119.6(7) . . ?
C91 C90 C89 119.7(8) . . ?
C91 C90 C176 120.6(8) . . ?
C90 C91 H91 118.5 . . ?
C90 C91 C92 122.9(9) . . ?
C92 C91 H91 118.5 . . ?
C91 C92 C95 122.9(9) . . ?
C93 C92 C91 115.9(8) . . ?
C93 C92 C95 121.1(9) . . ?
C92 C93 H93 117.7 . . ?
C92 C93 C94 124.6(8) . . ?
C94 C93 H93 117.7 . . ?
C89 C94 C99 120.9(7) . . ?
C93 C94 C89 117.3(8) . . ?
C93 C94 C99 121.8(7) . . ?
C92 C95 C96 113.7(10) . . ?
C92 C95 C97 108.5(12) . . ?
C92 C95 C98 110.0(10) . . ?
C96 C95 C97 110.5(13) . . ?
C96 C95 C98 106.4(13) . . ?
C98 C95 C97 107.6(12) . . ?
C95 C96 H96A 109.5 . . ?
C95 C96 H96B 109.5 . . ?
C95 C96 H96C 109.5 . . ?
H96A C96 H96B 109.5 . . ?
H96A C96 H96C 109.5 . . ?
H96B C96 H96C 109.5 . . ?
C95 C97 H97A 109.5 . . ?
C95 C97 H97B 109.5 . . ?
C95 C97 H97C 109.5 . . ?
H97A C97 H97B 109.5 . . ?
H97A C97 H97C 109.5 . . ?
H97B C97 H97C 109.5 . . ?
C95 C98 H98A 109.5 . . ?
C95 C98 H98B 109.5 . . ?
C95 C98 H98C 109.5 . . ?
H98A C98 H98B 109.5 . . ?
H98A C98 H98C 109.5 . . ?
H98B C98 H98C 109.5 . . ?
C94 C99 H99A 108.0 . . ?
C94 C99 H99B 108.0 . . ?
C94 C99 C101 117.2(6) . . ?
H99A C99 H99B 107.2 . . ?
C101 C99 H99A 108.0 . . ?
C101 C99 H99B 108.0 . . ?
O10 C100 C101 120.5(6) . . ?
O10 C100 C105 118.4(6) . . ?
C101 C100 C105 121.1(6) . . ?
C100 C101 C99 119.8(6) . . ?
C100 C101 C102 118.0(6) . . ?
C102 C101 C99 122.1(6) . . ?
C101 C102 H102 118.3 . . ?
C103 C102 C101 123.5(7) . . ?
C103 C102 H102 118.3 . . ?
C102 C103 C104 116.8(6) . . ?
C102 C103 C106 120.9(6) . . ?
C104 C103 C106 122.3(6) . . ?
C103 C104 H104 118.4 . . ?
C105 C104 C103 123.2(7) . . ?
C105 C104 H104 118.4 . . ?
C100 C105 C110 121.7(6) . . ?
C104 C105 C100 117.3(6) . . ?
C104 C105 C110 121.0(6) . . ?
C107 C106 C103 108.0(6) . . ?
C108 C106 C103 109.5(6) . . ?
C108 C106 C107 107.6(7) . . ?
C109 C106 C103 112.5(6) . . ?
C109 C106 C107 110.2(7) . . ?
C109 C106 C108 108.9(7) . . ?
C106 C107 H10D 109.5 . . ?
C106 C107 H10E 109.5 . . ?
C106 C107 H10F 109.5 . . ?
H10D C107 H10E 109.5 . . ?
H10D C107 H10F 109.5 . . ?
H10E C107 H10F 109.5 . . ?
C106 C108 H10G 109.5 . . ?
C106 C108 H10H 109.5 . . ?
C106 C108 H10I 109.5 . . ?
H10G C108 H10H 109.5 . . ?
H10G C108 H10I 109.5 . . ?
H10H C108 H10I 109.5 . . ?
C106 C109 H10J 109.5 . . ?
C106 C109 H10K 109.5 . . ?
C106 C109 H10L 109.5 . . ?
H10J C109 H10K 109.5 . . ?
H10J C109 H10L 109.5 . . ?
H10K C109 H10L 109.5 . . ?
C105 C110 H11C 108.8 . . ?
C105 C110 H11D 108.8 . . ?
H11C C110 H11D 107.7 . . ?
C112 C110 C105 113.8(6) . . ?
C112 C110 H11C 108.8 . . ?
C112 C110 H11D 108.8 . . ?
C112 C111 O11 119.2(6) . . ?
C116 C111 O11 118.7(6) . . ?
C116 C111 C112 122.0(6) . . ?
C111 C112 C110 122.4(6) . . ?
C111 C112 C113 117.1(6) . . ?
C113 C112 C110 120.3(6) . . ?
C112 C113 H113 118.0 . . ?
C114 C113 C112 123.9(6) . . ?
C114 C113 H113 118.0 . . ?
C113 C114 C115 116.7(6) . . ?
C113 C114 C117 123.3(6) . . ?
C115 C114 C117 120.0(6) . . ?
C114 C115 H115 118.8 . . ?
C114 C115 C116 122.5(7) . . ?
C116 C115 H115 118.8 . . ?
C111 C116 C115 117.7(6) . . ?
C111 C116 C121 121.8(6) . . ?
C115 C116 C121 120.2(6) . . ?
C114 C117 C120 112.2(6) . . ?
C118 C117 C114 110.7(7) . . ?
C118 C117 C119 108.5(7) . . ?
C118 C117 C120 108.1(7) . . ?
C119 C117 C114 108.4(6) . . ?
C119 C117 C120 108.9(7) . . ?
C117 C118 H11E 109.5 . . ?
C117 C118 H11F 109.5 . . ?
C117 C118 H11G 109.5 . . ?
H11E C118 H11F 109.5 . . ?
H11E C118 H11G 109.5 . . ?
H11F C118 H11G 109.5 . . ?
C117 C119 H11H 109.5 . . ?
C117 C119 H11I 109.5 . . ?
C117 C119 H11J 109.5 . . ?
H11H C119 H11I 109.5 . . ?
H11H C119 H11J 109.5 . . ?
H11I C119 H11J 109.5 . . ?
C117 C120 H12A 109.5 . . ?
C117 C120 H12B 109.5 . . ?
C117 C120 H12C 109.5 . . ?
H12A C120 H12B 109.5 . . ?
H12A C120 H12C 109.5 . . ?
H12B C120 H12C 109.5 . . ?
C116 C121 H12D 107.7 . . ?
C116 C121 H12E 107.7 . . ?
C116 C121 C123 118.6(6) . . ?
H12D C121 H12E 107.1 . . ?
C123 C121 H12D 107.7 . . ?
C123 C121 H12E 107.7 . . ?
O12 C122 C123 119.4(6) . . ?
O12 C122 C127 120.0(6) . . ?
C127 C122 C123 120.6(6) . . ?
C122 C123 C121 121.1(6) . . ?
C124 C123 C121 120.9(6) . . ?
C124 C123 C122 117.9(6) . . ?
C123 C124 H124 118.4 . . ?
C123 C124 C125 123.2(7) . . ?
C125 C124 H124 118.4 . . ?
C124 C125 C128 120.0(7) . . ?
C126 C125 C124 116.4(7) . . ?
C126 C125 C128 123.5(7) . . ?
C125 C126 H126 118.6 . . ?
C125 C126 C127 122.8(7) . . ?
C127 C126 H126 118.6 . . ?
C122 C127 C126 119.0(6) . . ?
C122 C127 C132 121.6(6) . . ?
C126 C127 C132 119.0(6) . . ?
C1B C128 C1A 100.6(18) . . ?
C125 C128 C1A 107.2(12) . . ?
C125 C128 C1B 113.9(15) . . ?
C125 C128 C129 111.2(8) . . ?
C125 C128 C131 103.1(9) . . ?
C125 C128 C174 113.0(14) . . ?
C129 C128 C131 100.1(11) . . ?
C130 C128 C125 115.0(10) . . ?
C130 C128 C129 118.5(11) . . ?
C130 C128 C131 106.4(10) . . ?
C174 C128 C1A 111.6(17) . . ?
C174 C128 C1B 109.8(18) . . ?
C128 C129 H12F 109.5 . . ?
C128 C129 H12G 109.5 . . ?
C128 C129 H12H 109.5 . . ?
H12F C129 H12G 109.5 . . ?
H12F C129 H12H 109.5 . . ?
H12G C129 H12H 109.5 . . ?
C128 C130 H13A 109.5 . . ?
C128 C130 H13B 109.5 . . ?
C128 C130 H13C 109.5 . . ?
H13A C130 H13B 109.5 . . ?
H13A C130 H13C 109.5 . . ?
H13B C130 H13C 109.5 . . ?
C128 C131 H13D 109.5 . . ?
C128 C131 H13E 109.5 . . ?
C128 C131 H13F 109.5 . . ?
H13D C131 H13E 109.5 . . ?
H13D C131 H13F 109.5 . . ?
H13E C131 H13F 109.5 . . ?
C127 C132 H13G 109.5 . . ?
C127 C132 H13H 109.5 . . ?
C127 C132 C134 110.5(6) . . ?
H13G C132 H13H 108.1 . . ?
C134 C132 H13G 109.5 . . ?
C134 C132 H13H 109.5 . . ?
O13 C133 C134 121.4(6) . . ?
O13 C133 C138 118.7(6) . . ?
C134 C133 C138 119.8(6) . . ?
C133 C134 C132 121.0(6) . . ?
C135 C134 C132 119.5(7) . . ?
C135 C134 C133 119.5(7) . . ?
C134 C135 H135 118.5 . . ?
C134 C135 C136 123.0(8) . . ?
C136 C135 H135 118.5 . . ?
C135 C136 C139 121.5(8) . . ?
C137 C136 C135 115.7(7) . . ?
C137 C136 C139 122.7(8) . . ?
C136 C137 H137 118.3 . . ?
C136 C137 C138 123.4(8) . . ?
C138 C137 H137 118.3 . . ?
C133 C138 C143 120.7(6) . . ?
C137 C138 C133 118.2(7) . . ?
C137 C138 C143 121.1(7) . . ?
C1C C139 C1D 104.9(18) . . ?
C1C C139 C136 114.5(14) . . ?
C136 C139 C1D 102.3(13) . . ?
C136 C139 C140 106.1(11) . . ?
C141 C139 C136 113.2(12) . . ?
C141 C139 C140 108.5(14) . . ?
C141 C139 C142 115.9(15) . . ?
C142 C139 C136 110.3(11) . . ?
C142 C139 C140 101.8(13) . . ?
C175 C139 C1C 120.6(19) . . ?
C175 C139 C1D 99.2(18) . . ?
C175 C139 C136 112.0(15) . . ?
C139 C140 H14A 109.5 . . ?
C139 C140 H14B 109.5 . . ?
C139 C140 H14C 109.5 . . ?
H14A C140 H14B 109.5 . . ?
H14A C140 H14C 109.5 . . ?
H14B C140 H14C 109.5 . . ?
C139 C141 H14D 109.5 . . ?
C139 C141 H14E 109.5 . . ?
C139 C141 H14F 109.5 . . ?
H14D C141 H14E 109.5 . . ?
H14D C141 H14F 109.5 . . ?
H14E C141 H14F 109.5 . . ?
C139 C142 H14G 109.5 . . ?
C139 C142 H14H 109.5 . . ?
C139 C142 H14I 109.5 . . ?
H14G C142 H14H 109.5 . . ?
H14G C142 H14I 109.5 . . ?
H14H C142 H14I 109.5 . . ?
C138 C143 H14J 109.2 . . ?
C138 C143 H14K 109.2 . . ?
C138 C143 C145 112.0(6) . . ?
H14J C143 H14K 107.9 . . ?
C145 C143 H14J 109.2 . . ?
C145 C143 H14K 109.2 . . ?
O14 C144 C145 120.7(6) . . ?
O14 C144 C149 121.0(7) . . ?
C145 C144 C149 118.3(7) . . ?
C144 C145 C143 122.5(6) . . ?
C144 C145 C146 119.3(7) . . ?
C146 C145 C143 118.2(7) . . ?
C145 C146 H146 118.7 . . ?
C147 C146 C145 122.5(7) . . ?
C147 C146 H146 118.7 . . ?
C146 C147 C150 122.0(7) . . ?
C148 C147 C146 116.5(7) . . ?
C148 C147 C150 121.5(7) . . ?
C147 C148 H148 118.0 . . ?
C147 C148 C149 123.9(8) . . ?
C149 C148 H148 118.0 . . ?
C144 C149 C154 120.5(7) . . ?
C148 C149 C144 119.4(7) . . ?
C148 C149 C154 120.0(7) . . ?
C147 C150 C151 112.0(7) . . ?
C147 C150 C152 108.6(7) . . ?
C147 C150 C153 109.8(7) . . ?
C152 C150 C151 108.3(9) . . ?
C152 C150 C153 109.6(7) . . ?
C153 C150 C151 108.5(8) . . ?
C150 C151 H15A 109.5 . . ?
C150 C151 H15B 109.5 . . ?
C150 C151 H15C 109.5 . . ?
H15A C151 H15B 109.5 . . ?
H15A C151 H15C 109.5 . . ?
H15B C151 H15C 109.5 . . ?
C150 C152 H15D 109.5 . . ?
C150 C152 H15E 109.5 . . ?
C150 C152 H15F 109.5 . . ?
H15D C152 H15E 109.5 . . ?
H15D C152 H15F 109.5 . . ?
H15E C152 H15F 109.5 . . ?
C150 C153 H15G 109.5 . . ?
C150 C153 H15H 109.5 . . ?
C150 C153 H15I 109.5 . . ?
H15G C153 H15H 109.5 . . ?
H15G C153 H15I 109.5 . . ?
H15H C153 H15I 109.5 . . ?
C149 C154 H15J 109.2 . . ?
C149 C154 H15K 109.2 . . ?
H15J C154 H15K 107.9 . . ?
C156 C154 C149 111.9(7) . . ?
C156 C154 H15J 109.2 . . ?
C156 C154 H15K 109.2 . . ?
O15 C155 C160 119.0(8) . . ?
C156 C155 O15 119.6(7) . . ?
C156 C155 C160 121.3(8) . . ?
C155 C156 C154 121.8(7) . . ?
C155 C156 C157 118.1(8) . . ?
C157 C156 C154 119.9(8) . . ?
C156 C157 H157 118.9 . . ?
C158 C157 C156 122.2(8) . . ?
C158 C157 H157 118.9 . . ?
C157 C158 C159 116.8(8) . . ?
C157 C158 C161 122.4(9) . . ?
C159 C158 C161 120.7(9) . . ?
C158 C159 H159 119.1 . . ?
C160 C159 C158 121.9(9) . . ?
C160 C159 H159 119.1 . . ?
C155 C160 C165 119.4(8) . . ?
C159 C160 C155 119.5(9) . . ?
C159 C160 C165 121.1(8) . . ?
C158 C161 C163 111.3(9) . . ?
C158 C161 C164 108.4(8) . . ?
C162 C161 C158 112.2(9) . . ?
C162 C161 C163 108.3(10) . . ?
C162 C161 C164 111.6(11) . . ?
C164 C161 C163 104.8(9) . . ?
C161 C162 H16A 109.5 . . ?
C161 C162 H16B 109.5 . . ?
C161 C162 H16C 109.5 . . ?
H16A C162 H16B 109.5 . . ?
H16A C162 H16C 109.5 . . ?
H16B C162 H16C 109.5 . . ?
C161 C163 H16D 109.5 . . ?
C161 C163 H16E 109.5 . . ?
C161 C163 H16F 109.5 . . ?
H16D C163 H16E 109.5 . . ?
H16D C163 H16F 109.5 . . ?
H16E C163 H16F 109.5 . . ?
C161 C164 H16G 109.5 . . ?
C161 C164 H16H 109.5 . . ?
C161 C164 H16I 109.5 . . ?
H16G C164 H16H 109.5 . . ?
H16G C164 H16I 109.5 . . ?
H16H C164 H16I 109.5 . . ?
C160 C165 H16J 109.2 . . ?
C160 C165 H16K 109.2 . . ?
C160 C165 C167 112.3(8) . . ?
H16J C165 H16K 107.9 . . ?
C167 C165 H16J 109.2 . . ?
C167 C165 H16K 109.2 . . ?
O16 C166 C167 119.7(8) . . ?
O16 C166 C171 120.9(7) . . ?
C167 C166 C171 119.3(9) . . ?
C1F C167 C165 113.4(13) . . ?
C166 C167 C1F 124.8(13) . . ?
C166 C167 C165 121.2(9) . . ?
C166 C167 C168 115.9(10) . . ?
C168 C167 C165 122.0(10) . . ?
C167 C168 H168 117.0 . . ?
C167 C168 C169 126.0(12) . . ?
C169 C168 H168 117.0 . . ?
C168 C169 C17A 119.3(12) . . ?
C170 C169 C17A 125.9(13) . . ?
C170 C169 C168 114.4(11) . . ?
C169 C170 H170 119.9 . . ?
C171 C170 C169 120.3(12) . . ?
C171 C170 H170 119.9 . . ?
C166 C171 C176 119.7(8) . . ?
C170 C171 C166 120.7(9) . . ?
C170 C171 C176 116.7(9) . . ?
C189 C171 C166 114.9(12) . . ?
C189 C171 C176 125.0(12) . . ?
C128 C174 H17J 109.5 . . ?
C128 C174 H17K 109.5 . . ?
C128 C174 H17L 109.5 . . ?
H17J C174 H17K 109.5 . . ?
H17J C174 H17L 109.5 . . ?
H17K C174 H17L 109.5 . . ?
C139 C175 H17M 109.5 . . ?
C139 C175 H17N 109.5 . . ?
C139 C175 H17O 109.5 . . ?
H17M C175 H17N 109.5 . . ?
H17M C175 H17O 109.5 . . ?
H17N C175 H17O 109.5 . . ?
C90 C176 H17P 108.5 . . ?
C90 C176 H17Q 108.5 . . ?
C171 C176 C90 115.3(7) . . ?
C171 C176 H17P 108.5 . . ?
C171 C176 H17Q 108.5 . . ?
H17P C176 H17Q 107.5 . . ?
N1 C177 C178 175.6(9) . . ?
C177 C178 H17R 109.5 . . ?
C177 C178 H17S 109.5 . . ?
C177 C178 H17T 109.5 . . ?
H17R C178 H17S 109.5 . . ?
H17R C178 H17T 109.5 . . ?
H17S C178 H17T 109.5 . . ?
N2 C179 C180 179.8(12) . . ?
C179 C180 H18J 109.5 . . ?
C179 C180 H18K 109.5 . . ?
C179 C180 H18L 109.5 . . ?
H18J C180 H18K 109.5 . . ?
H18J C180 H18L 109.5 . . ?
H18K C180 H18L 109.5 . . ?
N3 C181 C182 177.4(12) . . ?
C181 C182 H18M 109.5 . . ?
C181 C182 H18N 109.5 . . ?
C181 C182 H18O 109.5 . . ?
H18M C182 H18N 109.5 . . ?
H18M C182 H18O 109.5 . . ?
H18N C182 H18O 109.5 . . ?
N4 C183 C184 178.0(9) . . ?
C183 C184 H18P 109.5 . . ?
C183 C184 H18Q 109.5 . . ?
C183 C184 H18R 109.5 . . ?
H18P C184 H18Q 109.5 . . ?
H18P C184 H18R 109.5 . . ?
H18Q C184 H18R 109.5 . . ?
N5 C185 C186 177.3(8) . . ?
C185 C186 H18S 109.5 . . ?
C185 C186 H18T 109.5 . . ?
C185 C186 H18U 109.5 . . ?
H18S C186 H18T 109.5 . . ?
H18S C186 H18U 109.5 . . ?
H18T C186 H18U 109.5 . . ?
N6 C187 C188 178.2(11) . . ?
C187 C188 H18V 109.5 . . ?
C187 C188 H18W 109.5 . . ?
C187 C188 H18X 109.5 . . ?
H18V C188 H18W 109.5 . . ?
H18V C188 H18X 109.5 . . ?
H18W C188 H18X 109.5 . . ?
C1E C189 H189 116.1 . . ?
C171 C189 C1E 127.9(18) . . ?
C171 C189 H189 116.1 . . ?
N8 C203 C204 179.2(13) . . ?
C203 C204 H20D 109.5 . . ?
C203 C204 H20E 109.5 . . ?
C203 C204 H20F 109.5 . . ?
H20D C204 H20E 109.5 . . ?
H20D C204 H20F 109.5 . . ?
H20E C204 H20F 109.5 . . ?
H20G C206 H20H 109.5 . . ?
H20G C206 H20I 109.5 . . ?
H20H C206 H20I 109.5 . . ?
C205 C206 H20G 109.5 . . ?
C205 C206 H20H 109.5 . . ?
C205 C206 H20I 109.5 . . ?
N9 C205 C206 173(3) . . ?
H20J C202 H20K 109.5 . . ?
H20J C202 H20L 109.5 . . ?
H20K C202 H20L 109.5 . . ?
C201 C202 H20J 109.5 . . ?
C201 C202 H20K 109.5 . . ?
C201 C202 H20L 109.5 . . ?
N7 C201 C202 177.5(11) . . ?
N10 C207 C208 177.6(14) . . ?
C207 C208 H20M 109.5 . . ?
C207 C208 H20N 109.5 . . ?
C207 C208 H20O 109.5 . . ?
H20M C208 H20N 109.5 . . ?
H20M C208 H20O 109.5 . . ?
H20N C208 H20O 109.5 . . ?

loop_
_geom_bond_atom_site_label_1
_geom_bond_atom_site_label_2
_geom_bond_distance
_geom_bond_site_symmetry_2
_geom_bond_publ_flag
Br1 Co1 2.6425(12) . ?
Br1 Co2 3.0658(13) . ?
Br1 Co3 2.9972(13) . ?
Br1 Co4 2.7492(13) . ?
Br1 Na1 3.078(4) . ?
Co1 O1 2.111(4) . ?
Co1 O2 2.022(5) . ?
Co1 O3 2.088(4) . ?
Co1 N1 2.132(7) . ?
Co1 N2 2.070(6) . ?
Co2 O1 1.920(4) . ?
Co2 O9 1.941(5) . ?
Co2 O10 1.974(5) . ?
Co2 N3 2.132(7) . ?
Co3 O3 1.928(4) . ?
Co3 O13 1.987(5) . ?
Co3 O14 1.952(5) . ?
Co3 N4 2.104(7) . ?
Co4 O2 1.944(4) . ?
Co4 O11 1.957(4) . ?
Co4 O12 1.963(5) . ?
Co4 N5 2.099(7) . ?
Na1 O15 2.360(7) . ?
Na1 O16 2.371(8) . ?
Na1 N6 2.370(12) . ?
O1 C1 1.393(8) . ?
O2 C12 1.371(8) . ?
O3 C23 1.395(8) . ?
O4 H4 0.8400 . ?
O4 C34 1.392(10) . ?
O5 C45 1.362(11) . ?
O6 H6 0.8400 . ?
O6 C56 1.348(10) . ?
O7 H7 0.8400 . ?
O7 C67 1.372(10) . ?
O8 C78 1.359(10) . ?
O9 C89 1.354(9) . ?
O10 C100 1.383(7) . ?
O11 H11 0.876(10) . ?
O11 C111 1.399(8) . ?
O12 C122 1.369(8) . ?
O12 H12 0.878(10) . ?
O13 C133 1.368(8) . ?
O14 C144 1.343(8) . ?
O15 C155 1.393(10) . ?
O16 C166 1.356(10) . ?
N1 C177 1.142(10) . ?
N2 C179 1.135(10) . ?
N3 C181 1.105(10) . ?
N4 C183 1.123(9) . ?
N5 C185 1.146(9) . ?
N6 C187 1.141(12) . ?
C1 C2 1.414(10) . ?
C1 C6 1.395(10) . ?
C1A H1AA 0.9800 . ?
C1A H1AB 0.9800 . ?
C1A H1AC 0.9800 . ?
C1A C128 1.63(2) . ?
C1B H1BA 0.9800 . ?
C1B H1BB 0.9800 . ?
C1B H1BC 0.9800 . ?
C1B C128 1.544(19) . ?
C1C H1CA 0.9800 . ?
C1C H1CB 0.9800 . ?
C1C H1CC 0.9800 . ?
C1C C139 1.47(2) . ?
C1D H1DA 0.9800 . ?
C1D H1DB 0.9800 . ?
C1D H1DC 0.9800 . ?
C1D C139 1.65(2) . ?
C1E C1F 1.44(2) . ?
C1E C18A 1.51(2) . ?
C1E C189 1.38(2) . ?
C1F H1F 0.9500 . ?
C1F C167 1.37(2) . ?
C2 C3 1.404(10) . ?
C2 C88 1.482(11) . ?
C3 H3 0.9500 . ?
C3 C4 1.389(11) . ?
C4 C5 1.378(11) . ?
C4 C7 1.545(11) . ?
C5 H5 0.9500 . ?
C5 C6 1.391(10) . ?
C6 C11 1.504(10) . ?
C7 C8 1.557(13) . ?
C7 C9 1.541(13) . ?
C7 C10 1.508(13) . ?
C8 H8A 0.9800 . ?
C8 H8B 0.9800 . ?
C8 H8C 0.9800 . ?
C9 H9A 0.9800 . ?
C9 H9B 0.9800 . ?
C9 H9C 0.9800 . ?
C10 H10A 0.9800 . ?
C10 H10B 0.9800 . ?
C10 H10C 0.9800 . ?
C11 H11A 0.9900 . ?
C11 H11B 0.9900 . ?
C11 C13 1.494(9) . ?
C12 C13 1.395(9) . ?
C12 C17 1.402(9) . ?
C13 C14 1.407(9) . ?
C14 H14 0.9500 . ?
C14 C15 1.371(10) . ?
C15 C16 1.400(10) . ?
C15 C18 1.540(10) . ?
C16 H16 0.9500 . ?
C16 C17 1.400(10) . ?
C17 C22 1.498(9) . ?
C17A C17B 1.530(17) . ?
C17A C17C 1.583(17) . ?
C17A C17D 1.506(17) . ?
C17A C169 1.51(2) . ?
C17B H17A 0.9800 . ?
C17B H17B 0.9800 . ?
C17B H17C 0.9800 . ?
C17C H17D 0.9800 . ?
C17C H17E 0.9800 . ?
C17C H17F 0.9800 . ?
C17D H17G 0.9800 . ?
C17D H17H 0.9800 . ?
C17D H17I 0.9800 . ?
C18 C19 1.510(11) . ?
C18 C20 1.574(14) . ?
C18 C21 1.489(12) . ?
C18A C18B 1.539(19) . ?
C18A C18C 1.517(19) . ?
C18A C18D 1.508(18) . ?
C18B H18A 0.9800 . ?
C18B H18B 0.9800 . ?
C18B H18C 0.9800 . ?
C18C H18D 0.9800 . ?
C18C H18E 0.9800 . ?
C18C H18F 0.9800 . ?
C18D H18G 0.9800 . ?
C18D H18H 0.9800 . ?
C18D H18I 0.9800 . ?
C19 H19A 0.9800 . ?
C19 H19B 0.9800 . ?
C19 H19C 0.9800 . ?
C20 H20A 0.9800 . ?
C20 H20B 0.9800 . ?
C20 H20C 0.9800 . ?
C21 H21A 0.9800 . ?
C21 H21B 0.9800 . ?
C21 H21C 0.9800 . ?
C22 H22A 0.9900 . ?
C22 H22B 0.9900 . ?
C22 C24 1.517(10) . ?
C23 C24 1.377(10) . ?
C23 C28 1.393(10) . ?
C24 C25 1.417(10) . ?
C25 H25 0.9500 . ?
C25 C26 1.400(10) . ?
C26 C27 1.369(11) . ?
C26 C29 1.524(10) . ?
C27 H27 0.9500 . ?
C27 C28 1.407(10) . ?
C28 C33 1.513(11) . ?
C29 C30 1.604(12) . ?
C29 C30A 1.489(13) . ?
C29 C31 1.503(12) . ?
C29 C31A 1.496(12) . ?
C29 C32 1.520(12) . ?
C29 C32A 1.610(13) . ?
C30 H30A 0.9800 . ?
C30 H30B 0.9800 . ?
C30 H30C 0.9800 . ?
C30A H30D 0.9800 . ?
C30A H30E 0.9800 . ?
C30A H30F 0.9800 . ?
C31 H31A 0.9800 . ?
C31 H31B 0.9800 . ?
C31 H31C 0.9800 . ?
C31A H31D 0.9800 . ?
C31A H31E 0.9800 . ?
C31A H31F 0.9800 . ?
C32 H32A 0.9800 . ?
C32 H32B 0.9800 . ?
C32 H32C 0.9800 . ?
C32A H32D 0.9800 . ?
C32A H32E 0.9800 . ?
C32A H32F 0.9800 . ?
C33 H33A 0.9900 . ?
C33 H33B 0.9900 . ?
C33 C35 1.538(11) . ?
C34 C35 1.369(12) . ?
C34 C39 1.413(12) . ?
C35 C36 1.376(11) . ?
C36 H36 0.9500 . ?
C36 C37 1.398(11) . ?
C37 C38 1.418(13) . ?
C37 C40 1.528(13) . ?
C38 H38 0.9500 . ?
C38 C39 1.350(12) . ?
C39 C44 1.531(12) . ?
C40 C41 1.501(15) . ?
C40 C42 1.604(18) . ?
C40 C43 1.496(17) . ?
C41 H41A 0.9800 . ?
C41 H41B 0.9800 . ?
C41 H41C 0.9800 . ?
C42 H42A 0.9800 . ?
C42 H42B 0.9800 . ?
C42 H42C 0.9800 . ?
C43 H43A 0.9800 . ?
C43 H43B 0.9800 . ?
C43 H43C 0.9800 . ?
C44 H44A 0.9900 . ?
C44 H44B 0.9900 . ?
C44 C46 1.516(13) . ?
C45 C46 1.410(14) . ?
C45 C50 1.405(13) . ?
C46 C47 1.397(15) . ?
C47 H47 0.9500 . ?
C47 C48 1.380(15) . ?
C48 C49 1.401(16) . ?
C48 C51 1.545(17) . ?
C49 H49 0.9500 . ?
C49 C50 1.427(14) . ?
C50 C55 1.533(15) . ?
C51 C52 1.546(19) . ?
C51 C53 1.53(2) . ?
C51 C54 1.53(2) . ?
C52 H52A 0.9800 . ?
C52 H52B 0.9800 . ?
C52 H52C 0.9800 . ?
C53 H53A 0.9800 . ?
C53 H53B 0.9800 . ?
C53 H53C 0.9800 . ?
C54 H54A 0.9800 . ?
C54 H54B 0.9800 . ?
C54 H54C 0.9800 . ?
C55 H55A 0.9900 . ?
C55 H55B 0.9900 . ?
C55 C57 1.490(13) . ?
C56 C57 1.386(13) . ?
C56 C61 1.388(13) . ?
C57 C58 1.412(13) . ?
C58 H58 0.9500 . ?
C58 C59 1.437(13) . ?
C59 C60 1.371(13) . ?
C59 C62 1.500(13) . ?
C60 H60 0.9500 . ?
C60 C61 1.401(13) . ?
C61 C66 1.505(14) . ?
C62 C63 1.537(15) . ?
C62 C64 1.568(17) . ?
C62 C65 1.581(17) . ?
C63 H63A 0.9800 . ?
C63 H63B 0.9800 . ?
C63 H63C 0.9800 . ?
C64 H64A 0.9800 . ?
C64 H64B 0.9800 . ?
C64 H64C 0.9800 . ?
C65 H65A 0.9800 . ?
C65 H65B 0.9800 . ?
C65 H65C 0.9800 . ?
C66 H66A 0.9900 . ?
C66 H66B 0.9900 . ?
C66 C68 1.512(15) . ?
C67 C68 1.398(14) . ?
C67 C72 1.346(14) . ?
C68 C69 1.401(14) . ?
C69 H69 0.9500 . ?
C69 C70 1.399(16) . ?
C70 C71 1.440(16) . ?
C70 C73 1.552(14) . ?
C71 H71 0.9500 . ?
C71 C72 1.399(13) . ?
C72 C77 1.566(13) . ?
C73 C74 1.498(17) . ?
C73 C74A 1.59(2) . ?
C73 C75 1.664(18) . ?
C73 C75A 1.60(2) . ?
C73 C76 1.437(16) . ?
C73 C76A 1.437(19) . ?
C74 H74A 0.9800 . ?
C74 H74B 0.9800 . ?
C74 H74C 0.9800 . ?
C74A H74D 0.9800 . ?
C74A H74E 0.9800 . ?
C74A H74F 0.9800 . ?
C75 H75A 0.9800 . ?
C75 H75B 0.9800 . ?
C75 H75C 0.9800 . ?
C75A H75D 0.9800 . ?
C75A H75E 0.9800 . ?
C75A H75F 0.9800 . ?
C76 H76A 0.9800 . ?
C76 H76B 0.9800 . ?
C76 H76C 0.9800 . ?
C76A H76D 0.9800 . ?
C76A H76E 0.9800 . ?
C76A H76F 0.9800 . ?
C77 H77A 0.9900 . ?
C77 H77B 0.9900 . ?
C77 C79 1.524(12) . ?
C78 C79 1.409(11) . ?
C78 C83 1.386(11) . ?
C79 C80 1.366(12) . ?
C80 H80 0.9500 . ?
C80 C81 1.419(13) . ?
C81 C82 1.394(12) . ?
C81 C84 1.521(12) . ?
C82 H82 0.9500 . ?
C82 C83 1.372(11) . ?
C83 C88 1.520(11) . ?
C84 C85 1.515(16) . ?
C84 C86 1.528(15) . ?
C84 C87 1.575(17) . ?
C85 H85A 0.9800 . ?
C85 H85B 0.9800 . ?
C85 H85C 0.9800 . ?
C86 H86A 0.9800 . ?
C86 H86B 0.9800 . ?
C86 H86C 0.9800 . ?
C87 H87A 0.9800 . ?
C87 H87B 0.9800 . ?
C87 H87C 0.9800 . ?
C88 H88A 0.9900 . ?
C88 H88B 0.9900 . ?
C89 C90 1.410(12) . ?
C89 C94 1.429(11) . ?
C90 C91 1.390(12) . ?
C90 C176 1.508(12) . ?
C91 H91 0.9500 . ?
C91 C92 1.404(13) . ?
C92 C93 1.393(13) . ?
C92 C95 1.494(14) . ?
C93 H93 0.9500 . ?
C93 C94 1.404(11) . ?
C94 C99 1.459(11) . ?
C95 C96 1.515(18) . ?
C95 C97 1.59(2) . ?
C95 C98 1.548(19) . ?
C96 H96A 0.9800 . ?
C96 H96B 0.9800 . ?
C96 H96C 0.9800 . ?
C97 H97A 0.9800 . ?
C97 H97B 0.9800 . ?
C97 H97C 0.9800 . ?
C98 H98A 0.9800 . ?
C98 H98B 0.9800 . ?
C98 H98C 0.9800 . ?
C99 H99A 0.9900 . ?
C99 H99B 0.9900 . ?
C99 C101 1.551(10) . ?
C100 C101 1.383(9) . ?
C100 C105 1.429(10) . ?
C101 C102 1.392(10) . ?
C102 H102 0.9500 . ?
C102 C103 1.381(10) . ?
C103 C104 1.391(10) . ?
C103 C106 1.550(9) . ?
C104 H104 0.9500 . ?
C104 C105 1.385(9) . ?
C105 C110 1.510(10) . ?
C106 C107 1.540(11) . ?
C106 C108 1.525(11) . ?
C106 C109 1.502(11) . ?
C107 H10D 0.9800 . ?
C107 H10E 0.9800 . ?
C107 H10F 0.9800 . ?
C108 H10G 0.9800 . ?
C108 H10H 0.9800 . ?
C108 H10I 0.9800 . ?
C109 H10J 0.9800 . ?
C109 H10K 0.9800 . ?
C109 H10L 0.9800 . ?
C110 H11C 0.9900 . ?
C110 H11D 0.9900 . ?
C110 C112 1.504(10) . ?
C111 C112 1.395(9) . ?
C111 C116 1.386(10) . ?
C112 C113 1.402(9) . ?
C113 H113 0.9500 . ?
C113 C114 1.367(10) . ?
C114 C115 1.398(10) . ?
C114 C117 1.536(10) . ?
C115 H115 0.9500 . ?
C115 C116 1.409(10) . ?
C116 C121 1.517(10) . ?
C117 C118 1.523(11) . ?
C117 C119 1.532(11) . ?
C117 C120 1.544(11) . ?
C118 H11E 0.9800 . ?
C118 H11F 0.9800 . ?
C118 H11G 0.9800 . ?
C119 H11H 0.9800 . ?
C119 H11I 0.9800 . ?
C119 H11J 0.9800 . ?
C120 H12A 0.9800 . ?
C120 H12B 0.9800 . ?
C120 H12C 0.9800 . ?
C121 H12D 0.9900 . ?
C121 H12E 0.9900 . ?
C121 C123 1.518(10) . ?
C122 C123 1.407(10) . ?
C122 C127 1.393(10) . ?
C123 C124 1.385(10) . ?
C124 H124 0.9500 . ?
C124 C125 1.414(11) . ?
C125 C126 1.376(11) . ?
C125 C128 1.527(12) . ?
C126 H126 0.9500 . ?
C126 C127 1.396(10) . ?
C127 C132 1.511(9) . ?
C128 C129 1.592(16) . ?
C128 C130 1.508(16) . ?
C128 C131 1.614(17) . ?
C128 C174 1.53(2) . ?
C129 H12F 0.9800 . ?
C129 H12G 0.9800 . ?
C129 H12H 0.9800 . ?
C130 H13A 0.9800 . ?
C130 H13B 0.9800 . ?
C130 H13C 0.9800 . ?
C131 H13D 0.9800 . ?
C131 H13E 0.9800 . ?
C131 H13F 0.9800 . ?
C132 H13G 0.9900 . ?
C132 H13H 0.9900 . ?
C132 C134 1.519(10) . ?
C133 C134 1.381(10) . ?
C133 C138 1.432(10) . ?
C134 C135 1.373(10) . ?
C135 H135 0.9500 . ?
C135 C136 1.427(12) . ?
C136 C137 1.383(12) . ?
C136 C139 1.521(13) . ?
C137 H137 0.9500 . ?
C137 C138 1.390(11) . ?
C138 C143 1.519(10) . ?
C139 C140 1.63(2) . ?
C139 C141 1.416(18) . ?
C139 C142 1.482(18) . ?
C139 C175 1.45(2) . ?
C140 H14A 0.9800 . ?
C140 H14B 0.9800 . ?
C140 H14C 0.9800 . ?
C141 H14D 0.9800 . ?
C141 H14E 0.9800 . ?
C141 H14F 0.9800 . ?
C142 H14G 0.9800 . ?
C142 H14H 0.9800 . ?
C142 H14I 0.9800 . ?
C143 H14J 0.9900 . ?
C143 H14K 0.9900 . ?
C143 C145 1.524(10) . ?
C144 C145 1.397(10) . ?
C144 C149 1.410(10) . ?
C145 C146 1.416(10) . ?
C146 H146 0.9500 . ?
C146 C147 1.383(11) . ?
C147 C148 1.361(11) . ?
C147 C150 1.538(11) . ?
C148 H148 0.9500 . ?
C148 C149 1.388(11) . ?
C149 C154 1.513(11) . ?
C150 C151 1.562(14) . ?
C150 C152 1.539(13) . ?
C150 C153 1.540(13) . ?
C151 H15A 0.9800 . ?
C151 H15B 0.9800 . ?
C151 H15C 0.9800 . ?
C152 H15D 0.9800 . ?
C152 H15E 0.9800 . ?
C152 H15F 0.9800 . ?
C153 H15G 0.9800 . ?
C153 H15H 0.9800 . ?
C153 H15I 0.9800 . ?
C154 H15J 0.9900 . ?
C154 H15K 0.9900 . ?
C154 C156 1.505(12) . ?
C155 C156 1.378(12) . ?
C155 C160 1.397(12) . ?
C156 C157 1.405(11) . ?
C157 H157 0.9500 . ?
C157 C158 1.388(13) . ?
C158 C159 1.427(13) . ?
C158 C161 1.532(13) . ?
C159 H159 0.9500 . ?
C159 C160 1.352(12) . ?
C160 C165 1.512(13) . ?
C161 C162 1.491(16) . ?
C161 C163 1.551(16) . ?
C161 C164 1.542(15) . ?
C162 H16A 0.9800 . ?
C162 H16B 0.9800 . ?
C162 H16C 0.9800 . ?
C163 H16D 0.9800 . ?
C163 H16E 0.9800 . ?
C163 H16F 0.9800 . ?
C164 H16G 0.9800 . ?
C164 H16H 0.9800 . ?
C164 H16I 0.9800 . ?
C165 H16J 0.9900 . ?
C165 H16K 0.9900 . ?
C165 C167 1.522(13) . ?
C166 C167 1.360(12) . ?
C166 C171 1.426(12) . ?
C167 C168 1.399(15) . ?
C168 H168 0.9500 . ?
C168 C169 1.440(16) . ?
C169 C170 1.396(16) . ?
C170 H170 0.9500 . ?
C170 C171 1.392(14) . ?
C171 C176 1.503(12) . ?
C171 C189 1.366(18) . ?
C174 H17J 0.9800 . ?
C174 H17K 0.9800 . ?
C174 H17L 0.9800 . ?
C175 H17M 0.9800 . ?
C175 H17N 0.9800 . ?
C175 H17O 0.9800 . ?
C176 H17P 0.9900 . ?
C176 H17Q 0.9900 . ?
C177 C178 1.481(13) . ?
C178 H17R 0.9800 . ?
C178 H17S 0.9800 . ?
C178 H17T 0.9800 . ?
C179 C180 1.439(13) . ?
C180 H18J 0.9800 . ?
C180 H18K 0.9800 . ?
C180 H18L 0.9800 . ?
C181 C182 1.440(14) . ?
C182 H18M 0.9800 . ?
C182 H18N 0.9800 . ?
C182 H18O 0.9800 . ?
C183 C184 1.464(12) . ?
C184 H18P 0.9800 . ?
C184 H18Q 0.9800 . ?
C184 H18R 0.9800 . ?
C185 C186 1.449(12) . ?
C186 H18S 0.9800 . ?
C186 H18T 0.9800 . ?
C186 H18U 0.9800 . ?
C187 C188 1.464(15) . ?
C188 H18V 0.9800 . ?
C188 H18W 0.9800 . ?
C188 H18X 0.9800 . ?
C189 H189 0.9500 . ?
N8 C203 1.128(13) . ?
C203 C204 1.472(15) . ?
C204 H20D 0.9800 . ?
C204 H20E 0.9800 . ?
C204 H20F 0.9800 . ?
N9 C205 1.16(3) . ?
C206 H20G 0.9800 . ?
C206 H20H 0.9800 . ?
C206 H20I 0.9800 . ?
C206 C205 1.38(3) . ?
N7 C201 1.161(12) . ?
C202 H20J 0.9800 . ?
C202 H20K 0.9800 . ?
C202 H20L 0.9800 . ?
C202 C201 1.449(13) . ?
N10 C207 1.152(15) . ?
C207 C208 1.458(17) . ?
C208 H20M 0.9800 . ?
C208 H20N 0.9800 . ?
C208 H20O 0.9800 . ?

loop_
_geom_torsion_atom_site_label_1
_geom_torsion_atom_site_label_2
_geom_torsion_atom_site_label_3
_geom_torsion_atom_site_label_4
_geom_torsion
_geom_torsion_site_symmetry_1
_geom_torsion_site_symmetry_2
_geom_torsion_site_symmetry_3
_geom_torsion_site_symmetry_4
_geom_torsion_publ_flag
Co1 O1 C1 C2 96.5(6) . . . . ?
Co1 O1 C1 C6 -81.4(7) . . . . ?
Co1 O2 C12 C13 89.9(6) . . . . ?
Co1 O2 C12 C17 -89.5(7) . . . . ?
Co1 O3 C23 C24 80.4(7) . . . . ?
Co1 O3 C23 C28 -96.1(7) . . . . ?
Co2 O1 C1 C2 -76.0(7) . . . . ?
Co2 O1 C1 C6 106.1(6) . . . . ?
Co2 O9 C89 C90 110.7(7) . . . . ?
Co2 O9 C89 C94 -72.3(9) . . . . ?
Co2 O10 C100 C101 71.2(7) . . . . ?
Co2 O10 C100 C105 -106.7(6) . . . . ?
Co3 O3 C23 C24 -97.7(7) . . . . ?
Co3 O3 C23 C28 85.8(8) . . . . ?
Co3 O13 C133 C134 115.0(6) . . . . ?
Co3 O13 C133 C138 -68.0(7) . . . . ?
Co3 O14 C144 C145 68.3(8) . . . . ?
Co3 O14 C144 C149 -113.0(7) . . . . ?
Co4 O2 C12 C13 -82.4(7) . . . . ?
Co4 O2 C12 C17 98.3(6) . . . . ?
Co4 O11 C111 C112 112.3(6) . . . . ?
Co4 O11 C111 C116 -65.9(7) . . . . ?
Co4 O12 C122 C123 66.7(8) . . . . ?
Co4 O12 C122 C127 -114.5(6) . . . . ?
Na1 O15 C155 C156 -147.8(7) . . . . ?
Na1 O15 C155 C160 35.7(12) . . . . ?
Na1 O16 C166 C167 21.4(11) . . . . ?
Na1 O16 C166 C171 -163.0(7) . . . . ?
O1 C1 C2 C3 -170.1(6) . . . . ?
O1 C1 C2 C88 9.2(9) . . . . ?
O1 C1 C6 C5 170.8(6) . . . . ?
O1 C1 C6 C11 -3.4(9) . . . . ?
O2 C12 C13 C11 -6.3(10) . . . . ?
O2 C12 C13 C14 -179.6(6) . . . . ?
O2 C12 C17 C16 179.5(6) . . . . ?
O2 C12 C17 C22 3.1(10) . . . . ?
O3 C23 C24 C22 4.9(10) . . . . ?
O3 C23 C24 C25 -172.9(6) . . . . ?
O3 C23 C28 C27 173.0(7) . . . . ?
O3 C23 C28 C33 -2.6(11) . . . . ?
O4 C34 C35 C33 -2.9(11) . . . . ?
O4 C34 C35 C36 -180.0(7) . . . . ?
O4 C34 C39 C38 -179.1(8) . . . . ?
O4 C34 C39 C44 1.0(12) . . . . ?
O5 C45 C46 C44 -2.2(13) . . . . ?
O5 C45 C46 C47 -180.0(9) . . . . ?
O5 C45 C50 C49 177.7(8) . . . . ?
O5 C45 C50 C55 2.3(13) . . . . ?
O6 C56 C57 C55 -8.6(16) . . . . ?
O6 C56 C57 C58 176.5(10) . . . . ?
O6 C56 C61 C60 -176.2(10) . . . . ?
O6 C56 C61 C66 -0.4(16) . . . . ?
O7 C67 C68 C66 1.1(14) . . . . ?
O7 C67 C68 C69 178.4(8) . . . . ?
O7 C67 C72 C71 -175.2(8) . . . . ?
O7 C67 C72 C77 5.8(13) . . . . ?
O8 C78 C79 C77 -5.0(12) . . . . ?
O8 C78 C79 C80 177.4(7) . . . . ?
O8 C78 C83 C82 -179.5(7) . . . . ?
O8 C78 C83 C88 -5.3(11) . . . . ?
O9 C89 C90 C91 175.9(8) . . . . ?
O9 C89 C90 C176 -2.3(12) . . . . ?
O9 C89 C94 C93 -176.3(7) . . . . ?
O9 C89 C94 C99 2.3(11) . . . . ?
O10 C100 C101 C99 2.6(10) . . . . ?
O10 C100 C101 C102 -176.4(6) . . . . ?
O10 C100 C105 C104 176.2(6) . . . . ?
O10 C100 C105 C110 -5.4(10) . . . . ?
O11 C111 C112 C110 7.6(9) . . . . ?
O11 C111 C112 C113 -177.6(6) . . . . ?
O11 C111 C116 C115 176.7(6) . . . . ?
O11 C111 C116 C121 -9.5(9) . . . . ?
O12 C122 C123 C121 2.9(10) . . . . ?
O12 C122 C123 C124 178.3(6) . . . . ?
O12 C122 C127 C126 -177.9(6) . . . . ?
O12 C122 C127 C132 -5.6(10) . . . . ?
O13 C133 C134 C132 6.4(10) . . . . ?
O13 C133 C134 C135 -176.6(6) . . . . ?
O13 C133 C138 C137 178.3(7) . . . . ?
O13 C133 C138 C143 -3.5(10) . . . . ?
O14 C144 C145 C143 -0.3(11) . . . . ?
O14 C144 C145 C146 178.3(6) . . . . ?
O14 C144 C149 C148 179.6(7) . . . . ?
O14 C144 C149 C154 -4.8(11) . . . . ?
O15 C155 C156 C154 4.9(12) . . . . ?
O15 C155 C156 C157 -179.9(7) . . . . ?
O15 C155 C160 C159 -179.5(7) . . . . ?
O15 C155 C160 C165 -0.3(12) . . . . ?
O16 C166 C167 C1F 172.9(5) . . . . ?
O16 C166 C167 C165 2.9(9) . . . . ?
O16 C166 C167 C168 -166.7(7) . . . . ?
O16 C166 C171 C170 160.9(10) . . . . ?
O16 C166 C171 C176 0.9(9) . . . . ?
O16 C166 C171 C189 -172.8(5) . . . . ?
C1 C2 C3 C4 -2.1(11) . . . . ?
C1 C2 C88 C83 -176.7(6) . . . . ?
C1 C6 C11 C13 101.1(7) . . . . ?
C1E C1F C167 C165 172.3(7) . . . . ?
C1E C1F C167 C166 1.6(5) . . . . ?
C1F C1E C18A C18B -27.7(17) . . . . ?
C1F C1E C18A C18C -153.4(18) . . . . ?
C1F C1E C18A C18D 86.7(17) . . . . ?
C1F C1E C189 C171 1.0(6) . . . . ?
C2 C1 C6 C5 -7.1(10) . . . . ?
C2 C1 C6 C11 178.7(6) . . . . ?
C2 C3 C4 C5 -4.1(11) . . . . ?
C2 C3 C4 C7 173.7(7) . . . . ?
C3 C2 C88 C83 2.5(11) . . . . ?
C3 C4 C5 C6 5.0(11) . . . . ?
C3 C4 C7 C8 -119.9(9) . . . . ?
C3 C4 C7 C9 123.1(9) . . . . ?
C3 C4 C7 C10 -0.1(12) . . . . ?
C4 C5 C6 C1 0.5(10) . . . . ?
C4 C5 C6 C11 174.9(6) . . . . ?
C5 C4 C7 C8 57.9(10) . . . . ?
C5 C4 C7 C9 -59.2(10) . . . . ?
C5 C4 C7 C10 177.6(7) . . . . ?
C5 C6 C11 C13 -73.0(8) . . . . ?
C6 C1 C2 C3 7.8(10) . . . . ?
C6 C1 C2 C88 -172.9(6) . . . . ?
C6 C11 C13 C12 -89.9(7) . . . . ?
C6 C11 C13 C14 83.2(8) . . . . ?
C7 C4 C5 C6 -172.9(7) . . . . ?
C11 C13 C14 C15 -173.2(7) . . . . ?
C12 C13 C14 C15 0.0(11) . . . . ?
C12 C17 C22 C24 91.0(8) . . . . ?
C13 C12 C17 C16 0.2(10) . . . . ?
C13 C12 C17 C22 -176.2(6) . . . . ?
C13 C14 C15 C16 0.4(12) . . . . ?
C13 C14 C15 C18 179.7(7) . . . . ?
C14 C15 C16 C17 -0.5(11) . . . . ?
C14 C15 C18 C19 -134.9(9) . . . . ?
C14 C15 C18 C20 110.1(9) . . . . ?
C14 C15 C18 C21 -7.4(12) . . . . ?
C15 C16 C17 C12 0.3(11) . . . . ?
C15 C16 C17 C22 176.6(7) . . . . ?
C16 C15 C18 C19 44.5(12) . . . . ?
C16 C15 C18 C20 -70.6(9) . . . . ?
C16 C15 C18 C21 172.0(8) . . . . ?
C16 C17 C22 C24 -85.3(8) . . . . ?
C17 C12 C13 C11 173.0(6) . . . . ?
C17 C12 C13 C14 -0.3(10) . . . . ?
C17 C22 C24 C23 -100.8(8) . . . . ?
C17 C22 C24 C25 77.0(8) . . . . ?
C17A C169 C170 C171 170.5(13) . . . . ?
C17B C17A C169 C168 -54(2) . . . . ?
C17B C17A C169 C170 134.0(17) . . . . ?
C17C C17A C169 C168 64.1(18) . . . . ?
C17C C17A C169 C170 -108.1(18) . . . . ?
C17D C17A C169 C168 -178.8(12) . . . . ?
C17D C17A C169 C170 9(2) . . . . ?
C18 C15 C16 C17 -179.9(7) . . . . ?
C18A C1E C1F C167 179.5(3) . . . . ?
C18A C1E C189 C171 -179.1(4) . . . . ?
C22 C24 C25 C26 -178.3(7) . . . . ?
C23 C24 C25 C26 -0.3(11) . . . . ?
C23 C28 C33 C35 -155.5(8) . . . . ?
C24 C23 C28 C27 -3.5(11) . . . . ?
C24 C23 C28 C33 -179.1(8) . . . . ?
C24 C25 C26 C27 -2.7(11) . . . . ?
C24 C25 C26 C29 177.2(7) . . . . ?
C25 C26 C27 C28 2.7(13) . . . . ?
C25 C26 C29 C30 -95.2(10) . . . . ?
C25 C26 C29 C30A -136.8(11) . . . . ?
C25 C26 C29 C31 18.0(13) . . . . ?
C25 C26 C29 C31A 1.0(14) . . . . ?
C25 C26 C29 C32 155.1(9) . . . . ?
C25 C26 C29 C32A 111.0(10) . . . . ?
C26 C27 C28 C23 0.3(13) . . . . ?
C26 C27 C28 C33 175.9(9) . . . . ?
C27 C26 C29 C30 84.6(10) . . . . ?
C27 C26 C29 C30A 43.0(13) . . . . ?
C27 C26 C29 C31 -162.1(10) . . . . ?
C27 C26 C29 C31A -179.2(11) . . . . ?
C27 C26 C29 C32 -25.0(13) . . . . ?
C27 C26 C29 C32A -69.1(11) . . . . ?
C27 C28 C33 C35 29.0(13) . . . . ?
C28 C23 C24 C22 -178.7(7) . . . . ?
C28 C23 C24 C25 3.5(10) . . . . ?
C28 C33 C35 C34 -108.2(10) . . . . ?
C28 C33 C35 C36 68.8(11) . . . . ?
C29 C26 C27 C28 -177.2(8) . . . . ?
C33 C35 C36 C37 -179.7(7) . . . . ?
C34 C35 C36 C37 -2.6(12) . . . . ?
C34 C39 C44 C46 102.5(10) . . . . ?
C35 C34 C39 C38 -2.3(12) . . . . ?
C35 C34 C39 C44 177.8(8) . . . . ?
C35 C36 C37 C38 1.1(12) . . . . ?
C35 C36 C37 C40 179.3(8) . . . . ?
C36 C37 C38 C39 -0.1(13) . . . . ?
C36 C37 C40 C41 59.1(14) . . . . ?
C36 C37 C40 C42 -60.2(12) . . . . ?
C36 C37 C40 C43 -176.6(12) . . . . ?
C37 C38 C39 C34 0.7(13) . . . . ?
C37 C38 C39 C44 -179.4(8) . . . . ?
C38 C37 C40 C41 -122.8(11) . . . . ?
C38 C37 C40 C42 117.9(11) . . . . ?
C38 C37 C40 C43 1.5(15) . . . . ?
C38 C39 C44 C46 -77.4(11) . . . . ?
C39 C34 C35 C33 -179.7(7) . . . . ?
C39 C34 C35 C36 3.2(12) . . . . ?
C39 C44 C46 C45 -67.6(12) . . . . ?
C39 C44 C46 C47 110.2(11) . . . . ?
C40 C37 C38 C39 -178.3(8) . . . . ?
C44 C46 C47 C48 -173.9(10) . . . . ?
C45 C46 C47 C48 3.9(17) . . . . ?
C45 C50 C55 C57 -76.0(11) . . . . ?
C46 C45 C50 C49 2.3(13) . . . . ?
C46 C45 C50 C55 -173.1(8) . . . . ?
C46 C47 C48 C49 -1.1(18) . . . . ?
C46 C47 C48 C51 171.9(13) . . . . ?
C47 C48 C49 C50 -1.1(17) . . . . ?
C47 C48 C51 C52 10(2) . . . . ?
C47 C48 C51 C53 -109.4(15) . . . . ?
C47 C48 C51 C54 126.9(14) . . . . ?
C48 C49 C50 C45 0.5(15) . . . . ?
C48 C49 C50 C55 175.9(10) . . . . ?
C49 C48 C51 C52 -177.6(13) . . . . ?
C49 C48 C51 C53 63.4(17) . . . . ?
C49 C48 C51 C54 -60.2(18) . . . . ?
C49 C50 C55 C57 108.8(10) . . . . ?
C50 C45 C46 C44 173.3(8) . . . . ?
C50 C45 C46 C47 -4.5(14) . . . . ?
C50 C55 C57 C56 92.7(13) . . . . ?
C50 C55 C57 C58 -92.4(12) . . . . ?
C51 C48 C49 C50 -174.5(11) . . . . ?
C55 C57 C58 C59 -175.3(10) . . . . ?
C56 C57 C58 C59 -0.1(17) . . . . ?
C56 C61 C66 C68 -89.3(13) . . . . ?
C57 C56 C61 C60 4.2(17) . . . . ?
C57 C56 C61 C66 179.9(10) . . . . ?
C57 C58 C59 C60 3.5(17) . . . . ?
C57 C58 C59 C62 -178.6(11) . . . . ?
C58 C59 C60 C61 -3.2(18) . . . . ?
C58 C59 C62 C63 1.5(18) . . . . ?
C58 C59 C62 C64 -118.3(11) . . . . ?
C58 C59 C62 C65 121.7(12) . . . . ?
C59 C60 C61 C56 -0.5(18) . . . . ?
C59 C60 C61 C66 -176.4(11) . . . . ?
C60 C59 C62 C63 179.4(12) . . . . ?
C60 C59 C62 C64 59.5(14) . . . . ?
C60 C59 C62 C65 -60.5(15) . . . . ?
C60 C61 C66 C68 86.4(12) . . . . ?
C61 C56 C57 C55 171.1(10) . . . . ?
C61 C56 C57 C58 -3.8(17) . . . . ?
C61 C66 C68 C67 86.4(11) . . . . ?
C61 C66 C68 C69 -90.9(11) . . . . ?
C62 C59 C60 C61 178.8(12) . . . . ?
C66 C68 C69 C70 175.2(9) . . . . ?
C67 C68 C69 C70 -2.2(15) . . . . ?
C67 C72 C77 C79 89.3(11) . . . . ?
C68 C67 C72 C71 4.9(15) . . . . ?
C68 C67 C72 C77 -174.1(8) . . . . ?
C68 C69 C70 C71 3.1(15) . . . . ?
C68 C69 C70 C73 -176.6(9) . . . . ?
C69 C70 C71 C72 -0.1(14) . . . . ?
C69 C70 C73 C74 109.9(13) . . . . ?
C69 C70 C73 C74A 175.2(14) . . . . ?
C69 C70 C73 C75 1.7(13) . . . . ?
C69 C70 C73 C75A 72.3(17) . . . . ?
C69 C70 C73 C76 -113.7(14) . . . . ?
C69 C70 C73 C76A -73.8(19) . . . . ?
C70 C71 C72 C67 -3.9(14) . . . . ?
C70 C71 C72 C77 175.1(8) . . . . ?
C71 C70 C73 C74 -69.8(13) . . . . ?
C71 C70 C73 C74A -4.5(15) . . . . ?
C71 C70 C73 C75 -178.0(10) . . . . ?
C71 C70 C73 C75A -107.3(16) . . . . ?
C71 C70 C73 C76 66.6(14) . . . . ?
C71 C70 C73 C76A 106.5(18) . . . . ?
C71 C72 C77 C79 -89.7(10) . . . . ?
C72 C67 C68 C66 -179.1(9) . . . . ?
C72 C67 C68 C69 -1.7(14) . . . . ?
C72 C77 C79 C78 -89.0(10) . . . . ?
C72 C77 C79 C80 88.6(10) . . . . ?
C73 C70 C71 C72 179.6(8) . . . . ?
C77 C79 C80 C81 -177.7(8) . . . . ?
C78 C79 C80 C81 -0.1(13) . . . . ?
C78 C83 C88 C2 84.3(9) . . . . ?
C79 C78 C83 C82 -3.5(11) . . . . ?
C79 C78 C83 C88 170.7(7) . . . . ?
C79 C80 C81 C82 0.5(12) . . . . ?
C79 C80 C81 C84 -179.3(8) . . . . ?
C80 C81 C82 C83 -2.5(12) . . . . ?
C80 C81 C84 C85 58.9(13) . . . . ?
C80 C81 C84 C86 -60.4(14) . . . . ?
C80 C81 C84 C87 177.2(9) . . . . ?
C81 C82 C83 C78 4.1(12) . . . . ?
C81 C82 C83 C88 -170.0(7) . . . . ?
C82 C81 C84 C85 -121.0(11) . . . . ?
C82 C81 C84 C86 119.7(12) . . . . ?
C82 C81 C84 C87 -2.6(13) . . . . ?
C82 C83 C88 C2 -101.5(9) . . . . ?
C83 C78 C79 C77 179.2(7) . . . . ?
C83 C78 C79 C80 1.6(11) . . . . ?
C84 C81 C82 C83 177.3(8) . . . . ?
C88 C2 C3 C4 178.7(7) . . . . ?
C89 C90 C91 C92 -0.3(14) . . . . ?
C89 C90 C176 C171 101.2(9) . . . . ?
C89 C94 C99 C101 98.0(8) . . . . ?
C90 C89 C94 C93 0.7(11) . . . . ?
C90 C89 C94 C99 179.3(7) . . . . ?
C90 C91 C92 C93 2.1(15) . . . . ?
C90 C91 C92 C95 179.0(11) . . . . ?
C91 C90 C176 C171 -77.0(11) . . . . ?
C91 C92 C93 C94 -2.6(15) . . . . ?
C91 C92 C95 C96 -3(2) . . . . ?
C91 C92 C95 C97 120.3(12) . . . . ?
C91 C92 C95 C98 -122.2(12) . . . . ?
C92 C93 C94 C89 1.3(14) . . . . ?
C92 C93 C94 C99 -177.4(9) . . . . ?
C93 C92 C95 C96 173.8(14) . . . . ?
C93 C92 C95 C97 -62.9(15) . . . . ?
C93 C92 C95 C98 54.5(17) . . . . ?
C93 C94 C99 C101 -83.3(9) . . . . ?
C94 C89 C90 C91 -1.1(12) . . . . ?
C94 C89 C90 C176 -179.3(7) . . . . ?
C94 C99 C101 C100 -104.2(8) . . . . ?
C94 C99 C101 C102 74.8(9) . . . . ?
C95 C92 C93 C94 -179.6(11) . . . . ?
C99 C101 C102 C103 -178.3(7) . . . . ?
C100 C101 C102 C103 0.7(11) . . . . ?
C100 C105 C110 C112 -81.9(8) . . . . ?
C101 C100 C105 C104 -1.8(10) . . . . ?
C101 C100 C105 C110 176.6(6) . . . . ?
C101 C102 C103 C104 -2.4(11) . . . . ?
C101 C102 C103 C106 177.5(7) . . . . ?
C102 C103 C104 C105 2.1(11) . . . . ?
C102 C103 C106 C107 -63.7(9) . . . . ?
C102 C103 C106 C108 53.2(9) . . . . ?
C102 C103 C106 C109 174.5(7) . . . . ?
C103 C104 C105 C100 -0.1(10) . . . . ?
C103 C104 C105 C110 -178.5(7) . . . . ?
C104 C103 C106 C107 116.2(8) . . . . ?
C104 C103 C106 C108 -126.9(8) . . . . ?
C104 C103 C106 C109 -5.6(10) . . . . ?
C104 C105 C110 C112 96.5(8) . . . . ?
C105 C100 C101 C99 -179.5(7) . . . . ?
C105 C100 C101 C102 1.5(10) . . . . ?
C105 C110 C112 C111 81.0(8) . . . . ?
C105 C110 C112 C113 -93.5(8) . . . . ?
C106 C103 C104 C105 -177.8(7) . . . . ?
C110 C112 C113 C114 177.3(6) . . . . ?
C111 C112 C113 C114 2.4(10) . . . . ?
C111 C116 C121 C123 106.8(8) . . . . ?
C112 C111 C116 C115 -1.4(10) . . . . ?
C112 C111 C116 C121 172.4(6) . . . . ?
C112 C113 C114 C115 -4.0(10) . . . . ?
C112 C113 C114 C117 176.9(6) . . . . ?
C113 C114 C115 C116 3.0(10) . . . . ?
C113 C114 C117 C118 128.7(8) . . . . ?
C113 C114 C117 C119 -112.4(8) . . . . ?
C113 C114 C117 C120 7.8(10) . . . . ?
C114 C115 C116 C111 -0.4(10) . . . . ?
C114 C115 C116 C121 -174.3(6) . . . . ?
C115 C114 C117 C118 -50.4(9) . . . . ?
C115 C114 C117 C119 68.5(9) . . . . ?
C115 C114 C117 C120 -171.2(7) . . . . ?
C115 C116 C121 C123 -79.6(8) . . . . ?
C116 C111 C112 C110 -174.3(6) . . . . ?
C116 C111 C112 C113 0.5(10) . . . . ?
C116 C121 C123 C122 -98.9(8) . . . . ?
C116 C121 C123 C124 85.8(9) . . . . ?
C117 C114 C115 C116 -177.9(6) . . . . ?
C121 C123 C124 C125 175.6(7) . . . . ?
C122 C123 C124 C125 0.2(11) . . . . ?
C122 C127 C132 C134 -81.5(8) . . . . ?
C123 C122 C127 C126 0.9(10) . . . . ?
C123 C122 C127 C132 173.1(6) . . . . ?
C123 C124 C125 C126 -0.4(12) . . . . ?
C123 C124 C125 C128 -178.9(8) . . . . ?
C124 C125 C126 C127 0.8(11) . . . . ?
C124 C125 C128 C1A 122.0(14) . . . . ?
C124 C125 C128 C1B 11.7(19) . . . . ?
C124 C125 C128 C129 175.6(10) . . . . ?
C124 C125 C128 C130 37.4(14) . . . . ?
C124 C125 C128 C131 -77.9(11) . . . . ?
C124 C125 C128 C174 -114.6(16) . . . . ?
C125 C126 C127 C122 -1.1(11) . . . . ?
C125 C126 C127 C132 -173.5(7) . . . . ?
C126 C125 C128 C1A -56.3(16) . . . . ?
C126 C125 C128 C1B -166.6(16) . . . . ?
C126 C125 C128 C129 -2.7(14) . . . . ?
C126 C125 C128 C130 -140.9(11) . . . . ?
C126 C125 C128 C131 103.7(10) . . . . ?
C126 C125 C128 C174 67.1(17) . . . . ?
C126 C127 C132 C134 90.7(8) . . . . ?
C127 C122 C123 C121 -175.8(6) . . . . ?
C127 C122 C123 C124 -0.5(10) . . . . ?
C127 C132 C134 C133 84.1(8) . . . . ?
C127 C132 C134 C135 -92.8(8) . . . . ?
C128 C125 C126 C127 179.2(8) . . . . ?
C132 C134 C135 C136 173.8(7) . . . . ?
C133 C134 C135 C136 -3.2(11) . . . . ?
C133 C138 C143 C145 103.7(7) . . . . ?
C134 C133 C138 C137 -4.6(10) . . . . ?
C134 C133 C138 C143 173.5(6) . . . . ?
C134 C135 C136 C137 -1.6(13) . . . . ?
C134 C135 C136 C139 -178.0(9) . . . . ?
C135 C136 C137 C138 3.4(14) . . . . ?
C135 C136 C139 C1C 7(2) . . . . ?
C135 C136 C139 C1D -106.0(14) . . . . ?
C135 C136 C139 C140 -54.9(13) . . . . ?
C135 C136 C139 C141 -173.7(14) . . . . ?
C135 C136 C139 C142 54.6(16) . . . . ?
C135 C136 C139 C175 148.6(17) . . . . ?
C136 C137 C138 C133 -0.4(13) . . . . ?
C136 C137 C138 C143 -178.6(8) . . . . ?
C137 C136 C139 C1C -169.4(17) . . . . ?
C137 C136 C139 C1D 77.8(16) . . . . ?
C137 C136 C139 C140 129.0(12) . . . . ?
C137 C136 C139 C141 10.1(19) . . . . ?
C137 C136 C139 C142 -121.6(14) . . . . ?
C137 C136 C139 C175 -28(2) . . . . ?
C137 C138 C143 C145 -78.2(9) . . . . ?
C138 C133 C134 C132 -170.6(6) . . . . ?
C138 C133 C134 C135 6.4(10) . . . . ?
C138 C143 C145 C144 -101.5(8) . . . . ?
C138 C143 C145 C146 79.9(8) . . . . ?
C139 C136 C137 C138 179.8(9) . . . . ?
C143 C145 C146 C147 178.9(7) . . . . ?
C144 C145 C146 C147 0.3(11) . . . . ?
C144 C149 C154 C156 -94.6(9) . . . . ?
C145 C144 C149 C148 -1.6(11) . . . . ?
C145 C144 C149 C154 174.0(7) . . . . ?
C145 C146 C147 C148 2.1(12) . . . . ?
C145 C146 C147 C150 -179.8(7) . . . . ?
C146 C147 C148 C149 -4.4(12) . . . . ?
C146 C147 C150 C151 9.0(12) . . . . ?
C146 C147 C150 C152 -110.6(9) . . . . ?
C146 C147 C150 C153 129.6(8) . . . . ?
C147 C148 C149 C144 4.3(12) . . . . ?
C147 C148 C149 C154 -171.3(8) . . . . ?
C148 C147 C150 C151 -173.0(9) . . . . ?
C148 C147 C150 C152 67.5(11) . . . . ?
C148 C147 C150 C153 -52.3(11) . . . . ?
C148 C149 C154 C156 80.9(9) . . . . ?
C149 C144 C145 C143 -179.0(7) . . . . ?
C149 C144 C145 C146 -0.5(11) . . . . ?
C149 C154 C156 C155 78.0(10) . . . . ?
C149 C154 C156 C157 -97.0(9) . . . . ?
C150 C147 C148 C149 177.5(8) . . . . ?
C154 C156 C157 C158 176.2(8) . . . . ?
C155 C156 C157 C158 1.0(13) . . . . ?
C155 C160 C165 C167 87.9(10) . . . . ?
C156 C155 C160 C159 4.1(12) . . . . ?
C156 C155 C160 C165 -176.8(8) . . . . ?
C156 C157 C158 C159 0.9(13) . . . . ?
C156 C157 C158 C161 177.0(8) . . . . ?
C157 C158 C159 C160 -0.4(13) . . . . ?
C157 C158 C161 C162 23.4(15) . . . . ?
C157 C158 C161 C163 145.0(10) . . . . ?
C157 C158 C161 C164 -100.2(11) . . . . ?
C158 C159 C160 C155 -2.1(13) . . . . ?
C158 C159 C160 C165 178.8(8) . . . . ?
C159 C158 C161 C162 -160.6(11) . . . . ?
C159 C158 C161 C163 -39.1(13) . . . . ?
C159 C158 C161 C164 75.7(12) . . . . ?
C159 C160 C165 C167 -93.0(10) . . . . ?
C160 C155 C156 C154 -178.7(7) . . . . ?
C160 C155 C156 C157 -3.6(12) . . . . ?
C160 C165 C167 C1F 76.3(8) . . . . ?
C160 C165 C167 C166 -112.6(9) . . . . ?
C160 C165 C167 C168 56.3(11) . . . . ?
C161 C158 C159 C160 -176.6(8) . . . . ?
C165 C167 C168 C169 -174.4(11) . . . . ?
C166 C167 C168 C169 -5.0(13) . . . . ?
C166 C171 C176 C90 -69.1(10) . . . . ?
C166 C171 C189 C1E -2.1(7) . . . . ?
C167 C166 C171 C170 -23.5(10) . . . . ?
C167 C166 C171 C176 176.4(7) . . . . ?
C167 C166 C171 C189 2.7(6) . . . . ?
C167 C168 C169 C17A -176.1(8) . . . . ?
C167 C168 C169 C170 -3.0(17) . . . . ?
C168 C169 C170 C171 -2.1(19) . . . . ?
C169 C170 C171 C166 15.0(18) . . . . ?
C169 C170 C171 C176 175.6(11) . . . . ?
C170 C171 C176 C90 130.1(10) . . . . ?
C171 C166 C167 C1F -2.7(6) . . . . ?
C171 C166 C167 C165 -172.8(8) . . . . ?
C171 C166 C167 C168 17.7(7) . . . . ?
C176 C90 C91 C92 177.9(9) . . . . ?
C176 C171 C189 C1E -175.4(8) . . . . ?
C189 C1E C1F C167 -0.6(3) . . . . ?
C189 C1E C18A C18B 152.5(17) . . . . ?
C189 C1E C18A C18C 26.8(19) . . . . ?
C189 C1E C18A C18D -93.2(17) . . . . ?
C189 C171 C176 C90 103.9(9) . . . . ?

loop_
_exptl_oxdiff_crystal_face_indexfrac_h
_exptl_oxdiff_crystal_face_indexfrac_k
_exptl_oxdiff_crystal_face_indexfrac_l
_exptl_oxdiff_crystal_face_x
_exptl_oxdiff_crystal_face_y
_exptl_oxdiff_crystal_face_z
-13.5993 -3.4291 -2.4036 0.0345 -0.2357 0.9712
0.3383 -15.3514 -12.8469 0.1428 -0.9898 0.0003
-0.3383 15.3514 12.8469 -0.1428 0.9898 -0.0003
-1.6533 -13.4817 14.6118 0.9872 0.1424 0.0712
-0.5206 13.5068 -14.4950 -0.9863 -0.1423 0.0831
9.6456 -9.6078 9.6974 0.6899 0.0995 -0.7170
10.2823 9.5382 -10.9403 -0.7099 -0.1025 -0.6968
0.6827 -2.3526 -19.3169 -0.5562 -0.8311 0.0006

loop_
_smtbx_masks_void_nr
_smtbx_masks_void_average_x
_smtbx_masks_void_average_y
_smtbx_masks_void_average_z
_smtbx_masks_void_volume
_smtbx_masks_void_count_electrons
_smtbx_masks_void_content
1 0.270 0.000 0.500 1856.2 388.7 '18 MeCN'
2 -0.624 0.500 1.000 1856.2 388.7 '18 MeCN'
